data_1545535
loop_
_publ_author_name
'Hu, Xiaobo'
'Dawson, Simon J.'
'Mandal, Pradeep K.'
'de Hatten, Xavier'
'Baptiste, Benoit'
'Huc, Ivan'

_publ_section_title
;
 Optimizing side chains for crystal growth from water: a case study of
 aromatic amide foldamers
;
_journal_issue 5
_journal_name_full 'Chem. Sci.'
_journal_page_first 3741
_journal_paper_doi 10.1039/C7SC00430C
_journal_volume 8
_journal_year 2017
_chemical_formula_moiety 'C103 H78 N16 O29, 9.5(H2 O)'
_chemical_formula_sum 'C103 H97 N16 O38.5'
_chemical_formula_weight 2174.98
_chemical_properties_physical ', Air-sensitive'
_space_group_crystal_system monoclinic
_space_group_IT_number 14
_space_group_name_Hall '-P 2yn'
_space_group_name_H-M_alt 'P 1 21/n 1'
_symmetry_space_group_name_Hall '-P 2yn'
_symmetry_space_group_name_H-M 'P 1 21/n 1'
_atom_sites_solution_hydrogens geom
_audit_creation_date 2016-12-15
_audit_creation_method
;
Olex2 1.2
(compiled 2016.11.30 svn.r3356 for OlexSys, GUI svn.r5269)
;
_audit_update_record
;
2016-12-16 deposited with the CCDC.
2017-03-08 downloaded from the CCDC.
;
_cell_angle_alpha 90
_cell_angle_beta 110.957(2)
_cell_angle_gamma 90
_cell_formula_units_Z 16
_cell_length_a 28.255(4)
_cell_length_b 51.842(7)
_cell_length_c 30.331(4)
_cell_measurement_reflns_used 7829
_cell_measurement_temperature 100(2)
_cell_measurement_theta_max 53.3
_cell_measurement_theta_min 13.3
_cell_volume 41490(10)
_computing_cell_refinement
;
CrystalClear-SM Expert 2.1 b32 (Rigaku, 2014)
;
_computing_data_collection
;
CrystalClear-SM Expert 2.1 b32 (Rigaku, 2014)
;
_computing_data_reduction
;
CrystalClear-SM Expert 2.1 b32 (Rigaku, 2014)
;
_computing_molecular_graphics 'Olex2 (Dolomanov et al., 2009)'
_computing_publication_material 'Olex2 (Dolomanov et al., 2009)'
_computing_structure_refinement 'ShelXL (Sheldrick, 2015)'
_computing_structure_solution 'SUPERFLIP (Palatinus, 2007)'
_diffrn_ambient_temperature 100(2)
_diffrn_detector_area_resol_mean 5.8140
_diffrn_measured_fraction_theta_full 0.978
_diffrn_measured_fraction_theta_max 0.978
_diffrn_measurement_device_type 'Rigaku PILATUS 200K'
_diffrn_measurement_method \w-scans
_diffrn_radiation_type CuK\a
_diffrn_radiation_wavelength 1.54178
_diffrn_reflns_av_R_equivalents 0.0726
_diffrn_reflns_av_unetI/netI 0.0908
_diffrn_reflns_Laue_measured_fraction_full 0.978
_diffrn_reflns_Laue_measured_fraction_max 0.978
_diffrn_reflns_limit_h_max 30
_diffrn_reflns_limit_h_min -30
_diffrn_reflns_limit_k_max 36
_diffrn_reflns_limit_k_min -54
_diffrn_reflns_limit_l_max 32
_diffrn_reflns_limit_l_min -19
_diffrn_reflns_number 190232
_diffrn_reflns_point_group_measured_fraction_full 0.978
_diffrn_reflns_point_group_measured_fraction_max 0.978
_diffrn_reflns_theta_full 55.477
_diffrn_reflns_theta_max 55.477
_diffrn_reflns_theta_min 1.704
_diffrn_source 'Rigaku FRX'
_exptl_absorpt_coefficient_mu 0.848
_exptl_absorpt_correction_T_max 1.000
_exptl_absorpt_correction_T_min 0.914
_exptl_absorpt_correction_type multi-scan
_exptl_crystal_colour yellow
_exptl_crystal_density_diffrn 1.290
_exptl_crystal_description needles
_exptl_crystal_F_000 16560
_exptl_crystal_recrystallization_method 'Hanging drop vapor diffusion'
_exptl_crystal_size_max 0.20
_exptl_crystal_size_mid 0.03
_exptl_crystal_size_min 0.03
_refine_diff_density_max 1.270
_refine_diff_density_min -0.696
_refine_diff_density_rms 0.125
_refine_ls_extinction_method none
_refine_ls_goodness_of_fit_ref 1.688
_refine_ls_hydrogen_treatment constr
_refine_ls_matrix_type full
_refine_ls_number_parameters 4313
_refine_ls_number_reflns 51893
_refine_ls_number_restraints 3954
_refine_ls_restrained_S_all 1.650
_refine_ls_R_factor_all 0.2844
_refine_ls_R_factor_gt 0.1773
_refine_ls_shift/su_max 0.007
_refine_ls_shift/su_mean 0.000
_refine_ls_structure_factor_coef Fsqd
_refine_ls_weighting_details 'w=1/[\s^2^(Fo^2^)+(0.2000P)^2^] where P=(Fo^2^+2Fc^2^)/3'
_refine_ls_weighting_scheme calc
_refine_ls_wR_factor_gt 0.4532
_refine_ls_wR_factor_ref 0.5229
_reflns_Friedel_coverage 0.000
_reflns_number_gt 23207
_reflns_number_total 51893
_reflns_threshold_expression 'I > 2\s(I)'
_cod_data_source_file c7sc00430c2.cif
_cod_data_source_block h187
_cod_depositor_comments
;
The following automatic conversions were performed:

'_exptl_absorpt_correction_type' value 'Multi-scan' changed to
'multi-scan' according to
/home/data/users/saulius/crontab/automatic-downloads/rss-feeds/RSC/lib/dictionaries/cif_core.dic
dictionary named 'cif_core.dic' version 2.4.2 from 2011-04-26.

Automatic conversion script
Id: cif_fix_values 4973 2017-02-22 13:04:09Z antanas 

 Adding full bibliography for 1545533--1545536.cif.

2019-02-07
Z value and formula fixed to values more according to usual
chemical conventions.                 miguel
;
_cod_original_formula_sum 'C397 H230 N64 O135'
_cod_original_formula_weight 8056.44
_cod_original_formula_moiety '38(O), C96 H50 N16 O20, C102 H67 N16 O27, C100 H59 N16 O26, C99 H54 N16 O24'
_cod_original_formula_units_Z 4
_cod_database_code 1545535
_shelx_space_group_comment
;
The symmetry employed for this shelxl refinement is uniquely defined
by the following loop, which should always be used as a source of
symmetry information in preference to the above space-group names.
They are only intended as comments.
;
_exptl_absorpt_special_details 'CrystalClear-SM Expert 1.36 (Rigaku, 2012)'
_olex2_refinement_description
;
1. Fixed Uiso
 At 1.2 times of:
  All C(H) groups, All C(H,H) groups, All N(H) groups
 At 1.5 times of:
  All C(H,H,H) groups
2. Restrained distances
 C63C-C6
 1.52 with sigma of 0.02
 O0AA-C3
 1.24 with sigma of 0.02
 O8G-C3
 1.35 with sigma of 0.02
 C4G-C3G
 1.52 with sigma of 0.02
 C72B-C15F
 1.52 with sigma of 0.02
 C14F-C13F
 1.52 with sigma of 0.02
 C9F-C45B
 1.52 with sigma of 0.02
 C3F-C18B
 1.52 with sigma of 0.02
 C6AA-C15G
 1.52 with sigma of 0.02
 C9D-C1H
 1.52 with sigma of 0.02
 C72A-C15E
 1.52 with sigma of 0.02
 C279-C15E
 1.52 with sigma of 0.02
 C9E-C11
 1.525 with sigma of 0.02
 C9F-C7AA
 1.525 with sigma of 0.02
 C8E-C7E
 1.525 with sigma of 0.02
 C2E-C1E
 1.525 with sigma of 0.02
 C12E-C11E
 1.525 with sigma of 0.02
 C4-C3F
 1.525 with sigma of 0.02
3. Uiso/Uaniso restraints and constraints
All non-hydrogen atoms have similar U: within 1.7A with sigma of 0.04 and sigma
for terminal atoms of 0.08
Uanis(O0AA) \\sim Ueq, Uanis(O8G) \\sim Ueq: with sigma of 0.1 and sigma for
terminal atoms of 0.2
Uanis(O63) \\sim Ueq, Uanis(O64) \\sim Ueq: with sigma of 0.1 and sigma for
terminal atoms of 0.2
Uanis(O49) \\sim Ueq, Uanis(O2BA) \\sim Ueq, Uanis(C12H) \\sim Ueq: with sigma
of 0.1 and sigma for terminal atoms of 0.2
Uanis(C55C) \\sim Ueq, Uanis(C56C) \\sim Ueq, Uanis(C57C) \\sim Ueq,
Uanis(C58C) \\sim Ueq, Uanis(C59C) \\sim Ueq, Uanis(C60C) \\sim Ueq,
Uanis(N5AA) \\sim Ueq, Uanis(C61C) \\sim Ueq, Uanis(C62C) \\sim Ueq,
Uanis(C63C) \\sim Ueq: with sigma of 0.1 and sigma for terminal atoms of 0.2
Uanis(C7AA) \\sim Ueq, Uanis(C9F) \\sim Ueq, Uanis(C45B) \\sim Ueq, Uanis(C44B)
\\sim Ueq, Uanis(C43B) \\sim Ueq, Uanis(N5B) \\sim Ueq, Uanis(C42B) \\sim Ueq,
Uanis(C41B) \\sim Ueq, Uanis(C40B) \\sim Ueq, Uanis(C39B) \\sim Ueq,
Uanis(C38B) \\sim Ueq, Uanis(C37B) \\sim Ueq: with sigma of 0.1 and sigma for
terminal atoms of 0.2
Uanis(O327) \\sim Ueq, Uanis(C7) \\sim Ueq, Uanis(O6) \\sim Ueq: with sigma of
0.1 and sigma for terminal atoms of 0.2
Uanis(C1G) \\sim Ueq, Uanis(C9C) \\sim Ueq, Uanis(C27C) \\sim Ueq: with sigma
of 0.1 and sigma for terminal atoms of 0.2
Uanis(C4E) = Uanis(O93) = Uanis(C3E)
Uanis(O2I) = Uanis(C4I) = Uanis(C5I) = Uanis(O3I) = Uanis(C6I) = Uanis(C7I) =
Uanis(O4I)
Uanis(C82) = Uanis(C315) = Uanis(O89) = Uanis(C283)
Uanis(O2BA) = Uanis(C12H) = Uanis(O49) = Uanis(C11H) = Uanis(C54D)
Uanis(C8E) = Uanis(C7E) = Uanis(C36A)
Uanis(C4K) = Uanis(C5K) = Uanis(O3K) = Uanis(C6K) = Uanis(C7K)
Uanis(O16E) = Uanis(C279) = Uanis(C15E)
Uanis(C1G) = Uanis(C9C) = Uanis(C6C) = Uanis(N1C) = Uanis(C7C) = Uanis(C8C)
Uanis(C11) = Uanis(C9E) = Uanis(C45A)
4. Rigid body (RIGU) restrains
 C7AA, C9F, C45B
 with sigma for 1-2 distances of 0.004 and sigma for 1-3 distances of 0.004
 O3CA, C4, C3F, C18B
 with sigma for 1-2 distances of 0.004 and sigma for 1-3 distances of 0.004
5.a Secondary CH2 refined with riding coordinates:
 C3G(H3GA,H3GB), C5K(H5KA,H5KB), C6K(H6KA,H6KB), C9G(H9GA,H9GB), C11G(H11K,
 H11L), C1H(H1HA,H1HB), C2L(H2LA,H2LB), C3H(H3HA,H3HB), C4AA(H4AA,H4AB),
 C4L(H4LA,H4LB), C5L(H5LA,H5LB), C6L(H6LA,H6LB), C7H(H7HA,H7HB), C9H(H9HA,H9HB),
  C11H(H11A,H11B), C13H(H13A,H13B), C15H(H15A,H15B), C1E(H1EA,H1EB), C3E(H3EA,
 H3EB), C4I(H4IA,H4IB), C5E(H5EA,H5EB), C5I(H5IA,H5IB), C6I(H6IA,H6IB),
 C9E(H9EA,H9EB), C11E(H11E,H11F), C13E(H13E,H13F), C15E(H15C,H15D), C1F(H1FA,
 H1FB), C7F(H7FA,H7FB), C11F(H11H,H11I), C13F(H13H,H13I), C15F(H15E,H15F),
 C283(H28A,H28B), C315(H31C,H31E)
5.b Aromatic/amide H refined with riding coordinates:
 N1K(H1K), N2K(H2K), N3K(H3K), N4K(H4K), N5K(H5K), N6K(H6K), N7K(H7K),
 N8K(H8K), C2C(H2C), C3C(H3C), C4C(H4C), C8C(H8C), C11C(H11J), C12C(H12C),
 C13C(H13J), C17C(H17C), C20C(H20C), C21C(H21C), C22C(H22C), C26C(H26C),
 C29C(H29C), C30C(H30C), C31C(H31F), C35C(H35C), C38C(H38C), C39C(H39C),
 C40C(H40C), C44C(H44C), C47C(H47C), C48C(H48C), C49C(H49C), C53C(H53C),
 C56C(H56C), C57C(H57C), C58C(H58C), C62C(H62C), C65C(H65C), C66C(H66C),
 C67C(H67C), C71C(H71C), N1L(H1L), N2L(H2L), N3L(H3L), N4L(H4L), N5L(H5L),
 N6L(H6L), N7L(H7L), N8L(H8L), C2D(H2D), C3D(H3D), C4D(H4D), C8D(H8D),
 C11D(H11D), C12D(H12D), C13D(H13D), C17D(H17D), C20D(H20D), C21D(H21D),
 C22D(H22D), C26D(H26D), C29D(H29D), C30D(H30D), C31D(H31D), C35D(H35D),
 C38D(H38D), C39D(H39D), C40D(H40D), C44D(H44D), C47D(H47D), C48D(H48D),
 C49D(H49D), C53D(H53D), C56D(H56D), C57D(H57D), C58D(H58D), C62D(H62D),
 C65D(H65D), C66D(H66D), C67D(H67D), C71D(H71D), N1I(H1I), N2I(H2I), N3I(H3I),
 N4I(H4I), N5I(H5I), N6I(H6I), N7I(H7I), N8I(H8I), C2A(H2A), C3A(H3A), C4A(H4A),
  C8A(H8A), C11A(H11C), C12A(H12A), C13A(H13C), C17A(H17A), C20A(H20A),
 C21A(H21A), C22A(H22A), C26A(H26A), C29A(H29A), C30A(H30A), C31A(H31A),
 C35A(H35A), C38A(H38A), C39A(H39A), C40A(H40A), C44A(H44A), C47A(H47A),
 C48A(H48A), C49A(H49A), C53A(H53A), C56A(H56A), C57A(H57A), C58A(H58A),
 C62A(H62A), C65A(H65A), C66A(H66A), C67A(H67A), N0AA(H0AA), N10(H10), N27(H27),
  N29(H29), N32(H32), N35(H35), N41(H41), N46(H46), C2B(H2B), C3B(H3B),
 C4B(H4B), C8B(H8B), C11B(H11G), C12B(H12B), C13B(H13G), C17B(H17B), C20B(H20B),
  C21B(H21B), C22B(H22B), C26B(H26B), C29B(H29B), C30B(H30B), C31B(H31B),
 C35B(H35B), C38B(H38B), C39B(H39B), C40B(H40B), C44B(H44B), C47B(H47B),
 C48B(H48B), C49B(H49B), C53B(H53B), C56B(H56B), C57B(H57B), C58B(H58B),
 C62B(H62B), C65B(H65B), C66B(H66B), C67B(H67B), C71B(H71B)
5.c Naphthalene refined as free rotating group:
 C1C(C2C,C3C,C4C,C5C,C6C,N1C,C7C,C8C,C9C), C10C(C11C,C12C,C13C,C14C,C15C,N2C,
 C16C,C17C,C18C), C19C(C20C,C21C,C22C,C23C,C24C,N3C,C25C,C26C,C27C), C28C(C29C,
 C30C,C31C,C32C,C33C,N4C,C34C,C35C,C36C), C37C(C38C,C39C,C40C,C41C,C42C,N5C,
 C43C,C44C,C45C), C46C(C47C,C48C,C49C,C50C,C51C,N6C,C52C,C53C,C54C), C55C(C56C,
 C57C,C58C,C59C,C60C,N5AA,C61C,C62C,C63C), C64C(C65C,C66C,C67C,C68C,C69C,N8C,
 C70C,C71C,C72C), C1D(C2D,C3D,C4D,C5D,C6D,N1D,C7D,C8D,C9D), C10D(C11D,C12D,C13D,
 C14D,C15D,N2D,C16D,C17D,C18D), C19D(C20D,C21D,C22D,C23D,C24D,N3D,C25D,C26D,
 C27D), C28D(C29D,C30D,C31D,C32D,C33D,N4D,C34D,C35D,C36D), C37D(C38D,C39D,C40D,
 C41D,C42D,N5D,C43D,C44D,C45D), C46D(C47D,C48D,C49D,C50D,C51D,N6D,C52D,C53D,
 C54D), C55D(C56D,C57D,C58D,C59D,C60D,N7D,C61D,C62D,C63D), C64D(C65D,C66D,C67D,
 C68D,C69D,N8D,C70D,C71D,C72D), C1A(C2A,C3A,C4A,C5A,C6A,N1A,C7A,C8A,C9A),
 C10A(C11A,C12A,C13A,C14A,C15A,N2A,C16A,C17A,C18A), C19A(C20A,C21A,C22A,C23A,
 C24A,N3A,C25A,C26A,C27A), C28A(C29A,C30A,C31A,C32A,C33A,N4A,C34A,C35A,C36A),
 C37A(C38A,C39A,C40A,C41A,C42A,N5A,C43A,C44A,C45A), C46A(C47A,C48A,C49A,C50A,
 C51A,N6A,C52A,C53A,C54A), C55A(C56A,C57A,C58A,C59A,C60A,N7A,C61A,C62A,C63A),
 C64A(C65A,C66A,C67A,C68A,C69A,N8A,C70A,C71A,C72A), C1B(C2B,C3B,C4B,C5B,C6B,N1B,
 C7B,C8B,C9B), C10B(C11B,C12B,C13B,C14B,C15B,N2B,C16B,C17B,C18B), C19B(C20B,
 C21B,C22B,C23B,C24B,N3B,C25B,C26B,C27B), C28B(C29B,C30B,C31B,C32B,C33B,N4B,
 C34B,C35B,C36B), C37B(C38B,C39B,C40B,C41B,C42B,N5B,C43B,C44B,C45B), C46B(C47B,
 C48B,C49B,C50B,C51B,N6B,C52B,C53B,C54B), C55B(C56B,C57B,C58B,C59B,C60B,N7B,
 C61B,C62B,C63B), C64B(C65B,C66B,C67B,C68B,C69B,N8B,C70B,C71B,C72B)
5.d Idealised Me refined as rotating group:
 C3AA(H3AA,H3AB,H3AC)
;
_shelx_shelxl_version_number 2016/4
_olex2_submission_special_instructions 'No special instructions were received'

loop_
_space_group_symop_operation_xyz
'x, y, z'
'-x+1/2, y+1/2, -z+1/2'
'-x, -y, -z'
'x-1/2, -y-1/2, z-1/2'

loop_
_atom_site_label
_atom_site_type_symbol
_atom_site_fract_x
_atom_site_fract_y
_atom_site_fract_z
_atom_site_U_iso_or_equiv
_atom_site_adp_type
_atom_site_occupancy
_atom_site_site_symmetry_order
_atom_site_calc_flag
_atom_site_refinement_flags_posn
_atom_site_refinement_flags_adp
O0A O 0.5786(5) 0.5080(2) 0.2746(6) 0.169(5) Uani 1 1 d . U
O1 O 0.4746(4) 0.1096(2) 0.2854(4) 0.136(4) Uani 1 1 d . U
O0AA O 0.7083(8) 0.4506(4) 0.4224(10) 0.276(11) Uani 1 1 d D U
O0CA O 0.4830(7) 0.4886(4) 0.0401(10) 0.314(13) Uani 1 1 d . U
O3BA O 1.0416(9) 0.4460(5) 0.1619(8) 0.236(10) Uiso 1 1 d . U
O3K O 0.8889(5) 0.3477(3) 0.2820(6) 0.160(3) Uani 1 1 d . U
O4K O 0.8756(6) 0.3406(3) 0.1608(7) 0.204(7) Uani 1 1 d . U
O5K O 0.6728(4) 0.38392(19) 0.2857(4) 0.123(4) Uani 1 1 d . U
O6K O 0.9682(4) 0.40851(18) 0.3045(4) 0.123(4) Uani 1 1 d . U
O7K O 0.6734(5) 0.4250(2) 0.1101(5) 0.182(6) Uani 1 1 d . U
O8G O 0.6867(8) 0.4894(3) 0.4103(7) 0.230(8) Uani 1 1 d D U
O8K O 0.8616(6) 0.46782(17) 0.3772(5) 0.153(5) Uani 1 1 d . U
O9K O 0.8359(4) 0.47376(19) 0.0969(4) 0.114(3) Uani 1 1 d . U
O10K O 0.6752(4) 0.51717(17) 0.2666(4) 0.123(4) Uani 1 1 d . U
O11K O 0.9572(4) 0.54269(19) 0.2508(5) 0.160(6) Uani 1 1 d . U
O12G O 0.5471(8) 0.4618(4) 0.0800(11) 0.287(12) Uani 1 1 d . U
O12K O 0.6514(4) 0.56564(17) 0.1042(3) 0.098(3) Uani 1 1 d . U
O13K O 0.7130(3) 0.56620(13) 0.1762(3) 0.069(2) Uani 1 1 d . U
O35 O 1.0510(7) 0.4351(4) 0.2431(7) 0.218(7) Uiso 1 1 d . U
O63 O 0.9872(7) 0.3754(3) 0.4700(6) 0.205(7) Uani 1 1 d . U
O64 O 0.9807(10) 0.3912(4) 0.5339(7) 0.301(13) Uani 1 1 d . U
N1K N 0.8207(6) 0.3490(2) 0.1956(6) 0.128(5) Uani 1 1 d . U
H1K H 0.817311 0.351534 0.222276 0.153 Uiso 1 1 calc R .
N2K N 0.7559(5) 0.38810(17) 0.2941(4) 0.086(3) Uani 1 1 d . U
H2K H 0.775589 0.387636 0.278040 0.103 Uiso 1 1 calc R .
N3K N 0.8872(4) 0.41071(17) 0.2499(4) 0.078(3) Uani 1 1 d . U
H3K H 0.856192 0.412709 0.247702 0.094 Uiso 1 1 calc R .
N4K N 0.7239(5) 0.4350(2) 0.1867(6) 0.108(4) Uani 1 1 d . U
H4K H 0.754804 0.435691 0.205905 0.129 Uiso 1 1 calc R .
N5K N 0.8577(4) 0.46865(18) 0.3008(4) 0.084(3) Uani 1 1 d . U
H5K H 0.837140 0.466455 0.272274 0.100 Uiso 1 1 calc R .
N6K N 0.7897(3) 0.48332(18) 0.1450(4) 0.075(3) Uani 1 1 d . U
H6K H 0.793029 0.485673 0.174058 0.090 Uiso 1 1 calc R .
N7K N 0.7542(4) 0.51928(16) 0.2653(4) 0.075(3) Uani 1 1 d . U
H7K H 0.770538 0.518962 0.246161 0.090 Uiso 1 1 calc R .
N8K N 0.8724(4) 0.54235(18) 0.2079(5) 0.097(4) Uani 1 1 d . U
H8K H 0.843647 0.543458 0.211597 0.116 Uiso 1 1 calc R .
C0AA C 0.6529(13) 0.4584(5) 0.3435(14) 0.237(11) Uani 1 1 d . U
C1C C 0.7742(3) 0.35151(15) 0.1563(4) 0.117(5) Uani 1 1 d . U
C2C C 0.7685(5) 0.34419(17) 0.1106(5) 0.160(7) Uani 1 1 d G U
H2C H 0.796600 0.338959 0.103690 0.192 Uiso 1 1 calc R .
C3C C 0.7209(6) 0.34470(18) 0.0752(3) 0.177(9) Uani 1 1 d G U
H3C H 0.717069 0.339804 0.044607 0.213 Uiso 1 1 calc R .
C4C C 0.6789(5) 0.35252(18) 0.0855(2) 0.176(9) Uani 1 1 d G U
H4C H 0.647055 0.352856 0.061815 0.211 Uiso 1 1 calc R .
C5C C 0.6846(3) 0.35983(12) 0.1312(2) 0.119(5) Uani 1 1 d G U
C6C C 0.7323(3) 0.35933(10) 0.1666(3) 0.114(2) Uani 1 1 d G U
N1C N 0.7380(3) 0.36664(14) 0.2123(2) 0.114(2) Uani 1 1 d G U
C7C C 0.6960(4) 0.37446(14) 0.2226(3) 0.114(2) Uani 1 1 d G U
C8C C 0.6484(3) 0.37497(15) 0.1872(4) 0.114(2) Uani 1 1 d G U
H8C H 0.620327 0.380199 0.194128 0.137 Uiso 1 1 calc R .
C9C C 0.6427(3) 0.36765(16) 0.1415(3) 0.114(2) Uani 1 1 d G U
C1G C 0.5840(6) 0.3691(3) 0.1022(6) 0.114(2) Uani 1 1 d . U
C3 C 0.6867(13) 0.4665(5) 0.3904(11) 0.218(11) Uani 1 1 d D U
C3G C 0.9441(7) 0.4166(3) 0.4661(5) 0.143(6) Uani 1 1 d D U
H3GA H 0.924937 0.425113 0.482675 0.172 Uiso 1 1 calc R .
H3GB H 0.970649 0.428261 0.465396 0.172 Uiso 1 1 calc R .
C4G C 0.9685(11) 0.3924(4) 0.4933(9) 0.184(9) Uani 1 1 d D U
C4K C 0.9604(9) 0.3431(4) 0.3530(9) 0.160(3) Uani 1 1 d . U
C5AA C 1.0428(6) 0.4474(5) 0.1990(13) 0.178(10) Uani 1 1 d . U
C5K C 0.9155(8) 0.3386(4) 0.3267(9) 0.160(3) Uani 1 1 d . U
H5KA H 0.895141 0.343275 0.345248 0.192 Uiso 1 1 calc R .
H5KB H 0.913388 0.319942 0.323740 0.192 Uiso 1 1 calc R .
C6K C 0.9077(8) 0.3419(4) 0.2447(8) 0.160(3) Uani 1 1 d . U
H6KA H 0.934660 0.353847 0.246368 0.192 Uiso 1 1 calc R .
H6KB H 0.921958 0.324606 0.249432 0.192 Uiso 1 1 calc R .
C7K C 0.8697(10) 0.3434(4) 0.1998(11) 0.160(3) Uani 1 1 d . U
C8K C 0.7064(6) 0.3821(3) 0.2702(6) 0.100(5) Uani 1 1 d . U
C9G C 1.0226(6) 0.4757(3) 0.2115(8) 0.158(7) Uani 1 1 d . U
H9GA H 1.047812 0.482054 0.240539 0.190 Uiso 1 1 calc R .
H9GB H 1.021826 0.487735 0.186691 0.190 Uiso 1 1 calc R .
C9K C 0.9215(6) 0.4091(2) 0.2953(6) 0.085(4) Uani 1 1 d . U
C10C C 0.7785(3) 0.39493(13) 0.3415(3) 0.102(4) Uani 1 1 d . U
C11C C 0.7557(3) 0.39369(14) 0.3751(4) 0.113(5) Uani 1 1 d G U
H11J H 0.721356 0.389779 0.365943 0.135 Uiso 1 1 calc R .
C12C C 0.7840(4) 0.39830(15) 0.4223(4) 0.136(6) Uani 1 1 d G U
H12C H 0.768706 0.397470 0.444814 0.163 Uiso 1 1 calc R .
C13C C 0.8353(4) 0.40415(15) 0.4360(2) 0.114(5) Uani 1 1 d G U
H13J H 0.854261 0.407235 0.467616 0.137 Uiso 1 1 calc R .
C14C C 0.8582(3) 0.40539(10) 0.4024(2) 0.111(5) Uani 1 1 d G U
C15C C 0.8298(3) 0.40078(8) 0.3552(2) 0.090(4) Uani 1 1 d G U
N2C N 0.8527(3) 0.40203(12) 0.3216(2) 0.093(3) Uani 1 1 d G U
C16C C 0.9040(3) 0.40788(13) 0.3352(3) 0.092(4) Uani 1 1 d G U
C17C C 0.9323(3) 0.41248(13) 0.3825(3) 0.120(6) Uani 1 1 d G U
H17C H 0.966618 0.416399 0.391612 0.144 Uiso 1 1 calc R .
C18C C 0.9094(3) 0.41124(14) 0.4161(3) 0.108(5) Uani 1 1 d G U
C10K C 0.7171(7) 0.4264(3) 0.1416(8) 0.115(6) Uani 1 1 d . U
C11G C 0.5605(6) 0.5081(4) 0.0869(10) 0.203(9) Uani 1 1 d . U
H11K H 0.544573 0.518852 0.103860 0.244 Uiso 1 1 calc R .
H11L H 0.558360 0.517094 0.058213 0.244 Uiso 1 1 calc R .
C11K C 0.8363(8) 0.4659(2) 0.3342(7) 0.107(5) Uani 1 1 d . U
C12K C 0.8326(5) 0.4769(2) 0.1353(6) 0.079(4) Uani 1 1 d . U
C13K C 0.7049(5) 0.5153(2) 0.2454(6) 0.087(4) Uani 1 1 d . U
C14K C 0.9141(6) 0.5413(3) 0.2488(8) 0.125(6) Uani 1 1 d . U
C15G C 0.7510(10) 0.5484(5) -0.0102(9) 0.208(9) Uani 1 1 d D U
C15K C 0.6965(6) 0.5629(2) 0.1292(5) 0.072(3) Uani 1 1 d . U
C19C C 0.8944(3) 0.40963(14) 0.2073(3) 0.080(4) Uani 1 1 d . U
C20C C 0.9406(3) 0.40438(16) 0.2026(4) 0.122(5) Uani 1 1 d G U
H20C H 0.970017 0.403426 0.229217 0.147 Uiso 1 1 calc R .
C21C C 0.9429(4) 0.40055(19) 0.1580(5) 0.152(7) Uani 1 1 d G U
H21C H 0.973755 0.397039 0.154827 0.182 Uiso 1 1 calc R .
C22C C 0.8989(4) 0.4020(2) 0.1182(4) 0.172(8) Uani 1 1 d G U
H22C H 0.900425 0.399421 0.088389 0.206 Uiso 1 1 calc R .
C23C C 0.8528(4) 0.40723(14) 0.1230(2) 0.152(6) Uani 1 1 d G U
C24C C 0.8505(3) 0.41106(9) 0.1675(2) 0.092(4) Uani 1 1 d G U
N3C N 0.8043(3) 0.41631(13) 0.1723(3) 0.080(3) Uani 1 1 d G U
C25C C 0.7604(3) 0.41774(15) 0.1325(3) 0.108(5) Uani 1 1 d G U
C26C C 0.7626(4) 0.4139(2) 0.0879(3) 0.169(8) Uani 1 1 d G U
H26C H 0.733244 0.414870 0.061302 0.203 Uiso 1 1 calc R .
C27C C 0.8088(4) 0.4087(2) 0.0832(2) 0.193(10) Uani 1 1 d G U
C28C C 0.6881(4) 0.44246(15) 0.2049(4) 0.130(6) Uani 1 1 d . U
C29C C 0.6360(4) 0.43909(17) 0.1844(4) 0.165(8) Uani 1 1 d G U
H29C H 0.621340 0.435030 0.152493 0.198 Uiso 1 1 calc R .
C30C C 0.6058(3) 0.44177(18) 0.2116(6) 0.200(10) Uani 1 1 d G U
H30C H 0.570901 0.439516 0.197868 0.239 Uiso 1 1 calc R .
C31C C 0.6277(3) 0.44783(17) 0.2592(5) 0.182(9) Uani 1 1 d G U
H31F H 0.607485 0.449631 0.277428 0.218 Uiso 1 1 calc R .
C32C C 0.6798(3) 0.45121(12) 0.2797(4) 0.158(7) Uani 1 1 d G U
C33C C 0.7101(3) 0.44852(10) 0.2525(3) 0.117(5) Uani 1 1 d G U
N4C N 0.7622(3) 0.45189(13) 0.2730(4) 0.105(4) Uani 1 1 d G U
C34C C 0.7841(4) 0.45795(14) 0.3207(4) 0.120(5) Uani 1 1 d G U
C35C C 0.7539(5) 0.46064(16) 0.3479(4) 0.154(7) Uani 1 1 d G U
H35C H 0.768567 0.464695 0.379759 0.184 Uiso 1 1 calc R .
C36C C 0.7018(5) 0.45727(16) 0.3274(4) 0.169(7) Uani 1 1 d G U
C37C C 0.9079(3) 0.47454(13) 0.3053(3) 0.099(5) Uani 1 1 d . U
C38C C 0.9498(4) 0.47541(14) 0.3470(2) 0.131(6) Uani 1 1 d G U
H38C H 0.945317 0.475098 0.375944 0.158 Uiso 1 1 calc R .
C39C C 0.9983(4) 0.47676(15) 0.3455(3) 0.148(8) Uani 1 1 d G U
H39C H 1.026305 0.477348 0.373399 0.178 Uiso 1 1 calc R .
C40C C 1.0049(2) 0.47723(14) 0.3022(3) 0.139(7) Uani 1 1 d G U
H40C H 1.037399 0.478135 0.301230 0.167 Uiso 1 1 calc R .
C41C C 0.96305(18) 0.47636(10) 0.2605(3) 0.107(5) Uani 1 1 d G U
C42C C 0.9145(2) 0.47501(8) 0.2621(2) 0.086(4) Uani 1 1 d G U
N5C N 0.87265(18) 0.47413(11) 0.2203(3) 0.073(3) Uani 1 1 d G U
C43C C 0.8793(3) 0.47461(12) 0.1771(2) 0.087(4) Uani 1 1 d G U
C44C C 0.9278(3) 0.47595(15) 0.1756(3) 0.105(5) Uani 1 1 d G U
H44C H 0.932265 0.476269 0.146649 0.126 Uiso 1 1 calc R .
C45C C 0.9697(2) 0.47683(15) 0.2173(3) 0.116(5) Uani 1 1 d G U
C46C C 0.7407(2) 0.48621(13) 0.1101(3) 0.086(4) Uani 1 1 d . U
C47C C 0.7260(4) 0.48020(15) 0.0624(3) 0.117(5) Uani 1 1 d G U
H47C H 0.749985 0.474917 0.049846 0.140 Uiso 1 1 calc R .
C48C C 0.6753(4) 0.48207(17) 0.0334(2) 0.141(7) Uani 1 1 d G U
H48C H 0.665387 0.478047 0.001518 0.169 Uiso 1 1 calc R .
C49C C 0.6394(3) 0.48996(16) 0.0522(3) 0.141(7) Uani 1 1 d G U
H49C H 0.605456 0.491219 0.032790 0.169 Uiso 1 1 calc R .
C50C C 0.6541(2) 0.49598(11) 0.0999(3) 0.104(5) Uani 1 1 d G U
C51C C 0.70483(19) 0.49411(9) 0.1288(2) 0.088(4) Uani 1 1 d G U
N6C N 0.7196(2) 0.50012(11) 0.1765(2) 0.074(3) Uani 1 1 d G U
C52C C 0.6837(3) 0.50802(12) 0.1952(3) 0.092(4) Uani 1 1 d G U
C53C C 0.6330(3) 0.50989(14) 0.1663(4) 0.106(5) Uani 1 1 d G U
H53C H 0.609002 0.515171 0.178823 0.127 Uiso 1 1 calc R .
C54C C 0.61824(19) 0.50387(15) 0.1186(4) 0.134(6) Uani 1 1 d G U
C55C C 0.7841(3) 0.52393(12) 0.3128(3) 0.101(5) Uani 1 1 d . U
C56C C 0.7677(4) 0.52108(14) 0.3506(4) 0.150(7) Uani 1 1 d G U
H56C H 0.734273 0.516546 0.345230 0.181 Uiso 1 1 calc R .
C57C C 0.8013(6) 0.52502(16) 0.3964(4) 0.173(9) Uani 1 1 d G U
H57C H 0.790354 0.523122 0.421743 0.208 Uiso 1 1 calc R .
C58C C 0.8513(5) 0.53181(15) 0.4045(3) 0.186(10) Uani 1 1 d G U
H58C H 0.873790 0.534445 0.435133 0.223 Uiso 1 1 calc R .
C59C C 0.8677(4) 0.53465(10) 0.3666(2) 0.146(7) Uani 1 1 d G U
C60C C 0.8341(3) 0.53071(8) 0.3208(2) 0.112(6) Uani 1 1 d G U
N5AA N 0.8505(3) 0.53355(12) 0.2830(2) 0.081(3) Uani 1 1 d G U
C61C C 0.9005(3) 0.54034(13) 0.2910(4) 0.107(5) Uani 1 1 d G U
C62C C 0.9341(3) 0.54428(14) 0.3368(4) 0.155(9) Uani 1 1 d G U
H62C H 0.967526 0.548815 0.342207 0.187 Uiso 1 1 calc R .
C63C C 0.9177(4) 0.54144(14) 0.3747(3) 0.178(11) Uani 1 1 d DG U
C62 C 0.5334(10) 0.4836(8) 0.0748(16) 0.271(13) Uani 1 1 d . U
C64C C 0.8703(3) 0.54191(13) 0.1605(3) 0.111(5) Uani 1 1 d . U
C65C C 0.9102(3) 0.53645(15) 0.1453(5) 0.145(7) Uani 1 1 d G U
H65C H 0.942543 0.533708 0.167251 0.174 Uiso 1 1 calc R .
C66C C 0.9016(4) 0.53507(16) 0.0973(5) 0.181(8) Uani 1 1 d G U
H66C H 0.928248 0.531409 0.087120 0.217 Uiso 1 1 calc R .
C67C C 0.8532(4) 0.53916(17) 0.0645(4) 0.177(8) Uani 1 1 d G U
H67C H 0.847453 0.538236 0.032376 0.212 Uiso 1 1 calc R .
C68C C 0.8133(3) 0.54463(11) 0.0797(3) 0.137(6) Uani 1 1 d G U
C69C C 0.8219(3) 0.54600(8) 0.1277(2) 0.100(4) Uani 1 1 d G U
N8C N 0.7821(3) 0.55147(11) 0.1429(2) 0.072(3) Uani 1 1 d G U
C70C C 0.7337(3) 0.55556(13) 0.1101(3) 0.087(4) Uani 1 1 d G U
C71C C 0.7251(3) 0.55418(16) 0.0621(3) 0.117(5) Uani 1 1 d G U
H71C H 0.692699 0.556921 0.040178 0.141 Uiso 1 1 calc R .
C72C C 0.7649(4) 0.54872(17) 0.0469(2) 0.139(6) Uani 1 1 d G U
O0BA O 0.5216(5) 0.1347(4) 0.1102(6) 0.188(7) Uani 1 1 d . U
O2BA O 1.0408(4) 0.1076(3) 0.3603(4) 0.141(2) Uani 1 1 d . U
O2L O 0.7400(6) 0.3313(3) 0.3275(6) 0.165(5) Uani 1 1 d . U
O3DA O 0.5494(4) 0.0900(3) 0.3964(5) 0.156(5) Uani 1 1 d . U
O3L O 0.6940(4) 0.29816(18) 0.2532(4) 0.109(3) Uani 1 1 d . U
O4BA O 0.9228(7) 0.1586(3) 0.5262(5) 0.170(6) Uani 1 1 d . U
O4L O 0.6853(4) 0.28881(18) 0.1347(5) 0.111(3) Uani 1 1 d . U
O5L O 0.9224(4) 0.26396(17) 0.3889(4) 0.107(3) Uani 1 1 d . U
O6L O 0.6145(3) 0.24275(16) 0.2503(3) 0.096(3) Uani 1 1 d . U
O7DA O 0.5139(6) 0.1759(4) 0.0927(7) 0.220(8) Uani 1 1 d . U
O7L O 0.8884(3) 0.20418(13) 0.2199(3) 0.066(2) Uani 1 1 d . U
O8CA O 0.6223(5) 0.2991(3) 0.3826(6) 0.172(5) Uani 1 1 d . U
O8DA O 0.8674(8) 0.3189(3) 0.3978(6) 0.199(6) Uani 1 1 d . U
O8L O 0.7473(3) 0.19080(16) 0.4178(3) 0.089(3) Uani 1 1 d . U
O9L O 0.7088(3) 0.15681(14) 0.1403(3) 0.072(2) Uani 1 1 d . U
O10L O 0.9037(3) 0.13089(16) 0.4163(3) 0.080(2) Uani 1 1 d . U
O11L O 0.6097(3) 0.10360(13) 0.2347(3) 0.074(2) Uani 1 1 d . U
O12L O 0.8634(3) 0.07444(14) 0.2966(4) 0.076(2) Uani 1 1 d . U
O13L O 0.9053(3) 0.07216(15) 0.2470(3) 0.092(3) Uani 1 1 d . U
O16H O 0.8322(7) 0.1042(3) 0.0623(5) 0.189(6) Uani 1 1 d . U
O45 O 0.7516(8) 0.1153(5) 0.0398(7) 0.246(10) Uani 1 1 d . U
O49 O 1.0601(4) 0.1511(3) 0.3602(4) 0.141(2) Uani 1 1 d . U
O52 O 0.5750(5) 0.2743(3) 0.4090(5) 0.149(5) Uani 1 1 d . U
O55 O 0.5483(5) 0.1260(3) 0.3521(5) 0.154(5) Uani 1 1 d . U
O59 O 1.0378(4) 0.2514(2) 0.3143(5) 0.129(4) Uani 1 1 d . U
O67 O 0.9905(8) 0.1564(5) 0.5084(7) 0.280(10) Uani 1 1 d . U
O94 O 1.0309(4) 0.2208(2) 0.2623(4) 0.123(4) Uani 1 1 d . U
N1L N 0.7520(4) 0.28665(17) 0.2029(4) 0.084(3) Uani 1 1 d . U
H1L H 0.760260 0.288523 0.232919 0.101 Uiso 1 1 calc R .
N2L N 0.8361(4) 0.25879(17) 0.3541(4) 0.080(3) Uani 1 1 d . U
H2L H 0.812474 0.257283 0.326888 0.096 Uiso 1 1 calc R .
N3L N 0.6899(3) 0.23328(16) 0.2420(4) 0.072(3) Uani 1 1 d . U
H3L H 0.721623 0.231370 0.258162 0.087 Uiso 1 1 calc R .
N4L N 0.8507(3) 0.20343(14) 0.2756(3) 0.054(2) Uani 1 1 d . U
H4L H 0.821548 0.204754 0.278294 0.065 Uiso 1 1 calc R .
N5L N 0.7329(3) 0.18219(15) 0.3394(4) 0.060(2) Uani 1 1 d . U
H5L H 0.748546 0.180221 0.320000 0.072 Uiso 1 1 calc R .
N6L N 0.7643(3) 0.15092(14) 0.2153(3) 0.053(2) Uani 1 1 d . U
H6L H 0.765658 0.150834 0.244073 0.063 Uiso 1 1 calc R .
N7L N 0.8187(3) 0.12798(15) 0.3680(3) 0.063(2) Uani 1 1 d . U
H7L H 0.799328 0.128420 0.338758 0.075 Uiso 1 1 calc R .
N8L N 0.6925(3) 0.09895(15) 0.2397(3) 0.062(2) Uani 1 1 d . U
H8L H 0.722818 0.097329 0.259844 0.075 Uiso 1 1 calc R .
C1AA C 0.7877(12) 0.0984(7) 0.0615(9) 0.166(8) Uani 1 1 d . U
C1D C 0.7926(2) 0.28013(11) 0.1881(3) 0.076(3) Uani 1 1 d . U
C2D C 0.7903(3) 0.28171(13) 0.1417(2) 0.098(4) Uani 1 1 d G U
H2D H 0.759843 0.285831 0.117747 0.117 Uiso 1 1 calc R .
C3D C 0.8334(4) 0.27712(14) 0.1309(2) 0.096(4) Uani 1 1 d G U
H3D H 0.831857 0.278175 0.099853 0.116 Uiso 1 1 calc R .
C4D C 0.8789(3) 0.27096(13) 0.1667(2) 0.100(4) Uani 1 1 d G U
H4D H 0.907747 0.267890 0.159532 0.120 Uiso 1 1 calc R .
C5D C 0.8812(2) 0.26938(9) 0.2132(2) 0.082(4) Uani 1 1 d G U
C6D C 0.83806(18) 0.27397(8) 0.2239(2) 0.072(3) Uani 1 1 d G U
N1D N 0.8404(2) 0.27239(11) 0.2704(2) 0.075(3) Uani 1 1 d G U
C7D C 0.8858(3) 0.26623(11) 0.3061(2) 0.080(4) Uani 1 1 d G U
C8D C 0.9290(2) 0.26164(12) 0.2954(3) 0.082(4) Uani 1 1 d G U
H8D H 0.959412 0.257521 0.319340 0.099 Uiso 1 1 calc R .
C9D C 0.92667(18) 0.26322(12) 0.2489(3) 0.087(4) Uani 1 1 d DG U
C1H C 0.9731(5) 0.2571(3) 0.2370(6) 0.113(5) Uani 1 1 d D U
H1HA H 0.962198 0.247247 0.207838 0.135 Uiso 1 1 calc R .
H1HB H 0.986916 0.273234 0.230759 0.135 Uiso 1 1 calc R .
C2H C 1.0156(7) 0.2423(4) 0.2733(9) 0.123(6) Uani 1 1 d . U
C2L C 0.8164(9) 0.3279(3) 0.3913(8) 0.144(7) Uani 1 1 d . U
H2LA H 0.816957 0.345927 0.400055 0.173 Uiso 1 1 calc R .
H2LB H 0.802003 0.317879 0.410405 0.173 Uiso 1 1 calc R .
C3AA C 0.8941(15) 0.3254(5) 0.4482(8) 0.294(17) Uani 1 1 d . U
H3AA H 0.929159 0.328851 0.453630 0.441 Uiso 1 1 calc GR .
H3AB H 0.891613 0.311219 0.467510 0.441 Uiso 1 1 calc GR .
H3AC H 0.878892 0.340451 0.456014 0.441 Uiso 1 1 calc GR .
C3H C 0.6557(8) 0.2611(4) 0.4268(7) 0.147(6) Uani 1 1 d . U
H3HA H 0.642356 0.245314 0.435057 0.177 Uiso 1 1 calc R .
H3HB H 0.677248 0.268967 0.456107 0.177 Uiso 1 1 calc R .
C4AA C 0.7853(10) 0.3243(4) 0.3385(9) 0.170(8) Uani 1 1 d . U
H4AA H 0.800913 0.334075 0.320139 0.203 Uiso 1 1 calc R .
H4AB H 0.785976 0.306212 0.330439 0.203 Uiso 1 1 calc R .
C4H C 0.6135(9) 0.2782(4) 0.4053(7) 0.128(6) Uani 1 1 d . U
C4L C 0.7018(9) 0.3170(3) 0.3273(9) 0.154(7) Uani 1 1 d . U
H4LA H 0.682320 0.325564 0.343696 0.184 Uiso 1 1 calc R .
H4LB H 0.713573 0.300525 0.342485 0.184 Uiso 1 1 calc R .
C5H C 0.7395(7) 0.2157(4) 0.0584(6) 0.154(7) Uani 1 1 d . U
C5L C 0.6705(7) 0.3133(3) 0.2764(8) 0.138(6) Uani 1 1 d . U
H5LA H 0.638468 0.305462 0.273776 0.165 Uiso 1 1 calc R .
H5LB H 0.663260 0.330057 0.261091 0.165 Uiso 1 1 calc R .
C6L C 0.6685(6) 0.2981(3) 0.2027(7) 0.104(5) Uani 1 1 d . U
H6LA H 0.655314 0.315200 0.192387 0.124 Uiso 1 1 calc R .
H6LB H 0.640102 0.286256 0.194433 0.124 Uiso 1 1 calc R .
C7H C 0.9405(9) 0.1978(5) 0.4950(7) 0.167(8) Uani 1 1 d . U
H7HA H 0.971753 0.206248 0.496924 0.200 Uiso 1 1 calc R .
H7HB H 0.924096 0.207747 0.512554 0.200 Uiso 1 1 calc R .
C7L C 0.7025(6) 0.2904(3) 0.1777(7) 0.094(4) Uani 1 1 d . U
C8L C 0.8820(6) 0.2635(2) 0.3530(6) 0.082(4) Uani 1 1 d . U
C9H C 0.5353(5) 0.1654(3) 0.1674(7) 0.110(5) Uani 1 1 d . U
H9HA H 0.518387 0.153558 0.181654 0.132 Uiso 1 1 calc R .
H9HB H 0.520823 0.182380 0.167533 0.132 Uiso 1 1 calc R .
C9L C 0.6609(5) 0.2410(2) 0.2664(5) 0.076(3) Uani 1 1 d . U
C10D C 0.8201(2) 0.25586(12) 0.3935(3) 0.083(4) Uani 1 1 d . U
C11D C 0.8486(3) 0.26010(14) 0.4409(3) 0.115(5) Uani 1 1 d G U
H11D H 0.883610 0.261658 0.450645 0.138 Uiso 1 1 calc R .
C12D C 0.8247(4) 0.26200(14) 0.4737(2) 0.114(5) Uani 1 1 d G U
H12D H 0.843773 0.264839 0.505342 0.136 Uiso 1 1 calc R .
C13D C 0.7723(4) 0.25967(14) 0.4591(2) 0.115(5) Uani 1 1 d G U
H13D H 0.756356 0.260944 0.481013 0.138 Uiso 1 1 calc R .
C14D C 0.7438(3) 0.25543(9) 0.4117(2) 0.098(4) Uani 1 1 d G U
C15D C 0.7677(2) 0.25352(8) 0.3790(2) 0.080(3) Uani 1 1 d G U
N2D N 0.7392(2) 0.24928(11) 0.3316(2) 0.072(3) Uani 1 1 d G U
C16D C 0.6868(2) 0.24695(12) 0.3170(3) 0.080(4) Uani 1 1 d G U
C17D C 0.6629(2) 0.24885(14) 0.3498(3) 0.091(4) Uani 1 1 d G U
H17D H 0.627891 0.247291 0.340060 0.109 Uiso 1 1 calc R .
C18D C 0.6914(3) 0.25309(14) 0.3972(3) 0.115(5) Uani 1 1 d G U
C10H C 0.5242(6) 0.1582(6) 0.1217(7) 0.120(6) Uani 1 1 d . U
C10L C 0.8513(4) 0.20632(18) 0.2311(4) 0.059(3) Uani 1 1 d . U
C11H C 0.9966(5) 0.1334(4) 0.2955(6) 0.141(2) Uani 1 1 d . U
H11A H 1.001520 0.119155 0.276782 0.170 Uiso 1 1 calc R .
H11B H 1.003530 0.149225 0.282024 0.170 Uiso 1 1 calc R .
C11L C 0.7627(5) 0.1886(2) 0.3848(6) 0.080(3) Uani 1 1 d . U
C12H C 1.0353(7) 0.1307(5) 0.3469(8) 0.141(2) Uani 1 1 d . U
C12L C 0.7190(4) 0.15660(19) 0.1830(5) 0.061(3) Uani 1 1 d . U
C13H C 0.6237(5) 0.1124(3) 0.4103(6) 0.112(5) Uani 1 1 d . U
H13A H 0.633414 0.098664 0.433518 0.134 Uiso 1 1 calc R .
H13B H 0.628034 0.128535 0.427566 0.134 Uiso 1 1 calc R .
C13L C 0.8703(5) 0.1311(2) 0.3774(5) 0.063(3) Uani 1 1 d . U
C14H C 0.5705(8) 0.1095(5) 0.3832(8) 0.135(6) Uani 1 1 d . U
C14L C 0.6553(5) 0.10369(19) 0.2581(5) 0.066(3) Uani 1 1 d . U
C15H C 0.7772(7) 0.0755(4) 0.0803(6) 0.121(5) Uani 1 1 d . U
H15A H 0.803603 0.062911 0.083463 0.145 Uiso 1 1 calc R .
H15B H 0.745153 0.068429 0.059660 0.145 Uiso 1 1 calc R .
C15L C 0.8629(5) 0.0750(2) 0.2565(6) 0.071(3) Uani 1 1 d . U
C19D C 0.6748(2) 0.22794(11) 0.1938(2) 0.067(3) Uani 1 1 d . U
C20D C 0.62590(19) 0.23166(12) 0.1617(3) 0.090(4) Uani 1 1 d G U
H20D H 0.599754 0.235495 0.172472 0.108 Uiso 1 1 calc R .
C21D C 0.61605(18) 0.22963(13) 0.1135(3) 0.101(5) Uani 1 1 d G U
H21D H 0.583311 0.232114 0.092077 0.121 Uiso 1 1 calc R .
C22D C 0.6551(2) 0.22389(13) 0.0974(2) 0.100(4) Uani 1 1 d G U
H22D H 0.648529 0.222534 0.065189 0.120 Uiso 1 1 calc R .
C23D C 0.7040(2) 0.22018(9) 0.12948(17) 0.081(3) Uani 1 1 d G U
C24D C 0.71390(17) 0.22220(7) 0.17764(18) 0.065(3) Uani 1 1 d G U
N3D N 0.76282(18) 0.21849(10) 0.20970(18) 0.062(2) Uani 1 1 d G U
C25D C 0.80190(17) 0.21275(11) 0.1936(2) 0.064(3) Uani 1 1 d G U
C26D C 0.7920(2) 0.21072(12) 0.1454(3) 0.076(3) Uani 1 1 d G U
H26D H 0.818194 0.206883 0.134650 0.091 Uiso 1 1 calc R .
C27D C 0.7431(3) 0.21444(12) 0.1134(2) 0.081(4) Uani 1 1 d G U
C28D C 0.8915(2) 0.19861(11) 0.31744(18) 0.068(3) Uani 1 1 d . U
C29D C 0.9420(2) 0.20032(13) 0.3217(3) 0.063(3) Uani 1 1 d G U
H29D H 0.950406 0.201750 0.294777 0.075 Uiso 1 1 calc R .
C30D C 0.98000(18) 0.19989(14) 0.3661(3) 0.092(4) Uani 1 1 d G U
H30D H 1.013807 0.201032 0.368882 0.110 Uiso 1 1 calc R .
C31D C 0.96745(16) 0.19775(15) 0.4062(2) 0.103(4) Uani 1 1 d G U
H31D H 0.992866 0.197464 0.435941 0.124 Uiso 1 1 calc R .
C32D C 0.91692(17) 0.19604(10) 0.40201(18) 0.093(4) Uani 1 1 d G U
C33D C 0.87893(16) 0.19647(7) 0.35762(17) 0.068(3) Uani 1 1 d G U
N4D N 0.82840(16) 0.19477(10) 0.3534(2) 0.066(2) Uani 1 1 d G U
C34D C 0.8159(2) 0.19263(12) 0.3936(3) 0.070(3) Uani 1 1 d G U
C35D C 0.8538(3) 0.19220(14) 0.4380(2) 0.086(4) Uani 1 1 d G U
H35D H 0.845441 0.190770 0.464849 0.103 Uiso 1 1 calc R .
C36D C 0.9044(3) 0.19391(15) 0.44219(17) 0.113(5) Uani 1 1 d G U
C37D C 0.6804(2) 0.17845(11) 0.32054(19) 0.071(3) Uani 1 1 d . U
C38D C 0.6464(3) 0.18293(12) 0.3434(2) 0.078(3) Uani 1 1 d G U
H38D H 0.658424 0.186611 0.375539 0.093 Uiso 1 1 calc R .
C39D C 0.5946(3) 0.18191(12) 0.3183(3) 0.093(4) Uani 1 1 d G U
H39D H 0.571872 0.184912 0.333553 0.112 Uiso 1 1 calc R .
C40D C 0.57670(18) 0.17641(12) 0.2702(3) 0.080(4) Uani 1 1 d G U
H40D H 0.542001 0.175732 0.253393 0.095 Uiso 1 1 calc R .
C41D C 0.61066(14) 0.17193(8) 0.2474(2) 0.074(3) Uani 1 1 d G U
C42D C 0.66251(15) 0.17295(7) 0.27251(18) 0.065(3) Uani 1 1 d G U
N5D N 0.69647(15) 0.16847(10) 0.2496(2) 0.061(2) Uani 1 1 d G U
C43D C 0.6786(2) 0.16297(10) 0.2016(2) 0.061(3) Uani 1 1 d G U
C44D C 0.6267(2) 0.16195(11) 0.17646(19) 0.071(3) Uani 1 1 d G U
H44D H 0.614749 0.158269 0.144323 0.085 Uiso 1 1 calc R .
C45D C 0.59276(17) 0.16643(12) 0.1993(2) 0.077(4) Uani 1 1 d G U
C46D C 0.81067(16) 0.14499(10) 0.20872(18) 0.062(3) Uani 1 1 d . U
C47D C 0.8189(2) 0.14652(11) 0.16626(17) 0.060(3) Uani 1 1 d G U
H47D H 0.791771 0.149410 0.138252 0.072 Uiso 1 1 calc R .
C48D C 0.8676(3) 0.14372(11) 0.16565(18) 0.070(3) Uani 1 1 d G U
H48D H 0.873036 0.144736 0.137240 0.084 Uiso 1 1 calc R .
C49D C 0.9080(2) 0.13939(12) 0.2075(2) 0.072(3) Uani 1 1 d G U
H49D H 0.940623 0.137518 0.207101 0.086 Uiso 1 1 calc R .
C50D C 0.89985(15) 0.13787(8) 0.24997(18) 0.064(3) Uani 1 1 d G U
C51D C 0.85116(14) 0.14067(7) 0.25058(16) 0.056(3) Uani 1 1 d G U
N6D N 0.84297(18) 0.13914(10) 0.29304(18) 0.057(2) Uani 1 1 d G U
C52D C 0.8835(2) 0.13482(11) 0.33490(16) 0.060(3) Uani 1 1 d G U
C53D C 0.9321(2) 0.13202(12) 0.33429(18) 0.071(3) Uani 1 1 d G U
H53D H 0.959240 0.129123 0.362298 0.085 Uiso 1 1 calc R .
C54D C 0.94034(15) 0.13354(13) 0.2918(2) 0.141(2) Uani 1 1 d G U
C55D C 0.79504(17) 0.12427(11) 0.4006(2) 0.066(3) Uani 1 1 d . U
C56D C 0.8156(2) 0.12828(12) 0.4490(2) 0.093(4) Uani 1 1 d G U
H56D H 0.849995 0.131834 0.463510 0.112 Uiso 1 1 calc R .
C57D C 0.7848(3) 0.12697(13) 0.47589(18) 0.086(4) Uani 1 1 d G U
H57D H 0.798597 0.129646 0.508330 0.103 Uiso 1 1 calc R .
C58D C 0.7335(3) 0.12165(12) 0.45426(19) 0.081(4) Uani 1 1 d G U
H58D H 0.712853 0.120777 0.472229 0.097 Uiso 1 1 calc R .
C59D C 0.71288(19) 0.11765(8) 0.40578(19) 0.075(3) Uani 1 1 d G U
C60D C 0.74367(17) 0.11896(7) 0.37892(18) 0.067(3) Uani 1 1 d G U
N7D N 0.7231(2) 0.11496(10) 0.33044(18) 0.064(2) Uani 1 1 d G U
C61D C 0.6717(2) 0.10964(11) 0.30881(19) 0.062(3) Uani 1 1 d G U
C62D C 0.64093(17) 0.10833(12) 0.3357(3) 0.072(3) Uani 1 1 d G U
H62D H 0.606554 0.104776 0.321191 0.087 Uiso 1 1 calc R .
C63D C 0.66150(19) 0.11234(12) 0.3841(2) 0.080(3) Uani 1 1 d G U
C64D C 0.6870(2) 0.09643(10) 0.1923(2) 0.065(3) Uani 1 1 d . U
C65D C 0.64250(18) 0.10119(11) 0.1544(3) 0.076(3) Uani 1 1 d G U
H65D H 0.613060 0.105506 0.159716 0.092 Uiso 1 1 calc R .
C66D C 0.6420(2) 0.09950(12) 0.1085(3) 0.085(4) Uani 1 1 d G U
H66D H 0.612166 0.102679 0.083086 0.102 Uiso 1 1 calc R .
C67D C 0.6860(3) 0.09304(12) 0.10047(18) 0.087(4) Uani 1 1 d G U
H67D H 0.685610 0.091912 0.069747 0.105 Uiso 1 1 calc R .
C68D C 0.7305(2) 0.08829(8) 0.13839(17) 0.080(3) Uani 1 1 d G U
C69D C 0.73105(18) 0.08998(7) 0.18430(17) 0.059(3) Uani 1 1 d G U
N8D N 0.7756(2) 0.08522(10) 0.22222(17) 0.064(2) Uani 1 1 d G U
C70D C 0.81959(19) 0.07877(10) 0.2142(2) 0.065(3) Uani 1 1 d G U
C71D C 0.8191(2) 0.07708(12) 0.1683(3) 0.082(4) Uani 1 1 d G U
H71D H 0.848497 0.072762 0.162970 0.098 Uiso 1 1 calc R .
C72D C 0.7745(3) 0.08184(12) 0.1304(2) 0.086(4) Uani 1 1 d G U
C89 C 0.9494(10) 0.1721(8) 0.5118(10) 0.179(10) Uani 1 1 d . U
O1A O 0.0761(5) 0.3960(3) 0.1664(7) 0.186(7) Uani 1 1 d . U
O2DA O -0.0242(5) 0.2392(2) 0.1291(5) 0.158(5) Uani 1 1 d . U
O2I O 0.3894(6) 0.3891(2) 0.3657(6) 0.195(3) Uani 1 1 d . U
O3I O 0.3989(6) 0.3702(2) 0.2738(8) 0.195(3) Uani 1 1 d . U
O4I O 0.3650(6) 0.3765(3) 0.1524(7) 0.195(3) Uani 1 1 d . U
O5I O 0.1959(4) 0.33647(18) 0.3116(4) 0.117(3) Uani 1 1 d . U
O6I O 0.4666(3) 0.30934(17) 0.2738(3) 0.097(3) Uani 1 1 d . U
O7I O 0.1556(3) 0.29459(14) 0.1358(3) 0.076(2) Uani 1 1 d . U
O8I O 0.3870(3) 0.24291(16) 0.3745(3) 0.087(3) Uani 1 1 d . U
O9A O 0.0421(4) 0.2594(2) 0.1347(5) 0.155(5) Uani 1 1 d . U
O9I O 0.2963(3) 0.24474(14) 0.0822(3) 0.076(2) Uani 1 1 d . U
O10I O 0.1938(3) 0.19711(14) 0.2940(3) 0.083(2) Uani 1 1 d . U
O11I O 0.4467(3) 0.17536(16) 0.2173(3) 0.087(3) Uani 1 1 d . U
O12I O 0.1364(3) 0.15625(15) 0.0929(3) 0.077(2) Uani 1 1 d . U
O13I O 0.1979(3) 0.15638(13) 0.1645(3) 0.0585(18) Uani 1 1 d . U
O16E O 0.1704(6) 0.1363(4) -0.0750(5) 0.191(5) Uani 1 1 d . U
O6AA O 0.1768(5) 0.3340(3) -0.0079(5) 0.158(5) Uani 1 1 d . U
O21 O 0.1725(5) 0.2915(3) -0.0226(5) 0.160(5) Uani 1 1 d . U
O22 O 0.4544(5) 0.1238(3) 0.3901(6) 0.175(6) Uani 1 1 d . U
O24 O 0.5117(11) 0.1337(4) 0.4544(6) 0.278(12) Uani 1 1 d . U
O93 O 0.5059(4) 0.3114(2) 0.5243(4) 0.131(3) Uani 1 1 d . U
O338 O 0.0253(9) 0.3861(4) 0.0923(9) 0.259(10) Uani 1 1 d . U
N1I N 0.3162(5) 0.36789(19) 0.1926(5) 0.113(4) Uani 1 1 d . U
H1I H 0.316529 0.364625 0.220459 0.136 Uiso 1 1 calc R .
N2I N 0.2722(5) 0.3287(2) 0.3049(5) 0.095(3) Uani 1 1 d . U
H2I H 0.287149 0.329996 0.284761 0.114 Uiso 1 1 calc R .
N3I N 0.3818(3) 0.30721(16) 0.2330(4) 0.068(3) Uani 1 1 d . U
H3I H 0.353159 0.306397 0.236998 0.081 Uiso 1 1 calc R .
N4I N 0.2188(3) 0.28444(15) 0.2038(3) 0.058(2) Uani 1 1 d . U
H4I H 0.251251 0.283869 0.216827 0.070 Uiso 1 1 calc R .
N5I N 0.3655(3) 0.24694(16) 0.2951(4) 0.065(2) Uani 1 1 d . U
H5I H 0.340048 0.250370 0.269947 0.077 Uiso 1 1 calc R .
N6I N 0.2664(3) 0.23536(14) 0.1407(3) 0.054(2) Uani 1 1 d . U
H6I H 0.276299 0.232563 0.170563 0.065 Uiso 1 1 calc R .
N7I N 0.2644(4) 0.19506(15) 0.2749(3) 0.065(2) Uani 1 1 d . U
H7I H 0.273866 0.195839 0.250967 0.078 Uiso 1 1 calc R .
N8I N 0.3604(3) 0.17925(15) 0.1846(3) 0.061(2) Uani 1 1 d . U
H8I H 0.333820 0.180745 0.191893 0.073 Uiso 1 1 calc R .
C1A C 0.2655(3) 0.36747(13) 0.1576(4) 0.111(5) Uani 1 1 d . U
C2A C 0.2514(5) 0.37502(14) 0.1106(4) 0.145(7) Uani 1 1 d G U
H2A H 0.276034 0.379643 0.098413 0.174 Uiso 1 1 calc R .
C3A C 0.2005(6) 0.37566(15) 0.0820(3) 0.151(7) Uani 1 1 d G U
H3A H 0.191043 0.380709 0.050585 0.181 Uiso 1 1 calc R .
C4A C 0.1636(4) 0.36875(15) 0.1002(3) 0.136(6) Uani 1 1 d G U
H4A H 0.129539 0.369176 0.081076 0.163 Uiso 1 1 calc R .
C5A C 0.1777(3) 0.36120(10) 0.1472(3) 0.097(4) Uani 1 1 d G U
C6A C 0.2286(3) 0.36056(9) 0.1758(3) 0.101(4) Uani 1 1 d G U
N1A N 0.2427(3) 0.35301(12) 0.2228(3) 0.091(3) Uani 1 1 d G U
C7A C 0.2058(4) 0.34610(12) 0.2410(3) 0.091(4) Uani 1 1 d G U
C8A C 0.1549(3) 0.34674(13) 0.2124(4) 0.100(5) Uani 1 1 d G U
H8A H 0.130253 0.342118 0.224590 0.120 Uiso 1 1 calc R .
C9A C 0.1408(2) 0.35429(14) 0.1654(4) 0.109(5) Uani 1 1 d G U
C1E C 0.0848(7) 0.3552(3) 0.1380(7) 0.136(6) Uani 1 1 d D U
H1EA H 0.067474 0.345424 0.154957 0.163 Uiso 1 1 calc R .
H1EB H 0.078066 0.346813 0.107758 0.163 Uiso 1 1 calc R .
C2E C 0.0623(9) 0.3826(4) 0.1291(10) 0.149(7) Uani 1 1 d D U
C3E C 0.4782(7) 0.2924(3) 0.4485(5) 0.131(3) Uani 1 1 d . U
H3EA H 0.465741 0.278485 0.462861 0.157 Uiso 1 1 calc R .
H3EB H 0.507462 0.285900 0.442329 0.157 Uiso 1 1 calc R .
C4E C 0.4949(7) 0.3141(4) 0.4831(7) 0.131(3) Uani 1 1 d . U
C4I C 0.4316(9) 0.3731(4) 0.3657(10) 0.195(3) Uani 1 1 d . U
H4IA H 0.424552 0.354941 0.367811 0.234 Uiso 1 1 calc R .
H4IB H 0.462519 0.377673 0.391438 0.234 Uiso 1 1 calc R .
C5E C 0.2536(7) 0.3093(3) 0.0213(6) 0.116(5) Uani 1 1 d . U
H5EA H 0.270760 0.324081 0.014398 0.139 Uiso 1 1 calc R .
H5EB H 0.265749 0.294073 0.010045 0.139 Uiso 1 1 calc R .
C5I C 0.4349(10) 0.3796(4) 0.3188(11) 0.195(3) Uani 1 1 d . U
H5IA H 0.434446 0.398286 0.316695 0.234 Uiso 1 1 calc R .
H5IB H 0.468267 0.374163 0.320202 0.234 Uiso 1 1 calc R .
C6E C 0.1998(9) 0.3119(4) -0.0052(6) 0.120(6) Uani 1 1 d . U
C6I C 0.4060(11) 0.3729(4) 0.2316(11) 0.195(3) Uani 1 1 d . U
H6IA H 0.423490 0.389070 0.232566 0.234 Uiso 1 1 calc R .
H6IB H 0.428736 0.359220 0.229690 0.234 Uiso 1 1 calc R .
C7E C 0.2081(6) 0.2455(3) 0.3962(6) 0.130(3) Uani 1 1 d D U
C7I C 0.3662(13) 0.3724(4) 0.1921(13) 0.195(3) Uani 1 1 d . U
C8E C 0.1986(7) 0.2716(3) 0.4187(6) 0.130(3) Uani 1 1 d D U
C8I C 0.2249(6) 0.3362(2) 0.2901(6) 0.088(4) Uani 1 1 d . U
C9E C 0.4926(5) 0.2433(3) 0.1639(7) 0.121(3) Uani 1 1 d D U
H9EA H 0.520872 0.234155 0.186511 0.145 Uiso 1 1 calc R .
H9EB H 0.482583 0.233529 0.134697 0.145 Uiso 1 1 calc R .
C9I C 0.4226(5) 0.3075(2) 0.2744(5) 0.072(3) Uani 1 1 d . U
C10A C 0.3025(2) 0.31868(14) 0.3502(3) 0.098(4) Uani 1 1 d . U
C11A C 0.2889(3) 0.31755(16) 0.3899(4) 0.128(6) Uani 1 1 d G U
H11C H 0.255949 0.321561 0.387480 0.154 Uiso 1 1 calc R .
C12A C 0.3245(5) 0.31044(16) 0.4333(4) 0.140(6) Uani 1 1 d G U
H12A H 0.315391 0.309689 0.459867 0.168 Uiso 1 1 calc R .
C13A C 0.3737(4) 0.30445(15) 0.4370(2) 0.123(5) Uani 1 1 d G U
H13C H 0.397542 0.299693 0.465998 0.147 Uiso 1 1 calc R .
C14A C 0.3873(3) 0.30557(9) 0.3973(2) 0.092(4) Uani 1 1 d G U
C15A C 0.3517(2) 0.31269(9) 0.3539(2) 0.090(4) Uani 1 1 d G U
N2A N 0.3653(3) 0.31381(12) 0.3142(2) 0.081(3) Uani 1 1 d G U
C16A C 0.4145(3) 0.30782(12) 0.3179(3) 0.078(3) Uani 1 1 d G U
C17A C 0.4501(2) 0.30071(13) 0.3613(3) 0.079(4) Uani 1 1 d G U
H17A H 0.483078 0.296701 0.363714 0.095 Uiso 1 1 calc R .
C18A C 0.4365(3) 0.29959(13) 0.4010(3) 0.099(4) Uani 1 1 d G U
C10I C 0.2013(4) 0.29219(18) 0.1590(5) 0.057(3) Uani 1 1 d . U
C11 C 0.5133(6) 0.2700(3) 0.1542(9) 0.121(3) Uani 1 1 d D U
C11E C 0.0478(4) 0.2137(2) 0.1359(5) 0.091(4) Uani 1 1 d D U
H11E H 0.035416 0.205289 0.105255 0.109 Uiso 1 1 calc R .
H11F H 0.039183 0.202725 0.157775 0.109 Uiso 1 1 calc R .
C11I C 0.3558(5) 0.2475(2) 0.3355(6) 0.067(3) Uani 1 1 d . U
C12E C 0.0206(5) 0.2387(3) 0.1319(6) 0.096(4) Uani 1 1 d D U
C12I C 0.3043(4) 0.24185(19) 0.1242(4) 0.054(3) Uani 1 1 d . U
C13E C 0.4868(6) 0.1664(3) 0.3951(5) 0.110(5) Uani 1 1 d . U
H13E H 0.492170 0.179724 0.418789 0.133 Uiso 1 1 calc R .
H13F H 0.515718 0.166275 0.385015 0.133 Uiso 1 1 calc R .
C13I C 0.2159(5) 0.20010(19) 0.2654(4) 0.061(3) Uani 1 1 d . U
C14E C 0.4823(9) 0.1396(5) 0.4169(8) 0.141(7) Uani 1 1 d . U
C14I C 0.4044(5) 0.1773(2) 0.2199(5) 0.071(3) Uani 1 1 d . U
C15E C 0.2268(9) 0.1664(5) -0.0265(6) 0.191(5) Uani 1 1 d D U
H15C H 0.230162 0.183057 -0.039757 0.229 Uiso 1 1 calc R .
H15D H 0.249978 0.154525 -0.032929 0.229 Uiso 1 1 calc R .
C15I C 0.1814(4) 0.15910(19) 0.1195(5) 0.061(3) Uani 1 1 d . U
C19A C 0.37726(19) 0.30796(11) 0.1867(2) 0.065(3) Uani 1 1 d . U
C20A C 0.41689(18) 0.31264(13) 0.1708(3) 0.089(4) Uani 1 1 d G U
H20A H 0.449929 0.313864 0.192307 0.107 Uiso 1 1 calc R .
C21A C 0.4072(2) 0.31550(13) 0.1228(3) 0.095(4) Uani 1 1 d G U
H21A H 0.433670 0.318632 0.112164 0.114 Uiso 1 1 calc R .
C22A C 0.3578(3) 0.31367(13) 0.0907(2) 0.091(4) Uani 1 1 d G U
H22A H 0.351260 0.315580 0.058560 0.109 Uiso 1 1 calc R .
C23A C 0.3181(2) 0.30898(8) 0.10659(17) 0.078(3) Uani 1 1 d G U
C24A C 0.32788(18) 0.30613(7) 0.15460(17) 0.068(3) Uani 1 1 d G U
N3A N 0.2882(2) 0.30144(10) 0.17051(19) 0.063(2) Uani 1 1 d G U
C25A C 0.23887(19) 0.29961(10) 0.1384(3) 0.058(3) Uani 1 1 d G U
C26A C 0.22913(19) 0.30247(12) 0.0904(2) 0.075(3) Uani 1 1 d G U
H26A H 0.196094 0.301247 0.068887 0.090 Uiso 1 1 calc R .
C27A C 0.2688(2) 0.30716(12) 0.07447(17) 0.072(3) Uani 1 1 d G U
C28A C 0.1918(2) 0.27696(11) 0.23337(18) 0.063(3) Uani 1 1 d . U
C29A C 0.1404(2) 0.28119(12) 0.2230(2) 0.067(3) Uani 1 1 d G U
H29A H 0.120323 0.287481 0.193543 0.080 Uiso 1 1 calc R .
C30A C 0.11889(17) 0.27603(13) 0.2568(3) 0.093(4) Uani 1 1 d G U
H30A H 0.084483 0.278859 0.249875 0.111 Uiso 1 1 calc R .
C31A C 0.1488(2) 0.26662(14) 0.3009(3) 0.099(4) Uani 1 1 d G U
H31A H 0.134476 0.263167 0.323450 0.118 Uiso 1 1 calc R .
C32A C 0.2003(2) 0.26239(9) 0.31120(19) 0.086(4) Uani 1 1 d G U
C33A C 0.22174(17) 0.26755(7) 0.27745(17) 0.059(3) Uani 1 1 d G U
N4A N 0.27317(17) 0.26332(10) 0.2878(2) 0.063(2) Uani 1 1 d G U
C34A C 0.30312(19) 0.25392(11) 0.3319(2) 0.073(3) Uani 1 1 d G U
C35A C 0.2817(3) 0.24875(13) 0.3656(2) 0.081(4) Uani 1 1 d G U
H35A H 0.301695 0.242462 0.395107 0.098 Uiso 1 1 calc R .
C36A C 0.2302(3) 0.25299(14) 0.35528(19) 0.130(3) Uani 1 1 d G U
C37A C 0.4103(2) 0.24171(11) 0.28795(19) 0.066(3) Uani 1 1 d . U
C38A C 0.4576(3) 0.24021(12) 0.32370(19) 0.079(4) Uani 1 1 d G U
H38A H 0.460140 0.239861 0.355116 0.095 Uiso 1 1 calc R .
C39A C 0.5012(2) 0.23922(13) 0.3125(2) 0.095(4) Uani 1 1 d G U
H39A H 0.532853 0.238219 0.336428 0.114 Uiso 1 1 calc R .
C40A C 0.49745(15) 0.23974(13) 0.2656(3) 0.096(4) Uani 1 1 d G U
H40A H 0.526599 0.239086 0.258065 0.115 Uiso 1 1 calc R .
C41A C 0.45014(15) 0.24125(9) 0.2298(2) 0.077(3) Uani 1 1 d G U
C42A C 0.40658(15) 0.24223(7) 0.24100(18) 0.067(3) Uani 1 1 d G U
N5A N 0.35926(15) 0.24373(10) 0.2052(2) 0.061(2) Uani 1 1 d G U
C43A C 0.3555(2) 0.24425(11) 0.15829(19) 0.065(3) Uani 1 1 d G U
C44A C 0.3991(3) 0.24327(12) 0.14710(19) 0.073(3) Uani 1 1 d G U
H44A H 0.396573 0.243616 0.115683 0.087 Uiso 1 1 calc R .
C45A C 0.4464(2) 0.24177(13) 0.1828(2) 0.121(3) Uani 1 1 d G U
C46A C 0.21363(19) 0.23255(11) 0.1162(2) 0.061(3) Uani 1 1 d . U
C47A C 0.1883(3) 0.23946(12) 0.0694(2) 0.073(3) Uani 1 1 d G U
H47A H 0.206533 0.244813 0.050873 0.087 Uiso 1 1 calc R .
C48A C 0.1357(3) 0.23838(13) 0.05021(17) 0.090(4) Uani 1 1 d G U
H48A H 0.118737 0.242999 0.018872 0.108 Uiso 1 1 calc R .
C49A C 0.10843(19) 0.23038(12) 0.07788(19) 0.087(4) Uani 1 1 d G U
H49A H 0.073235 0.229651 0.065056 0.105 Uiso 1 1 calc R .
C50A C 0.13377(15) 0.22347(8) 0.12473(18) 0.070(3) Uani 1 1 d G U
C51A C 0.18637(15) 0.22455(7) 0.14390(16) 0.063(3) Uani 1 1 d G U
N6A N 0.21171(17) 0.21764(9) 0.19075(17) 0.055(2) Uani 1 1 d G U
C52A C 0.1845(2) 0.20965(10) 0.21842(17) 0.058(3) Uani 1 1 d G U
C53A C 0.1319(2) 0.20856(11) 0.1992(2) 0.069(3) Uani 1 1 d G U
H53A H 0.113613 0.203209 0.217760 0.083 Uiso 1 1 calc R .
C54A C 0.10651(16) 0.21547(11) 0.1524(2) 0.071(3) Uani 1 1 d G U
C55A C 0.30310(19) 0.18866(11) 0.3177(2) 0.070(3) Uani 1 1 d . U
C56A C 0.2974(3) 0.18861(13) 0.3613(3) 0.085(4) Uani 1 1 d G U
H56A H 0.265949 0.192222 0.363276 0.102 Uiso 1 1 calc R .
C57A C 0.3386(3) 0.18316(14) 0.4020(2) 0.113(5) Uani 1 1 d G U
H57A H 0.334775 0.183126 0.431196 0.135 Uiso 1 1 calc R .
C58A C 0.3856(3) 0.17777(13) 0.39904(18) 0.097(4) Uani 1 1 d G U
H58A H 0.413159 0.174119 0.426267 0.117 Uiso 1 1 calc R .
C59A C 0.3913(2) 0.17782(9) 0.35539(18) 0.079(3) Uani 1 1 d G U
C60A C 0.35006(17) 0.18327(7) 0.31470(18) 0.071(3) Uani 1 1 d G U
N7A N 0.3558(2) 0.18332(10) 0.27105(18) 0.067(2) Uani 1 1 d G U
C61A C 0.4027(2) 0.17793(12) 0.2681(2) 0.074(3) Uani 1 1 d G U
C62A C 0.4440(2) 0.17248(12) 0.3088(3) 0.078(4) Uani 1 1 d G U
H62A H 0.475405 0.168866 0.306812 0.094 Uiso 1 1 calc R .
C63A C 0.43826(18) 0.17242(12) 0.3524(2) 0.087(4) Uani 1 1 d G U
C64A C 0.35311(17) 0.17907(11) 0.1356(2) 0.068(3) Uani 1 1 d . U
C65A C 0.39046(17) 0.18320(12) 0.1165(3) 0.071(3) Uani 1 1 d G U
H65A H 0.423697 0.186326 0.136275 0.086 Uiso 1 1 calc R .
C66A C 0.3781(2) 0.18267(12) 0.0678(3) 0.082(4) Uani 1 1 d G U
H66A H 0.403133 0.185432 0.055073 0.099 Uiso 1 1 calc R .
C67A C 0.3285(3) 0.17800(12) 0.0383(2) 0.080(4) Uani 1 1 d G U
H67A H 0.320225 0.177646 0.005732 0.097 Uiso 1 1 calc R .
C68A C 0.2911(2) 0.17387(8) 0.05737(17) 0.073(3) Uani 1 1 d G U
C69A C 0.30344(16) 0.17441(7) 0.10602(16) 0.058(3) Uani 1 1 d G U
N8A N 0.2661(2) 0.17028(10) 0.12512(19) 0.061(2) Uani 1 1 d G U
C70A C 0.21641(18) 0.16562(11) 0.0956(3) 0.067(3) Uani 1 1 d G U
C71A C 0.20409(18) 0.16508(12) 0.0469(2) 0.079(3) Uani 1 1 d G U
C72A C 0.2414(2) 0.16921(13) 0.02781(17) 0.090(4) Uani 1 1 d DG U
C279 C 0.1740(11) 0.1569(6) -0.0495(9) 0.191(5) Uani 1 1 d D U
O1AA O 0.5880(6) 0.2966(3) 0.0673(7) 0.245(9) Uani 1 1 d . U
O1B O 0.0797(3) 0.01295(14) 0.2292(3) 0.077(2) Uani 1 1 d . U
O1CA O 0.1166(3) 0.14560(13) 0.1834(3) 0.0585(19) Uani 1 1 d . U
O5AA O 0.2328(11) 0.1542(4) 0.4618(7) 0.305(13) Uani 1 1 d . U
O5DA O 0.2628(3) 0.06177(16) 0.3424(4) 0.088(3) Uani 1 1 d . U
O6 O -0.0559(5) 0.1105(3) 0.1107(5) 0.170(5) Uani 1 1 d . U
O6BA O 0.2659(4) 0.03659(16) 0.0732(4) 0.121(4) Uani 1 1 d . U
O6DA O 0.0735(5) 0.0434(3) -0.1035(5) 0.142(4) Uani 1 1 d . U
O7 O 0.0693(3) 0.14525(13) 0.2292(3) 0.069(2) Uani 1 1 d . U
O12 O 0.0909(3) 0.09330(14) 0.0618(3) 0.081(2) Uani 1 1 d . U
O26 O 0.3745(3) 0.11861(14) 0.2639(3) 0.075(2) Uani 1 1 d . U
O29 O 0.4468(5) 0.0812(2) 0.1270(5) 0.138(4) Uani 1 1 d . U
O31 O 0.3664(3) -0.02002(15) 0.2245(3) 0.085(2) Uani 1 1 d . U
O34 O 0.3879(5) 0.0751(2) 0.0595(4) 0.131(4) Uani 1 1 d . U
O40 O 0.0915(8) 0.0703(3) -0.0481(6) 0.225(9) Uani 1 1 d . U
O43 O -0.0165(4) -0.0885(2) 0.2435(5) 0.135(5) Uani 1 1 d . U
O44 O -0.0512(5) -0.0794(2) 0.1687(5) 0.144(4) Uani 1 1 d . U
O71 O 0.2933(4) -0.07157(19) 0.3335(4) 0.113(4) Uani 1 1 d . U
O87 O 0.1834(15) 0.1760(5) 0.4082(8) 0.374(17) Uani 1 1 d . U
O89 O 0.2883(5) -0.0789(2) 0.2159(5) 0.154(3) Uani 1 1 d . U
O97 O 0.0621(4) -0.04349(18) 0.0765(4) 0.108(3) Uani 1 1 d . U
O327 O -0.0897(7) 0.0698(3) 0.1081(6) 0.226(9) Uani 1 1 d . U
N0AA N 0.1281(3) 0.01647(16) 0.1820(4) 0.065(2) Uani 1 1 d . U
H0AA H 0.159160 0.015804 0.183691 0.077 Uiso 1 1 calc R .
N10 N 0.1483(4) -0.03909(17) 0.1127(4) 0.076(3) Uani 1 1 d . U
H10 H 0.171269 -0.038828 0.140468 0.092 Uiso 1 1 calc R .
N27 N 0.2890(3) 0.12307(14) 0.2510(3) 0.056(2) Uani 1 1 d . U
H27 H 0.260259 0.125234 0.228645 0.068 Uiso 1 1 calc R .
N29 N 0.1723(3) 0.09463(14) 0.1156(3) 0.060(2) Uani 1 1 d . U
H29 H 0.188849 0.093887 0.145528 0.072 Uiso 1 1 calc R .
N32 N 0.2131(3) 0.06791(15) 0.2638(3) 0.064(2) Uani 1 1 d . U
H32 H 0.214571 0.068579 0.236019 0.076 Uiso 1 1 calc R .
N35 N 0.2658(4) 0.04080(16) 0.1480(4) 0.073(3) Uani 1 1 d . U
H35 H 0.245746 0.040953 0.163643 0.087 Uiso 1 1 calc R .
N41 N 0.2883(3) -0.01159(16) 0.2291(4) 0.070(3) Uani 1 1 d . U
H41 H 0.256815 -0.010081 0.211640 0.084 Uiso 1 1 calc R .
N46 N 0.2281(4) -0.06718(16) 0.2624(4) 0.081(3) Uani 1 1 d . U
H46 H 0.221473 -0.067798 0.232415 0.097 Uiso 1 1 calc R .
C1 C 0.1220(5) 0.09218(19) 0.1029(5) 0.067(3) Uani 1 1 d . U
C1B C 0.1869(2) -0.06162(11) 0.2776(3) 0.087(4) Uani 1 1 d . U
C2B C 0.1873(3) -0.06424(13) 0.3234(2) 0.096(4) Uani 1 1 d G U
H2B H 0.217462 -0.068006 0.347976 0.116 Uiso 1 1 calc R .
C3B C 0.1427(4) -0.06123(13) 0.3324(2) 0.104(4) Uani 1 1 d G U
H3B H 0.143037 -0.062982 0.362991 0.124 Uiso 1 1 calc R .
C4B C 0.0977(3) -0.05560(13) 0.2956(3) 0.100(4) Uani 1 1 d G U
H4B H 0.067884 -0.053584 0.301643 0.120 Uiso 1 1 calc R .
C5B C 0.0973(2) -0.05298(8) 0.2499(2) 0.081(4) Uani 1 1 d G U
C6B C 0.14187(18) -0.05599(8) 0.2409(2) 0.076(3) Uani 1 1 d G U
N1B N 0.1414(2) -0.05337(11) 0.1951(2) 0.082(3) Uani 1 1 d G U
C7B C 0.0964(3) -0.04774(11) 0.1584(2) 0.087(4) Uani 1 1 d G U
C8B C 0.0518(2) -0.04473(12) 0.1674(3) 0.077(4) Uani 1 1 d G U
H8B H 0.021695 -0.040959 0.142772 0.092 Uiso 1 1 calc R .
C9B C 0.05225(18) -0.04735(12) 0.2131(3) 0.082(4) Uani 1 1 d G U
C1F C -0.0003(5) -0.0457(3) 0.2162(6) 0.107(5) Uani 1 1 d . U
H1FA H -0.021828 -0.034773 0.191103 0.129 Uiso 1 1 calc R .
H1FB H 0.002137 -0.038097 0.246131 0.129 Uiso 1 1 calc R .
C2F C -0.0255(6) -0.0741(4) 0.2117(8) 0.108(5) Uani 1 1 d . U
C3F C 0.3271(8) -0.0218(3) 0.0433(6) 0.146(6) Uani 1 1 d D U
C5F C 0.2117(10) 0.0031(5) 0.4006(6) 0.221(12) Uani 1 1 d . U
C7 C -0.0577(9) 0.0835(7) 0.1280(10) 0.180(8) Uani 1 1 d . U
C7AA C 0.4611(7) 0.0385(5) 0.3899(10) 0.269(15) Uani 1 1 d D U
C7F C 0.0780(9) 0.0298(4) -0.0299(7) 0.206(10) Uani 1 1 d . U
H7FA H 0.090255 0.014042 -0.039530 0.247 Uiso 1 1 calc R .
H7FB H 0.042314 0.027148 -0.035594 0.247 Uiso 1 1 calc R .
C8F C 0.0814(8) 0.0491(5) -0.0599(8) 0.152(8) Uani 1 1 d . U
C9F C 0.4461(5) 0.0562(4) 0.3436(8) 0.199(9) Uani 1 1 d D U
C10B C 0.1655(2) -0.03500(12) 0.0757(3) 0.081(4) Uani 1 1 d . U
C11B C 0.1379(3) -0.03805(14) 0.0278(3) 0.110(5) Uani 1 1 d G U
H11G H 0.103289 -0.041242 0.017495 0.132 Uiso 1 1 calc R .
C12B C 0.1622(4) -0.03632(15) -0.0047(2) 0.137(6) Uani 1 1 d G U
H12B H 0.143818 -0.038355 -0.036699 0.164 Uiso 1 1 calc R .
C13B C 0.2140(4) -0.03154(14) 0.0108(2) 0.121(5) Uani 1 1 d G U
H13G H 0.230266 -0.030384 -0.010947 0.146 Uiso 1 1 calc R .
C14B C 0.2415(3) -0.02850(9) 0.0587(2) 0.096(4) Uani 1 1 d G U
C15B C 0.2173(2) -0.03022(8) 0.0911(2) 0.077(3) Uani 1 1 d G U
N2B N 0.2448(3) -0.02718(11) 0.1390(2) 0.074(3) Uani 1 1 d G U
C16B C 0.2966(3) -0.02240(12) 0.1545(2) 0.078(3) Uani 1 1 d G U
C17B C 0.3208(2) -0.02067(13) 0.1220(3) 0.091(4) Uani 1 1 d G U
H17B H 0.355492 -0.017478 0.132331 0.109 Uiso 1 1 calc R .
C18B C 0.2933(3) -0.02372(14) 0.0741(3) 0.102(4) Uani 1 1 d DG U
C11F C -0.0175(4) 0.0838(3) 0.1693(6) 0.105(5) Uani 1 1 d . U
H11H H -0.021838 0.068789 0.186647 0.126 Uiso 1 1 calc R .
H11I H -0.022695 0.098669 0.186398 0.126 Uiso 1 1 calc R .
C13F C 0.3835(5) 0.1141(2) 0.0970(5) 0.098(4) Uani 1 1 d D U
H13H H 0.369958 0.121149 0.065268 0.117 Uiso 1 1 calc R .
H13I H 0.408395 0.126211 0.116563 0.117 Uiso 1 1 calc R .
C14F C 0.4090(7) 0.0888(3) 0.0959(7) 0.098(5) Uani 1 1 d D U
C15F C 0.1841(6) 0.1307(4) 0.3977(5) 0.120(5) Uani 1 1 d D U
H15E H 0.148188 0.129608 0.392182 0.144 Uiso 1 1 calc R .
H15F H 0.200637 0.115560 0.415408 0.144 Uiso 1 1 calc R .
C16F C 0.2056(12) 0.1542(7) 0.4245(9) 0.195(10) Uani 1 1 d . U
C19B C 0.2995(2) -0.00709(11) 0.2775(2) 0.062(3) Uani 1 1 d . U
C20B C 0.34634(19) -0.01049(13) 0.3133(3) 0.090(4) Uani 1 1 d G U
H20B H 0.375067 -0.013346 0.305749 0.107 Uiso 1 1 calc R .
C21B C 0.3502(2) -0.00962(13) 0.3602(3) 0.100(4) Uani 1 1 d G U
H21B H 0.381569 -0.011890 0.384153 0.120 Uiso 1 1 calc R .
C22B C 0.3073(3) -0.00534(13) 0.37144(18) 0.093(4) Uani 1 1 d G U
H22B H 0.309896 -0.004761 0.402870 0.112 Uiso 1 1 calc R .
C23B C 0.2605(2) -0.00195(9) 0.33568(16) 0.083(4) Uani 1 1 d G U
C24B C 0.25656(18) -0.00282(7) 0.28870(17) 0.069(3) Uani 1 1 d G U
N3B N 0.2097(2) 0.00058(10) 0.25294(17) 0.062(2) Uani 1 1 d G U
C25B C 0.16678(18) 0.00485(11) 0.2642(2) 0.066(3) Uani 1 1 d G U
C26B C 0.1707(2) 0.00573(12) 0.3111(3) 0.075(3) Uani 1 1 d G U
H26B H 0.141942 0.008583 0.318632 0.091 Uiso 1 1 calc R .
C27B C 0.2175(3) 0.00233(13) 0.3469(2) 0.098(4) Uani 1 1 d G U
C20 C 0.3297(5) 0.11874(19) 0.2387(4) 0.066(3) Uani 1 1 d . U
C28B C 0.0921(3) 0.02192(11) 0.1372(2) 0.068(3) Uani 1 1 d . U
C29B C 0.0398(3) 0.02021(12) 0.1241(3) 0.090(4) Uani 1 1 d G U
H29B H 0.025394 0.017531 0.146953 0.108 Uiso 1 1 calc R .
C30B C 0.0089(2) 0.02249(13) 0.0769(4) 0.114(6) Uani 1 1 d G U
H30B H -0.026135 0.021342 0.068152 0.137 Uiso 1 1 calc R .
C31B C 0.0303(2) 0.02649(13) 0.0428(3) 0.110(5) Uani 1 1 d G U
H31B H 0.009681 0.028016 0.011168 0.132 Uiso 1 1 calc R .
C32B C 0.0827(2) 0.02820(9) 0.0558(2) 0.098(4) Uani 1 1 d G U
C33B C 0.1135(2) 0.02592(7) 0.10304(19) 0.070(3) Uani 1 1 d G U
N4B N 0.1659(2) 0.02764(11) 0.1161(2) 0.067(2) Uani 1 1 d G U
C34B C 0.1873(3) 0.03164(12) 0.0820(3) 0.096(4) Uani 1 1 d G U
C35B C 0.1565(4) 0.03392(13) 0.0348(3) 0.115(5) Uani 1 1 d G U
H35B H 0.170819 0.036594 0.011919 0.138 Uiso 1 1 calc R .
C36B C 0.1041(4) 0.03220(13) 0.0217(2) 0.121(6) Uani 1 1 d G U
C37B C 0.3180(2) 0.04464(12) 0.1740(2) 0.082(4) Uani 1 1 d . U
C38B C 0.3568(3) 0.04058(13) 0.1567(3) 0.108(5) Uani 1 1 d G U
H38B H 0.349133 0.037326 0.124753 0.129 Uiso 1 1 calc R .
C39B C 0.4070(3) 0.04139(13) 0.1872(4) 0.121(6) Uani 1 1 d G U
H39B H 0.432968 0.038678 0.175626 0.145 Uiso 1 1 calc R .
C40B C 0.41844(18) 0.04626(13) 0.2350(3) 0.122(6) Uani 1 1 d G U
H40B H 0.452042 0.046805 0.255345 0.146 Uiso 1 1 calc R .
C41B C 0.37963(15) 0.05032(9) 0.2522(3) 0.112(5) Uani 1 1 d G U
C42B C 0.32941(16) 0.04951(8) 0.2218(2) 0.079(4) Uani 1 1 d G U
N5B N 0.29060(16) 0.05357(11) 0.2390(3) 0.077(3) Uani 1 1 d G U
C43B C 0.3020(2) 0.05844(12) 0.2868(3) 0.078(3) Uani 1 1 d G U
C44B C 0.3523(3) 0.05925(13) 0.3173(2) 0.102(5) Uani 1 1 d G U
H44B H 0.359903 0.062508 0.349234 0.123 Uiso 1 1 calc R .
C45B C 0.3911(2) 0.05519(13) 0.3000(3) 0.117(6) Uani 1 1 d DG U
C43 C 0.1125(4) 0.14352(18) 0.2208(5) 0.061(3) Uani 1 1 d . U
C46B C 0.16489(17) 0.07218(11) 0.26654(19) 0.067(3) Uani 1 1 d . U
C47B C 0.1522(3) 0.06854(12) 0.30637(18) 0.076(3) Uani 1 1 d G U
H47B H 0.177427 0.065043 0.335354 0.091 Uiso 1 1 calc R .
C48B C 0.1019(3) 0.07011(12) 0.3029(2) 0.085(4) Uani 1 1 d G U
H48B H 0.093429 0.067668 0.329520 0.101 Uiso 1 1 calc R .
C49B C 0.0642(2) 0.07533(12) 0.2596(2) 0.074(3) Uani 1 1 d G U
H49B H 0.030564 0.076382 0.257214 0.088 Uiso 1 1 calc R .
C50B C 0.07690(15) 0.07898(8) 0.21973(19) 0.071(3) Uani 1 1 d G U
C51B C 0.12722(14) 0.07741(7) 0.22322(17) 0.057(3) Uani 1 1 d G U
N6B N 0.13989(18) 0.08105(10) 0.1834(2) 0.062(2) Uani 1 1 d G U
C52B C 0.1022(2) 0.08627(10) 0.14008(18) 0.064(3) Uani 1 1 d G U
C53B C 0.0519(2) 0.08785(11) 0.13658(19) 0.065(3) Uani 1 1 d G U
H53B H 0.026698 0.091341 0.107594 0.078 Uiso 1 1 calc R .
C54B C 0.03923(15) 0.08420(11) 0.1764(2) 0.077(3) Uani 1 1 d G U
C55B C 0.20280(18) 0.09827(11) 0.0875(2) 0.067(3) Uani 1 1 d . U
C56B C 0.1875(2) 0.09422(12) 0.0391(2) 0.089(4) Uani 1 1 d G U
H56B H 0.153759 0.090438 0.021662 0.107 Uiso 1 1 calc R .
C57B C 0.2226(3) 0.09581(13) 0.01666(18) 0.096(4) Uani 1 1 d G U
H57B H 0.212303 0.093093 -0.015720 0.115 Uiso 1 1 calc R .
C58B C 0.2730(3) 0.10146(12) 0.04266(19) 0.093(4) Uani 1 1 d G U
H58B H 0.296418 0.102520 0.027680 0.111 Uiso 1 1 calc R .
C59B C 0.2883(2) 0.10551(8) 0.09106(19) 0.074(3) Uani 1 1 d G U
C60B C 0.25320(17) 0.10392(7) 0.11346(18) 0.073(3) Uani 1 1 d G U
N7B N 0.2685(2) 0.10798(10) 0.16186(18) 0.062(2) Uani 1 1 d G U
C61B C 0.3189(2) 0.11363(11) 0.18786(18) 0.064(3) Uani 1 1 d G U
C62B C 0.35399(18) 0.11522(11) 0.1655(2) 0.068(3) Uani 1 1 d G U
H62B H 0.387710 0.118995 0.182865 0.082 Uiso 1 1 calc R .
C63B C 0.33867(19) 0.11116(11) 0.1171(2) 0.073(3) Uani 1 1 d G U
C64B C 0.29007(18) 0.12431(11) 0.2978(2) 0.062(3) Uani 1 1 d . U
C65B C 0.33265(16) 0.11946(12) 0.3377(3) 0.073(3) Uani 1 1 d G U
H65B H 0.363896 0.116701 0.334721 0.087 Uiso 1 1 calc R .
C66B C 0.32851(19) 0.11875(13) 0.3820(2) 0.085(4) Uani 1 1 d G U
H66B H 0.357000 0.115504 0.408648 0.102 Uiso 1 1 calc R .
C67B C 0.2818(2) 0.12287(13) 0.38639(16) 0.082(4) Uani 1 1 d G U
H67B H 0.279041 0.122392 0.416028 0.099 Uiso 1 1 calc R .
C68B C 0.23923(18) 0.12772(9) 0.34652(15) 0.068(3) Uani 1 1 d G U
C69B C 0.24336(16) 0.12843(7) 0.30223(15) 0.060(3) Uani 1 1 d G U
N8B N 0.20079(18) 0.13328(10) 0.26236(15) 0.058(2) Uani 1 1 d G U
C70B C 0.15408(16) 0.13741(11) 0.2668(2) 0.062(3) Uani 1 1 d G U
C71B C 0.14994(17) 0.13669(12) 0.3111(2) 0.070(3) Uani 1 1 d G U
H71B H 0.118693 0.139450 0.314027 0.085 Uiso 1 1 calc R .
C72B C 0.1925(2) 0.13184(13) 0.3509(2) 0.082(4) Uani 1 1 d DG U
C82 C 0.2835(8) -0.0932(4) 0.1369(8) 0.154(3) Uani 1 1 d . U
C189 C 0.1014(6) -0.0433(2) 0.1112(5) 0.081(4) Uani 1 1 d . U
C190 C 0.2443(6) 0.0369(2) 0.1004(6) 0.084(4) Uani 1 1 d . U
C217 C 0.2776(7) -0.0717(2) 0.2912(7) 0.103(5) Uani 1 1 d . U
C283 C 0.3134(8) -0.0775(4) 0.2643(8) 0.154(3) Uani 1 1 d . U
H28A H 0.339009 -0.064092 0.271260 0.185 Uiso 1 1 calc R .
H28B H 0.330517 -0.093730 0.275496 0.185 Uiso 1 1 calc R .
C315 C 0.3139(7) -0.0928(4) 0.1939(7) 0.154(3) Uani 1 1 d . U
H31C H 0.318221 -0.110310 0.205841 0.185 Uiso 1 1 calc R .
H31E H 0.347213 -0.085333 0.200669 0.185 Uiso 1 1 calc R .
C450 C 0.2579(5) 0.0628(2) 0.3000(6) 0.074(3) Uani 1 1 d . U
C457 C 0.1203(5) 0.01213(18) 0.2229(5) 0.071(3) Uani 1 1 d . U
C459 C 0.3202(5) -0.0181(2) 0.2051(5) 0.067(3) Uani 1 1 d . U
O1DA O 0.5841(8) 0.1598(4) 0.4974(8) 0.269(9) Uiso 1 1 d . U
O2AA O 1.1113(5) 0.2005(2) 0.3219(5) 0.167(5) Uani 1 1 d . U
O3AA O 0.9941(2) 0.15347(14) 0.1522(3) 0.071(2) Uani 1 1 d . U
O5BA O 0.9335(3) 0.19471(16) 0.1519(3) 0.091(3) Uani 1 1 d . U
O6CA O 0.5532(4) 0.33219(19) 0.3341(4) 0.130(4) Uani 1 1 d . U
O7G O 0.5967(8) 0.5219(3) 0.3649(6) 0.222(7) Uani 1 1 d . U
O8BA O 0.2747(7) 0.0343(4) -0.0127(7) 0.240(7) Uiso 1 1 d . U
O11 O 0.4381(6) 0.0317(3) 0.0593(6) 0.212(6) Uiso 1 1 d . U
O15 O 0.5043(4) 0.1056(3) 0.2108(4) 0.163(5) Uani 1 1 d . U
O25 O 0.0752(5) 0.3033(3) 0.0529(5) 0.207(7) Uani 1 1 d . U
O30 O 0.5166(4) 0.5637(3) 0.1798(5) 0.164(5) Uani 1 1 d . U
O36 O 0.4225(6) 0.2326(3) 0.4715(6) 0.210(6) Uiso 1 1 d . U
O39 O 0.5599(8) 0.3763(4) 0.4828(7) 0.274(10) Uani 1 1 d . U
O47 O 0.4791(5) 0.5169(3) 0.2088(6) 0.185(6) Uani 1 1 d . U
O48 O 0.8369(7) 0.4434(4) -0.0681(6) 0.230(7) Uiso 1 1 d . U
O53 O 0.5496(11) 0.2274(6) 0.4431(10) 0.347(13) Uiso 1 1 d . U
O54 O 0.0354(3) 0.15095(17) 0.0824(3) 0.090(3) Uani 1 1 d . U
O58 O 0.5510(4) 0.5702(2) 0.1031(5) 0.153(5) Uani 1 1 d . U
O60 O 0.3663(10) -0.0660(4) 0.4222(8) 0.366(18) Uani 1 1 d . U
O85 O 0.5739(5) 0.3675(2) 0.2741(6) 0.184(6) Uani 1 1 d . U
O95 O 0.5892(9) 0.5628(5) 0.0073(8) 0.294(10) Uiso 1 1 d . U
O104 O 1.0023(8) 0.1091(4) 0.4680(8) 0.270(9) Uani 1 1 d . U
O107 O 1.0941(11) 0.2389(6) 0.4142(10) 0.350(13) Uiso 1 1 d . U
O118 O 0.5498(10) 0.4572(5) -0.0516(10) 0.330(12) Uiso 1 1 d . U
O243 O 0.6433(6) 0.1560(3) 0.0441(6) 0.211(6) Uiso 1 1 d . U
O324 O 0.5352(7) 0.1678(4) 0.0104(6) 0.242(8) Uani 1 1 d . U
C6 C 0.9533(11) 0.5498(4) 0.4241(7) 0.274(18) Uani 1 1 d D U
C6AA C 0.7897(15) 0.5658(6) -0.0216(11) 0.314(18) Uani 1 1 d D U
O5CA O 0.5448(7) 0.3335(5) 0.1977(8) 0.290(11) Uani 1 1 d . U
O8AA O 1.0894(10) 0.1340(5) 0.4592(10) 0.335(12) Uiso 1 1 d . U
O7AA O 0.0772(9) 0.1231(5) -0.1070(9) 0.304(11) Uiso 1 1 d . U
O4AA O 0.9994(12) 0.3293(4) 0.3376(8) 0.311(11) Uani 1 1 d . U
O9AA O 0.9877(6) 0.5101(3) 0.4458(4) 0.184(6) Uani 1 1 d . U
O2 O -0.0072(6) 0.2997(3) 0.1138(5) 0.191(6) Uiso 1 1 d . U
O3 O 0.0536(9) 0.3392(5) 0.2636(8) 0.288(10) Uiso 1 1 d . U
O4 O 0.9802(7) 0.3215(4) 0.1855(7) 0.248(8) Uiso 1 1 d . U
O1BA O 0.9633(7) 0.5298(3) 0.5116(6) 0.230(7) Uiso 1 1 d . U
O7BA O 0.5279(8) 0.2844(4) 0.2043(12) 0.309(12) Uani 1 1 d . U
O13 O 0.4755(10) 0.3380(6) 0.4681(9) 0.319(11) Uiso 1 1 d . U
O19 O 0.1365(9) 0.1647(6) -0.0485(11) 0.368(16) Uani 1 1 d . U
O2CA O 0.3583(6) 0.0269(3) -0.0284(5) 0.196(6) Uiso 1 1 d . U
O9BA O 0.4947(8) 0.2657(4) 0.1027(8) 0.269(10) Uani 1 1 d . U
O3CA O 0.3981(7) -0.0525(5) 0.0808(7) 0.260(9) Uani 1 1 d . U
O4CA O 0.3451(10) -0.0592(4) 0.0160(7) 0.317(14) Uani 1 1 d . U
C4 C 0.3663(12) -0.0422(6) 0.0475(11) 0.223(11) Uani 1 1 d D U
O8 O 0.3175(12) -0.1011(6) 0.1216(11) 0.354(13) Uiso 1 1 d . U

loop_
_atom_site_aniso_label
_atom_site_aniso_U_11
_atom_site_aniso_U_22
_atom_site_aniso_U_33
_atom_site_aniso_U_23
_atom_site_aniso_U_13
_atom_site_aniso_U_12
O0A 0.179(11) 0.087(8) 0.297(17) 0.024(9) 0.153(12) 0.013(7)
O1 0.089(7) 0.153(10) 0.174(11) -0.015(8) 0.055(7) 0.032(6)
O0AA 0.25(2) 0.186(17) 0.43(3) 0.087(18) 0.17(2) 0.079(15)
O0CA 0.164(16) 0.25(2) 0.44(3) 0.06(2) 0.000(18) -0.025(14)
O3K 0.142(7) 0.142(6) 0.220(10) -0.020(7) 0.095(7) -0.008(6)
O4K 0.252(16) 0.151(12) 0.290(18) -0.084(12) 0.195(15) -0.074(11)
O5K 0.130(9) 0.084(7) 0.191(11) 0.025(7) 0.101(8) 0.009(6)
O6K 0.075(6) 0.085(7) 0.190(11) 0.007(7) 0.026(7) -0.005(5)
O7K 0.130(9) 0.098(8) 0.221(14) 0.026(8) -0.055(10) -0.030(7)
O8G 0.35(2) 0.140(13) 0.32(2) -0.030(13) 0.261(18) -0.029(14)
O8K 0.305(17) 0.044(6) 0.120(9) 0.010(6) 0.089(11) 0.037(7)
O9K 0.144(9) 0.099(7) 0.125(9) -0.029(6) 0.081(7) -0.028(6)
O10K 0.137(8) 0.071(6) 0.218(12) 0.028(6) 0.133(9) 0.020(5)
O11K 0.049(6) 0.089(7) 0.319(17) -0.040(8) 0.036(8) -0.007(5)
O12G 0.178(17) 0.151(16) 0.49(3) 0.02(2) 0.067(18) -0.006(13)
O12K 0.096(7) 0.099(7) 0.092(7) 0.006(5) 0.024(6) 0.012(5)
O13K 0.073(5) 0.053(5) 0.092(6) 0.002(4) 0.044(5) -0.001(4)
O63 0.247(17) 0.176(15) 0.155(13) 0.035(11) 0.026(12) 0.059(12)
O64 0.49(3) 0.219(18) 0.134(14) 0.044(13) 0.036(18) 0.176(19)
N1K 0.138(11) 0.064(7) 0.192(13) -0.040(8) 0.071(10) -0.018(7)
N2K 0.136(10) 0.050(6) 0.089(8) 0.008(5) 0.061(7) 0.015(6)
N3K 0.076(7) 0.055(6) 0.099(8) -0.021(6) 0.027(6) -0.008(5)
N4K 0.086(8) 0.058(7) 0.164(12) 0.010(8) 0.026(9) 0.003(6)
N5K 0.097(8) 0.057(6) 0.100(9) -0.001(6) 0.039(7) 0.014(6)
N6K 0.059(6) 0.084(7) 0.091(7) -0.002(5) 0.039(6) -0.010(5)
N7K 0.098(8) 0.041(5) 0.105(8) 0.008(5) 0.059(7) 0.012(5)
N8K 0.073(7) 0.046(6) 0.189(12) 0.008(7) 0.070(8) 0.002(5)
C0AA 0.28(3) 0.165(19) 0.32(3) -0.02(2) 0.18(2) -0.061(18)
C1C 0.149(13) 0.069(9) 0.148(14) -0.034(9) 0.074(11) -0.014(9)
C2C 0.24(2) 0.102(12) 0.165(17) -0.052(12) 0.109(15) -0.040(13)
C3C 0.25(2) 0.147(15) 0.157(17) -0.061(13) 0.103(16) -0.070(17)
C4C 0.24(2) 0.134(15) 0.127(14) -0.002(12) 0.032(15) -0.061(15)
C5C 0.142(12) 0.103(11) 0.114(11) 0.002(9) 0.050(10) -0.001(9)
C6C 0.124(5) 0.076(4) 0.127(5) 0.003(4) 0.026(4) -0.016(4)
N1C 0.124(5) 0.076(4) 0.127(5) 0.003(4) 0.026(4) -0.016(4)
C7C 0.124(5) 0.076(4) 0.127(5) 0.003(4) 0.026(4) -0.016(4)
C8C 0.124(5) 0.076(4) 0.127(5) 0.003(4) 0.026(4) -0.016(4)
C9C 0.124(5) 0.076(4) 0.127(5) 0.003(4) 0.026(4) -0.016(4)
C1G 0.124(5) 0.076(4) 0.127(5) 0.003(4) 0.026(4) -0.016(4)
C3 0.29(3) 0.14(2) 0.31(3) 0.03(2) 0.20(2) -0.04(2)
C3G 0.185(15) 0.128(13) 0.088(11) 0.019(10) 0.013(11) -0.001(12)
C4G 0.28(2) 0.131(16) 0.091(14) 0.011(13) 0.012(16) 0.078(16)
C4K 0.142(7) 0.142(6) 0.220(10) -0.020(7) 0.095(7) -0.008(6)
C5AA 0.052(9) 0.175(18) 0.28(3) 0.05(2) 0.024(13) -0.038(10)
C5K 0.142(7) 0.142(6) 0.220(10) -0.020(7) 0.095(7) -0.008(6)
C6K 0.142(7) 0.142(6) 0.220(10) -0.020(7) 0.095(7) -0.008(6)
C7K 0.142(7) 0.142(6) 0.220(10) -0.020(7) 0.095(7) -0.008(6)
C8K 0.071(9) 0.070(9) 0.151(13) 0.020(9) 0.030(10) 0.001(7)
C9G 0.094(11) 0.107(13) 0.28(2) -0.013(14) 0.077(12) -0.011(9)
C9K 0.085(10) 0.042(7) 0.112(11) -0.007(7) 0.015(9) 0.004(7)
C10C 0.148(12) 0.048(8) 0.105(11) 0.008(8) 0.041(11) 0.004(8)
C11C 0.178(14) 0.073(9) 0.121(12) 0.021(9) 0.094(11) 0.023(9)
C12C 0.228(18) 0.117(12) 0.082(11) 0.005(10) 0.078(13) 0.007(13)
C13C 0.185(15) 0.078(10) 0.068(10) -0.005(7) 0.032(10) 0.002(10)
C14C 0.159(13) 0.066(9) 0.098(11) 0.009(8) 0.033(11) 0.010(9)
C15C 0.159(12) 0.053(8) 0.052(8) 0.007(6) 0.030(9) 0.026(8)
N2C 0.127(9) 0.046(6) 0.084(8) -0.002(5) 0.012(7) 0.012(6)
C16C 0.121(11) 0.042(7) 0.102(11) -0.010(7) 0.025(10) 0.014(7)
C17C 0.172(14) 0.058(8) 0.077(10) -0.006(8) -0.023(10) 0.024(9)
C18C 0.165(13) 0.071(9) 0.061(9) -0.006(7) 0.007(10) 0.009(9)
C10K 0.095(11) 0.050(9) 0.163(15) 0.021(10) 0.000(12) -0.007(8)
C11G 0.081(11) 0.129(15) 0.35(2) -0.054(16) 0.011(14) -0.008(10)
C11K 0.186(15) 0.038(8) 0.102(12) 0.006(8) 0.058(13) 0.021(9)
C12K 0.079(9) 0.066(8) 0.095(10) -0.012(7) 0.035(8) -0.003(6)
C13K 0.080(9) 0.042(7) 0.169(13) 0.022(8) 0.080(10) 0.011(6)
C14K 0.065(10) 0.064(9) 0.214(17) -0.034(11) 0.010(12) 0.004(8)
C15G 0.28(2) 0.24(2) 0.183(18) -0.095(16) 0.176(17) -0.062(18)
C15K 0.097(10) 0.048(7) 0.078(10) -0.001(6) 0.041(8) -0.002(7)
C19C 0.091(9) 0.052(7) 0.094(10) -0.004(7) 0.029(8) -0.004(6)
C20C 0.112(11) 0.099(11) 0.178(15) -0.024(10) 0.081(11) 0.002(9)
C21C 0.168(16) 0.142(14) 0.203(19) -0.034(14) 0.137(14) 0.003(12)
C22C 0.23(2) 0.136(14) 0.181(18) -0.048(13) 0.107(16) 0.004(16)
C23C 0.201(17) 0.149(14) 0.120(13) -0.028(11) 0.074(12) 0.024(13)
C24C 0.155(12) 0.066(8) 0.069(9) -0.021(7) 0.057(9) -0.021(8)
N3C 0.095(7) 0.047(6) 0.095(8) -0.009(5) 0.030(6) -0.004(5)
C25C 0.119(12) 0.099(11) 0.088(10) 0.015(9) 0.013(10) -0.023(9)
C26C 0.207(19) 0.181(17) 0.082(12) -0.022(12) 0.007(13) -0.047(15)
C27C 0.27(2) 0.203(18) 0.076(12) -0.019(12) 0.028(15) 0.009(18)
C28C 0.114(12) 0.073(10) 0.232(17) 0.033(11) 0.097(13) -0.002(9)
C29C 0.075(10) 0.083(11) 0.33(2) 0.041(13) 0.069(13) -0.010(8)
C30C 0.092(12) 0.130(15) 0.40(3) 0.050(18) 0.111(16) 0.006(11)
C31C 0.125(14) 0.101(13) 0.37(3) -0.010(16) 0.148(17) -0.010(11)
C32C 0.157(13) 0.051(9) 0.33(2) 0.002(12) 0.159(15) -0.010(9)
C33C 0.119(12) 0.050(8) 0.224(16) 0.051(10) 0.114(12) 0.024(8)
N4C 0.115(9) 0.045(6) 0.181(12) 0.027(7) 0.086(9) 0.014(6)
C34C 0.166(15) 0.052(9) 0.175(15) 0.017(10) 0.101(13) 0.020(10)
C35C 0.238(18) 0.055(9) 0.233(18) 0.007(10) 0.164(16) 0.017(12)
C36C 0.240(18) 0.067(10) 0.30(2) 0.006(13) 0.219(17) 0.004(12)
C37C 0.124(11) 0.051(8) 0.093(10) -0.009(7) 0.004(10) 0.021(8)
C38C 0.153(14) 0.061(9) 0.134(13) -0.004(9) -0.006(12) 0.020(10)
C39C 0.108(12) 0.081(10) 0.191(18) -0.012(12) -0.026(13) 0.007(10)
C40C 0.098(11) 0.075(10) 0.206(18) -0.016(12) 0.009(12) -0.020(8)
C41C 0.064(8) 0.076(9) 0.168(14) -0.010(9) 0.025(9) -0.020(7)
C42C 0.053(7) 0.053(7) 0.128(11) -0.030(7) 0.003(8) 0.006(6)
N5C 0.072(6) 0.036(5) 0.110(8) -0.009(5) 0.030(6) 0.006(4)
C43C 0.084(9) 0.061(8) 0.126(11) -0.009(8) 0.049(9) -0.013(6)
C44C 0.090(9) 0.076(9) 0.173(14) -0.030(9) 0.077(10) -0.014(8)
C45C 0.061(8) 0.079(9) 0.205(16) -0.002(10) 0.042(10) -0.007(7)
C46C 0.071(8) 0.067(8) 0.121(11) -0.005(8) 0.035(8) -0.013(6)
C47C 0.127(12) 0.120(12) 0.092(11) -0.017(9) 0.027(10) -0.032(10)
C48C 0.129(14) 0.151(14) 0.099(12) 0.003(10) -0.012(11) -0.058(12)
C49C 0.103(12) 0.127(13) 0.142(15) 0.011(12) -0.017(11) -0.013(10)
C50C 0.076(9) 0.092(10) 0.127(12) 0.019(9) 0.014(9) 0.005(8)
C51C 0.063(8) 0.063(8) 0.114(10) 0.005(8) 0.002(8) -0.010(6)
N6C 0.063(6) 0.040(5) 0.124(9) 0.014(5) 0.040(6) -0.004(4)
C52C 0.078(9) 0.039(7) 0.161(13) 0.006(8) 0.044(9) 0.003(6)
C53C 0.065(9) 0.061(8) 0.197(16) 0.003(9) 0.055(10) 0.015(7)
C54C 0.069(9) 0.091(11) 0.212(17) -0.009(11) 0.012(11) -0.004(8)
C55C 0.182(13) 0.037(7) 0.102(11) 0.013(7) 0.071(11) 0.025(8)
C56C 0.30(2) 0.057(9) 0.128(13) 0.037(9) 0.121(14) 0.074(11)
C57C 0.39(3) 0.062(10) 0.094(12) 0.029(9) 0.114(15) 0.062(14)
C58C 0.33(3) 0.068(11) 0.125(15) -0.006(11) 0.039(17) 0.054(15)
C59C 0.217(17) 0.066(10) 0.113(13) -0.003(10) 0.007(13) 0.056(11)
C60C 0.162(13) 0.042(8) 0.089(10) -0.002(7) -0.008(11) 0.020(9)
N5AA 0.099(8) 0.041(6) 0.091(8) 0.005(5) 0.019(6) 0.017(5)
C61C 0.078(9) 0.061(8) 0.142(13) -0.006(9) -0.009(10) 0.033(7)
C62C 0.125(12) 0.053(9) 0.185(18) -0.010(11) -0.070(13) 0.009(8)
C63C 0.220(18) 0.061(10) 0.135(15) -0.012(10) -0.081(14) 0.051(12)
C62 0.099(16) 0.21(2) 0.43(3) -0.01(3) 0.01(2) -0.040(19)
C64C 0.119(11) 0.046(8) 0.201(16) -0.022(9) 0.097(11) -0.013(7)
C65C 0.123(11) 0.076(10) 0.31(2) -0.055(12) 0.168(13) -0.022(8)
C66C 0.195(16) 0.123(13) 0.33(2) -0.072(15) 0.218(17) -0.022(13)
C67C 0.237(18) 0.126(13) 0.28(2) -0.072(14) 0.227(17) -0.053(14)
C68C 0.158(13) 0.113(11) 0.199(16) -0.070(12) 0.136(12) -0.054(10)
C69C 0.139(11) 0.059(8) 0.142(12) -0.031(8) 0.099(10) -0.022(8)
N8C 0.101(7) 0.035(5) 0.103(8) -0.008(5) 0.066(6) -0.008(5)
C70C 0.121(11) 0.063(8) 0.089(10) 0.002(7) 0.051(9) 0.005(8)
C71C 0.169(14) 0.111(11) 0.086(10) -0.037(9) 0.063(10) -0.024(10)
C72C 0.222(17) 0.112(12) 0.130(13) -0.053(10) 0.122(13) -0.044(12)
O0BA 0.136(11) 0.187(14) 0.211(15) -0.098(12) 0.026(10) -0.053(10)
O2BA 0.087(4) 0.180(7) 0.164(6) -0.031(5) 0.053(4) 0.020(4)
O2L 0.130(10) 0.181(13) 0.215(13) 0.009(10) 0.102(10) 0.000(10)
O3DA 0.105(8) 0.149(11) 0.219(14) 0.022(10) 0.065(9) 0.003(7)
O3L 0.110(7) 0.088(7) 0.158(10) 0.014(7) 0.082(7) 0.030(6)
O4BA 0.171(14) 0.208(16) 0.110(10) 0.013(9) 0.025(9) -0.014(11)
O4L 0.110(8) 0.080(7) 0.139(9) 0.019(7) 0.040(7) 0.007(5)
O5L 0.088(6) 0.094(7) 0.122(8) -0.029(6) 0.019(6) -0.010(5)
O6L 0.059(5) 0.094(7) 0.154(8) 0.013(6) 0.062(5) 0.008(4)
O7DA 0.158(13) 0.31(2) 0.209(17) 0.104(16) 0.082(12) 0.078(13)
O7L 0.060(4) 0.057(5) 0.103(6) -0.003(4) 0.057(4) -0.005(4)
O8CA 0.128(9) 0.152(12) 0.280(17) 0.030(12) 0.127(11) 0.025(8)
O8DA 0.288(19) 0.151(12) 0.170(13) 0.012(10) 0.095(14) 0.010(12)
O8L 0.125(7) 0.081(6) 0.094(6) -0.007(5) 0.078(6) 0.006(5)
O9L 0.068(5) 0.054(5) 0.092(7) 0.002(5) 0.026(5) -0.006(4)
O10L 0.074(5) 0.092(6) 0.071(6) -0.011(5) 0.021(5) -0.001(4)
O11L 0.063(5) 0.057(5) 0.107(6) 0.001(4) 0.034(5) -0.005(4)
O12L 0.067(5) 0.058(5) 0.110(7) 0.008(5) 0.040(5) -0.001(4)
O13L 0.084(5) 0.073(6) 0.157(8) 0.009(5) 0.090(6) 0.013(4)
O16H 0.198(15) 0.209(15) 0.172(13) 0.004(10) 0.082(12) -0.060(12)
O45 0.218(19) 0.32(3) 0.224(19) 0.098(17) 0.108(15) -0.021(17)
O49 0.087(4) 0.180(7) 0.164(6) -0.031(5) 0.053(4) 0.020(4)
O52 0.104(8) 0.192(13) 0.159(11) 0.003(9) 0.055(8) -0.042(8)
O55 0.128(9) 0.185(13) 0.177(12) 0.080(10) 0.089(9) 0.037(9)
O59 0.085(7) 0.125(9) 0.199(13) -0.021(9) 0.079(8) 0.005(6)
O67 0.185(17) 0.40(3) 0.216(19) -0.026(19) 0.023(15) -0.019(18)
O94 0.099(7) 0.095(7) 0.203(11) -0.040(7) 0.090(7) -0.021(6)
N1L 0.066(6) 0.056(6) 0.131(9) 0.012(6) 0.036(7) 0.008(5)
N2L 0.082(7) 0.061(6) 0.108(8) -0.019(6) 0.050(6) -0.013(5)
N3L 0.058(6) 0.042(5) 0.124(9) 0.003(5) 0.042(6) -0.003(4)
N4L 0.055(5) 0.045(5) 0.075(6) -0.007(4) 0.040(5) 0.000(4)
N5L 0.061(6) 0.041(5) 0.094(7) 0.000(5) 0.046(5) 0.001(4)
N6L 0.039(5) 0.045(5) 0.077(6) -0.007(4) 0.025(5) 0.001(4)
N7L 0.061(6) 0.059(6) 0.079(6) 0.000(5) 0.037(5) 0.004(4)
N8L 0.064(6) 0.050(5) 0.085(7) -0.006(5) 0.042(5) -0.011(4)
C1AA 0.17(2) 0.21(2) 0.125(17) -0.021(16) 0.072(16) -0.035(19)
C1D 0.070(8) 0.055(7) 0.110(10) 0.007(7) 0.042(8) 0.000(6)
C2D 0.113(11) 0.065(8) 0.107(11) 0.020(8) 0.028(9) 0.001(8)
C3D 0.102(10) 0.080(9) 0.112(11) -0.007(8) 0.045(9) 0.002(8)
C4D 0.112(10) 0.072(9) 0.138(13) -0.009(9) 0.071(10) -0.018(8)
C5D 0.089(9) 0.055(7) 0.112(10) -0.004(7) 0.050(8) -0.008(6)
C6D 0.072(7) 0.047(7) 0.110(10) -0.020(6) 0.050(7) -0.018(6)
N1D 0.092(7) 0.037(5) 0.113(8) -0.019(5) 0.056(7) -0.015(5)
C7D 0.054(7) 0.052(7) 0.133(11) -0.017(7) 0.034(8) -0.007(6)
C8D 0.062(7) 0.065(8) 0.121(11) -0.019(7) 0.034(8) -0.009(6)
C9D 0.085(9) 0.059(8) 0.132(11) -0.016(8) 0.057(9) -0.021(7)
C1H 0.080(9) 0.118(12) 0.156(14) -0.035(10) 0.061(10) -0.009(8)
C2H 0.084(11) 0.117(14) 0.197(19) -0.050(13) 0.087(12) -0.019(10)
C2L 0.213(19) 0.081(11) 0.171(16) 0.019(11) 0.108(15) 0.066(12)
C3AA 0.54(5) 0.24(3) 0.097(16) 0.025(17) 0.11(2) -0.15(3)
C3H 0.196(16) 0.148(14) 0.161(14) 0.035(11) 0.141(13) 0.046(12)
C4AA 0.184(19) 0.125(14) 0.205(19) -0.001(14) 0.075(18) 0.043(14)
C4H 0.166(16) 0.103(13) 0.177(16) 0.018(11) 0.138(14) 0.038(12)
C4L 0.163(17) 0.080(11) 0.23(2) -0.003(13) 0.079(15) -0.025(11)
C5H 0.149(15) 0.23(2) 0.072(11) -0.017(12) 0.019(10) 0.007(14)
C5L 0.126(13) 0.088(11) 0.221(18) 0.011(13) 0.089(13) 0.027(10)
C6L 0.091(10) 0.066(9) 0.159(14) 0.011(9) 0.050(10) 0.007(7)
C7H 0.164(16) 0.23(2) 0.108(14) 0.009(15) 0.049(12) -0.066(17)
C7L 0.096(11) 0.064(9) 0.121(12) 0.012(9) 0.036(11) 0.001(8)
C8L 0.087(9) 0.044(7) 0.124(12) -0.021(7) 0.048(9) -0.009(7)
C9H 0.069(9) 0.106(11) 0.148(14) 0.003(10) 0.031(9) -0.017(7)
C9L 0.069(8) 0.047(7) 0.136(11) 0.000(7) 0.065(8) -0.001(6)
C10D 0.086(9) 0.066(8) 0.113(10) -0.021(7) 0.053(8) 0.000(7)
C11D 0.155(13) 0.050(8) 0.121(12) -0.040(8) 0.027(11) -0.002(8)
C12D 0.189(15) 0.073(9) 0.089(11) -0.027(8) 0.062(11) 0.018(10)
C13D 0.170(14) 0.089(10) 0.109(12) -0.012(9) 0.080(12) 0.003(11)
C14D 0.115(10) 0.071(9) 0.136(12) 0.011(8) 0.079(10) 0.004(8)
C15D 0.113(10) 0.059(7) 0.093(9) -0.002(7) 0.066(9) 0.006(7)
N2D 0.088(7) 0.040(5) 0.112(8) 0.009(5) 0.064(6) 0.009(5)
C16D 0.086(9) 0.053(7) 0.126(11) 0.024(7) 0.067(9) 0.014(6)
C17D 0.112(10) 0.063(8) 0.142(12) 0.034(8) 0.097(10) 0.016(7)
C18D 0.179(14) 0.092(10) 0.125(11) 0.015(9) 0.118(11) 0.022(10)
C10H 0.059(9) 0.193(19) 0.094(13) 0.013(14) 0.007(9) 0.013(12)
C10L 0.065(7) 0.033(6) 0.088(9) 0.001(5) 0.037(7) -0.004(5)
C11H 0.087(4) 0.180(7) 0.164(6) -0.031(5) 0.053(4) 0.020(4)
C11L 0.095(9) 0.062(8) 0.093(10) -0.001(7) 0.047(9) 0.007(7)
C12H 0.087(4) 0.180(7) 0.164(6) -0.031(5) 0.053(4) 0.020(4)
C12L 0.068(8) 0.037(6) 0.085(9) -0.001(6) 0.036(7) -0.013(5)
C13H 0.078(9) 0.140(12) 0.141(13) 0.007(10) 0.067(9) 0.002(9)
C13L 0.067(8) 0.055(7) 0.082(9) -0.015(6) 0.045(7) -0.009(6)
C14H 0.126(15) 0.151(16) 0.173(17) -0.025(13) 0.108(14) -0.044(13)
C14L 0.064(8) 0.031(6) 0.112(10) -0.011(6) 0.041(8) 0.000(5)
C15H 0.151(13) 0.121(13) 0.117(12) -0.027(10) 0.080(10) -0.024(11)
C15L 0.085(9) 0.041(7) 0.099(10) 0.005(7) 0.048(8) 0.010(6)
C19D 0.068(7) 0.045(7) 0.104(9) -0.001(6) 0.050(7) -0.002(5)
C20D 0.053(7) 0.073(8) 0.142(12) 0.014(8) 0.031(8) 0.014(6)
C21D 0.082(9) 0.087(10) 0.106(11) 0.021(9) 0.000(9) -0.003(8)
C22D 0.096(10) 0.076(9) 0.113(11) 0.003(8) 0.020(9) -0.006(8)
C23D 0.090(9) 0.048(7) 0.104(10) -0.003(7) 0.035(8) 0.014(6)
C24D 0.071(7) 0.040(6) 0.088(8) -0.016(6) 0.032(7) -0.015(5)
N3D 0.059(5) 0.043(5) 0.085(7) -0.008(5) 0.028(5) -0.007(4)
C25D 0.069(7) 0.044(6) 0.094(9) 0.005(6) 0.048(7) -0.016(5)
C26D 0.106(9) 0.050(7) 0.081(9) -0.003(6) 0.045(8) -0.005(6)
C27D 0.106(9) 0.049(7) 0.079(9) -0.002(6) 0.024(8) 0.011(7)
C28D 0.076(8) 0.062(7) 0.077(8) -0.010(6) 0.042(7) -0.007(6)
C29D 0.050(6) 0.063(7) 0.086(8) -0.004(6) 0.036(6) -0.007(5)
C30D 0.064(8) 0.090(9) 0.125(12) -0.003(9) 0.038(8) -0.020(7)
C31D 0.064(8) 0.124(11) 0.115(11) 0.004(9) 0.022(8) -0.010(8)
C32D 0.101(9) 0.115(10) 0.074(9) -0.007(8) 0.044(8) -0.023(8)
C33D 0.063(7) 0.051(7) 0.082(8) -0.005(6) 0.018(6) 0.000(5)
N4D 0.070(6) 0.042(5) 0.093(7) -0.008(5) 0.037(5) -0.001(4)
C34D 0.090(8) 0.050(7) 0.085(9) -0.002(6) 0.049(7) -0.009(6)
C35D 0.110(10) 0.097(9) 0.050(8) -0.011(7) 0.028(7) 0.002(8)
C36D 0.095(10) 0.125(11) 0.097(11) 0.000(9) 0.009(9) -0.036(9)
C37D 0.082(8) 0.055(7) 0.093(9) -0.011(6) 0.051(7) -0.009(6)
C38D 0.075(8) 0.055(7) 0.127(10) -0.016(7) 0.066(8) -0.012(6)
C39D 0.081(9) 0.066(8) 0.158(13) -0.007(8) 0.074(9) -0.001(7)
C40D 0.070(8) 0.048(7) 0.134(11) -0.003(7) 0.052(8) -0.005(6)
C41D 0.076(8) 0.050(7) 0.110(10) -0.009(7) 0.051(8) 0.006(6)
C42D 0.041(6) 0.048(6) 0.116(9) 0.012(6) 0.042(7) 0.006(5)
N5D 0.056(5) 0.038(5) 0.101(7) -0.001(5) 0.041(5) 0.003(4)
C43D 0.052(6) 0.031(6) 0.112(9) -0.002(6) 0.043(7) -0.010(5)
C44D 0.055(7) 0.053(7) 0.095(9) -0.003(6) 0.015(6) -0.010(5)
C45D 0.042(6) 0.054(7) 0.133(11) 0.001(7) 0.031(7) 0.011(5)
C46D 0.063(7) 0.039(6) 0.085(8) -0.009(6) 0.027(6) 0.001(5)
C47D 0.072(7) 0.041(6) 0.076(8) -0.007(5) 0.039(6) -0.007(5)
C48D 0.082(8) 0.053(7) 0.099(9) -0.003(6) 0.061(7) -0.001(6)
C49D 0.075(8) 0.062(7) 0.096(9) -0.014(7) 0.053(7) 0.002(6)
C50D 0.069(7) 0.055(7) 0.085(8) -0.008(6) 0.047(6) -0.002(5)
C51D 0.049(6) 0.046(6) 0.083(8) -0.010(5) 0.033(6) -0.003(5)
N6D 0.059(5) 0.039(5) 0.089(7) -0.009(4) 0.046(5) -0.007(4)
C52D 0.062(7) 0.043(6) 0.078(8) -0.005(5) 0.027(6) -0.003(5)
C53D 0.046(6) 0.055(7) 0.106(9) -0.013(6) 0.022(6) 0.009(5)
C54D 0.087(4) 0.180(7) 0.164(6) -0.031(5) 0.053(4) 0.020(4)
C55D 0.067(7) 0.058(7) 0.088(9) 0.000(6) 0.047(7) 0.003(6)
C56D 0.125(11) 0.072(9) 0.078(9) -0.007(7) 0.031(9) -0.005(8)
C57D 0.120(10) 0.092(9) 0.078(9) 0.001(7) 0.074(8) 0.010(8)
C58D 0.098(9) 0.067(8) 0.100(10) -0.003(7) 0.064(8) -0.006(7)
C59D 0.064(7) 0.059(7) 0.111(10) 0.006(7) 0.041(7) 0.001(6)
C60D 0.081(8) 0.068(7) 0.070(8) 0.009(6) 0.051(7) 0.008(6)
N7D 0.075(6) 0.029(5) 0.107(8) 0.005(5) 0.058(6) 0.009(4)
C61D 0.061(7) 0.040(6) 0.098(9) 0.002(6) 0.043(7) 0.007(5)
C62D 0.052(6) 0.061(7) 0.110(10) 0.011(7) 0.036(7) 0.009(5)
C63D 0.104(9) 0.062(8) 0.094(9) 0.014(7) 0.060(8) 0.016(7)
C64D 0.066(7) 0.038(6) 0.096(9) -0.005(6) 0.036(7) -0.012(5)
C65D 0.075(8) 0.057(7) 0.086(9) -0.005(7) 0.016(7) -0.021(6)
C66D 0.090(9) 0.054(7) 0.093(10) -0.012(7) 0.010(8) -0.015(7)
C67D 0.117(10) 0.056(8) 0.091(10) -0.011(7) 0.041(9) -0.018(8)
C68D 0.085(8) 0.058(8) 0.101(10) -0.012(7) 0.041(8) -0.016(6)
C69D 0.085(8) 0.041(6) 0.066(7) -0.007(5) 0.042(6) -0.011(6)
N8D 0.087(6) 0.033(5) 0.088(7) -0.008(5) 0.050(6) -0.016(4)
C70D 0.088(8) 0.038(6) 0.090(9) -0.001(6) 0.058(7) 0.001(6)
C71D 0.106(9) 0.059(8) 0.107(10) -0.030(7) 0.071(8) -0.012(7)
C72D 0.107(10) 0.078(9) 0.081(9) -0.024(7) 0.044(8) -0.017(7)
C89 0.119(16) 0.28(3) 0.127(19) -0.05(2) 0.033(14) 0.01(2)
O1A 0.125(10) 0.115(10) 0.278(19) -0.059(11) 0.022(11) 0.019(7)
O2DA 0.123(9) 0.129(10) 0.256(15) 0.039(9) 0.110(10) 0.012(7)
O2I 0.215(7) 0.088(4) 0.292(10) -0.010(6) 0.103(7) 0.003(4)
O3I 0.215(7) 0.088(4) 0.292(10) -0.010(6) 0.103(7) 0.003(4)
O4I 0.215(7) 0.088(4) 0.292(10) -0.010(6) 0.103(7) 0.003(4)
O5I 0.133(8) 0.082(7) 0.180(10) -0.009(6) 0.110(8) 0.004(6)
O6I 0.067(5) 0.097(7) 0.129(8) -0.002(5) 0.039(5) -0.017(5)
O7I 0.081(6) 0.059(5) 0.091(6) -0.001(4) 0.035(5) -0.007(4)
O8I 0.089(6) 0.078(6) 0.078(6) -0.003(5) 0.010(5) 0.004(5)
O9A 0.082(7) 0.071(7) 0.306(16) 0.000(8) 0.060(8) -0.005(6)
O9I 0.096(6) 0.060(5) 0.092(6) 0.004(4) 0.056(5) -0.004(4)
O10I 0.108(6) 0.059(5) 0.102(6) 0.008(4) 0.065(6) 0.018(4)
O11I 0.053(5) 0.089(6) 0.133(8) 0.001(5) 0.049(5) 0.009(4)
O12I 0.066(5) 0.081(6) 0.088(6) 0.014(4) 0.033(5) 0.006(4)
O13I 0.067(5) 0.053(5) 0.062(5) -0.005(4) 0.031(4) 0.003(3)
O16E 0.190(9) 0.224(13) 0.154(10) 0.006(8) 0.055(8) 0.055(10)
O6AA 0.208(13) 0.111(10) 0.153(11) 0.040(8) 0.062(9) 0.021(9)
O21 0.189(12) 0.142(12) 0.129(10) -0.004(9) 0.036(9) -0.014(9)
O22 0.136(11) 0.164(13) 0.209(16) 0.032(11) 0.040(11) 0.010(9)
O24 0.43(3) 0.218(18) 0.127(13) 0.012(12) 0.023(17) 0.093(18)
O93 0.157(7) 0.108(6) 0.099(6) 0.011(5) 0.010(6) -0.024(5)
O338 0.23(2) 0.24(2) 0.27(2) -0.015(17) 0.055(17) 0.065(16)
N1I 0.130(10) 0.053(7) 0.188(12) -0.012(7) 0.093(9) -0.016(7)
N2I 0.102(9) 0.071(7) 0.131(10) -0.014(7) 0.063(8) 0.008(6)
N3I 0.060(6) 0.049(6) 0.094(8) -0.003(5) 0.027(6) -0.008(4)
N4I 0.059(5) 0.041(5) 0.082(7) -0.003(5) 0.035(5) -0.005(4)
N5I 0.066(6) 0.051(6) 0.080(7) -0.008(5) 0.030(5) 0.000(4)
N6I 0.056(5) 0.046(5) 0.065(6) -0.007(4) 0.026(5) -0.004(4)
N7I 0.077(6) 0.043(5) 0.085(7) 0.007(5) 0.040(6) 0.002(5)
N8I 0.049(5) 0.051(5) 0.085(7) -0.010(5) 0.026(5) -0.002(4)
C1A 0.142(12) 0.046(8) 0.189(15) -0.007(9) 0.114(12) -0.004(8)
C2A 0.211(17) 0.056(9) 0.23(2) 0.001(12) 0.155(16) 0.005(11)
C3A 0.219(19) 0.096(12) 0.176(17) -0.009(11) 0.118(15) 0.017(14)
C4A 0.189(16) 0.095(12) 0.149(14) -0.023(11) 0.093(13) 0.018(11)
C5A 0.140(12) 0.056(8) 0.119(11) -0.007(8) 0.077(10) 0.013(8)
C6A 0.111(10) 0.054(8) 0.167(14) -0.031(9) 0.085(11) 0.000(8)
N1A 0.108(8) 0.038(6) 0.155(10) -0.016(6) 0.080(8) -0.003(5)
C7A 0.097(9) 0.034(7) 0.168(13) -0.030(8) 0.081(10) -0.010(7)
C8A 0.099(10) 0.056(8) 0.169(14) -0.006(9) 0.076(11) 0.018(7)
C9A 0.099(10) 0.057(8) 0.171(14) -0.025(9) 0.049(11) 0.011(8)
C1E 0.142(13) 0.110(13) 0.155(14) -0.029(11) 0.053(12) 0.001(11)
C2E 0.131(16) 0.148(18) 0.171(19) -0.039(16) 0.056(14) 0.022(14)
C3E 0.157(7) 0.108(6) 0.099(6) 0.011(5) 0.010(6) -0.024(5)
C4E 0.157(7) 0.108(6) 0.099(6) 0.011(5) 0.010(6) -0.024(5)
C4I 0.215(7) 0.088(4) 0.292(10) -0.010(6) 0.103(7) 0.003(4)
C5E 0.146(13) 0.096(11) 0.103(12) 0.018(9) 0.040(10) -0.017(10)
C5I 0.215(7) 0.088(4) 0.292(10) -0.010(6) 0.103(7) 0.003(4)
C6E 0.190(18) 0.092(12) 0.074(11) -0.004(10) 0.041(11) 0.009(13)
C6I 0.215(7) 0.088(4) 0.292(10) -0.010(6) 0.103(7) 0.003(4)
C7E 0.146(8) 0.156(9) 0.128(8) 0.009(6) 0.098(6) 0.023(7)
C7I 0.215(7) 0.088(4) 0.292(10) -0.010(6) 0.103(7) 0.003(4)
C8E 0.146(8) 0.156(9) 0.128(8) 0.009(6) 0.098(6) 0.023(7)
C8I 0.103(11) 0.036(7) 0.140(12) -0.002(7) 0.062(10) 0.007(7)
C9E 0.078(5) 0.101(6) 0.202(9) -0.006(7) 0.071(6) 0.011(5)
C9I 0.066(8) 0.064(8) 0.098(10) -0.020(7) 0.042(8) -0.014(6)
C10A 0.107(10) 0.073(9) 0.130(12) -0.023(9) 0.062(10) 0.007(8)
C11A 0.172(15) 0.104(11) 0.144(14) -0.038(11) 0.099(13) -0.007(10)
C12A 0.197(18) 0.122(13) 0.121(13) -0.039(11) 0.080(13) -0.011(13)
C13A 0.185(15) 0.090(11) 0.116(12) -0.016(9) 0.083(12) -0.007(11)
C14A 0.123(11) 0.060(8) 0.106(11) -0.020(7) 0.059(9) -0.012(8)
C15A 0.110(10) 0.060(8) 0.103(10) -0.019(7) 0.042(9) -0.011(7)
N2A 0.100(7) 0.049(6) 0.102(8) -0.014(5) 0.046(7) -0.014(5)
C16A 0.098(9) 0.060(8) 0.089(9) -0.009(7) 0.049(8) -0.010(7)
C17A 0.078(8) 0.054(7) 0.085(9) -0.004(7) 0.005(7) -0.009(6)
C18A 0.147(12) 0.064(8) 0.078(9) -0.011(7) 0.029(9) -0.018(8)
C10I 0.057(7) 0.030(6) 0.084(9) 0.001(6) 0.025(7) -0.001(5)
C11 0.078(5) 0.101(6) 0.202(9) -0.006(7) 0.071(6) 0.011(5)
C11E 0.058(7) 0.088(9) 0.133(11) -0.011(8) 0.041(7) -0.007(7)
C11I 0.067(8) 0.039(6) 0.100(10) 0.000(7) 0.035(8) -0.006(5)
C12E 0.055(8) 0.094(11) 0.156(13) -0.014(9) 0.057(8) -0.023(8)
C12I 0.068(7) 0.042(6) 0.069(8) -0.003(5) 0.044(6) -0.005(5)
C13E 0.126(11) 0.093(11) 0.113(11) 0.004(9) 0.043(9) 0.017(9)
C13I 0.090(9) 0.039(6) 0.078(8) 0.004(6) 0.058(7) 0.000(6)
C14E 0.132(15) 0.144(18) 0.112(15) -0.021(14) 0.002(12) 0.023(13)
C14I 0.072(8) 0.061(8) 0.091(9) -0.009(6) 0.044(8) -0.007(6)
C15E 0.190(9) 0.224(13) 0.154(10) 0.006(8) 0.055(8) 0.055(10)
C15I 0.051(7) 0.037(6) 0.101(10) 0.005(6) 0.036(7) 0.002(5)
C19A 0.076(8) 0.044(6) 0.075(8) 0.000(6) 0.030(7) 0.007(6)
C20A 0.070(8) 0.083(9) 0.127(12) -0.002(8) 0.052(8) -0.001(7)
C21A 0.103(10) 0.096(10) 0.105(11) 0.005(8) 0.061(9) 0.012(8)
C22A 0.112(10) 0.088(9) 0.089(10) 0.002(7) 0.056(8) -0.012(8)
C23A 0.089(8) 0.053(7) 0.106(10) -0.004(7) 0.050(8) -0.012(6)
C24A 0.102(9) 0.041(6) 0.085(9) 0.003(6) 0.062(8) 0.002(6)
N3A 0.094(7) 0.028(5) 0.083(7) -0.003(4) 0.050(6) 0.001(4)
C25A 0.056(6) 0.032(6) 0.089(8) -0.002(6) 0.029(6) 0.000(5)
C26A 0.094(9) 0.049(7) 0.077(9) 0.001(6) 0.025(7) -0.007(6)
C27A 0.117(9) 0.052(7) 0.064(8) 0.006(6) 0.054(7) -0.011(7)
C28A 0.068(7) 0.051(7) 0.088(8) -0.001(6) 0.050(7) -0.009(5)
C29A 0.056(7) 0.048(7) 0.109(9) 0.006(6) 0.046(7) 0.003(5)
C30A 0.086(9) 0.073(9) 0.150(12) 0.011(8) 0.079(9) 0.003(7)
C31A 0.106(10) 0.090(10) 0.144(12) 0.015(9) 0.098(10) 0.014(8)
C32A 0.118(10) 0.054(7) 0.107(10) 0.012(7) 0.065(8) 0.012(7)
C33A 0.062(7) 0.043(6) 0.095(9) -0.001(6) 0.057(6) -0.009(5)
N4A 0.075(6) 0.037(5) 0.091(7) -0.019(5) 0.048(5) -0.012(4)
C34A 0.083(8) 0.049(7) 0.085(9) -0.004(6) 0.026(7) 0.002(6)
C35A 0.128(10) 0.069(8) 0.064(8) -0.001(6) 0.055(8) -0.004(7)
C36A 0.146(8) 0.156(9) 0.128(8) 0.009(6) 0.098(6) 0.023(7)
C37A 0.070(7) 0.044(6) 0.084(8) -0.013(6) 0.029(7) -0.002(5)
C38A 0.068(8) 0.055(7) 0.097(9) 0.000(6) 0.008(7) 0.006(6)
C39A 0.054(7) 0.087(9) 0.119(11) -0.015(8) 0.001(8) 0.013(6)
C40A 0.071(8) 0.073(9) 0.137(12) -0.029(9) 0.029(9) -0.011(7)
C41A 0.058(7) 0.065(8) 0.108(10) -0.008(7) 0.028(7) -0.004(6)
C42A 0.039(6) 0.052(7) 0.111(9) -0.004(6) 0.027(7) 0.003(5)
N5A 0.055(5) 0.038(5) 0.101(7) -0.013(5) 0.042(5) -0.005(4)
C43A 0.070(7) 0.036(6) 0.106(9) -0.020(6) 0.051(7) 0.003(5)
C44A 0.090(8) 0.057(7) 0.103(9) 0.002(6) 0.073(7) 0.002(6)
C45A 0.078(5) 0.101(6) 0.202(9) -0.006(7) 0.071(6) 0.011(5)
C46A 0.069(7) 0.046(6) 0.076(8) -0.004(6) 0.038(6) -0.004(5)
C47A 0.081(8) 0.069(8) 0.077(8) -0.005(6) 0.039(7) -0.010(6)
C48A 0.068(8) 0.112(10) 0.078(9) 0.004(8) 0.014(7) -0.011(7)
C49A 0.058(7) 0.076(9) 0.117(11) -0.003(8) 0.018(8) -0.008(6)
C50A 0.071(8) 0.064(7) 0.086(8) -0.009(6) 0.041(7) -0.015(6)
C51A 0.056(7) 0.045(6) 0.094(9) -0.014(6) 0.033(6) -0.004(5)
N6A 0.062(5) 0.030(5) 0.077(6) -0.004(4) 0.028(5) 0.002(4)
C52A 0.075(7) 0.031(6) 0.090(8) -0.009(5) 0.055(7) -0.012(5)
C53A 0.069(7) 0.051(7) 0.113(10) -0.004(6) 0.064(7) -0.011(6)
C54A 0.054(7) 0.055(7) 0.101(9) -0.016(7) 0.024(7) -0.005(5)
C55A 0.081(8) 0.039(6) 0.088(9) 0.010(6) 0.026(7) 0.006(6)
C56A 0.120(10) 0.066(8) 0.074(9) -0.002(7) 0.042(8) 0.008(7)
C57A 0.182(15) 0.082(10) 0.068(9) 0.009(7) 0.037(10) 0.014(10)
C58A 0.112(10) 0.075(9) 0.096(10) 0.003(8) 0.025(9) 0.025(8)
C59A 0.086(8) 0.057(7) 0.102(10) -0.003(7) 0.042(8) 0.004(6)
C60A 0.070(7) 0.039(6) 0.094(9) -0.004(6) 0.018(7) 0.004(5)
N7A 0.083(6) 0.039(5) 0.085(7) -0.010(5) 0.037(6) -0.007(4)
C61A 0.062(7) 0.055(7) 0.105(10) -0.001(7) 0.029(7) 0.000(6)
C62A 0.047(6) 0.076(8) 0.108(10) 0.007(7) 0.022(7) 0.005(6)
C63A 0.091(9) 0.051(7) 0.099(10) 0.009(7) 0.010(8) -0.002(6)
C64A 0.061(7) 0.039(6) 0.112(10) -0.009(6) 0.042(7) -0.004(5)
C65A 0.065(7) 0.055(7) 0.118(10) -0.004(7) 0.061(7) -0.010(5)
C66A 0.121(11) 0.056(7) 0.092(10) 0.002(7) 0.065(9) -0.007(7)
C67A 0.095(9) 0.075(8) 0.091(9) 0.014(7) 0.056(8) 0.014(7)
C68A 0.076(8) 0.058(7) 0.096(9) 0.007(7) 0.044(7) 0.001(6)
C69A 0.073(7) 0.044(6) 0.080(8) 0.002(6) 0.055(7) 0.004(5)
N8A 0.077(6) 0.032(5) 0.086(7) 0.001(4) 0.044(5) 0.008(4)
C70A 0.069(7) 0.043(6) 0.094(9) 0.001(6) 0.035(7) 0.001(5)
C71A 0.111(9) 0.068(8) 0.068(8) 0.007(6) 0.045(7) -0.003(7)
C72A 0.118(10) 0.081(9) 0.083(9) 0.016(7) 0.050(8) 0.006(8)
C279 0.190(9) 0.224(13) 0.154(10) 0.006(8) 0.055(8) 0.055(10)
O1AA 0.168(13) 0.182(15) 0.31(2) 0.062(14) -0.006(13) -0.007(11)
O1B 0.064(5) 0.064(5) 0.122(7) 0.002(4) 0.055(5) 0.006(4)
O1CA 0.064(5) 0.049(5) 0.075(5) -0.001(4) 0.041(4) -0.005(3)
O5AA 0.47(4) 0.26(2) 0.124(14) 0.010(15) 0.037(19) 0.05(2)
O5DA 0.089(6) 0.074(6) 0.099(7) 0.002(5) 0.029(6) 0.003(4)
O6 0.153(11) 0.179(14) 0.193(14) -0.053(11) 0.080(10) -0.023(10)
O6BA 0.199(10) 0.069(6) 0.169(10) 0.007(6) 0.157(9) -0.002(6)
O6DA 0.136(9) 0.171(12) 0.122(10) -0.002(9) 0.049(8) -0.010(8)
O7 0.059(4) 0.066(5) 0.100(6) 0.004(4) 0.052(4) 0.002(4)
O12 0.093(6) 0.059(5) 0.088(6) 0.004(5) 0.029(5) -0.002(4)
O26 0.057(5) 0.065(5) 0.106(6) -0.004(4) 0.031(5) 0.000(4)
O29 0.148(10) 0.107(9) 0.178(12) 0.010(8) 0.083(9) 0.036(8)
O31 0.079(6) 0.071(6) 0.112(7) 0.022(5) 0.042(5) 0.009(4)
O34 0.186(11) 0.110(8) 0.113(9) -0.032(7) 0.073(8) 0.000(7)
O40 0.33(2) 0.092(10) 0.187(15) 0.004(10) 0.011(13) -0.057(12)
O43 0.097(7) 0.135(10) 0.177(12) 0.061(9) 0.054(8) 0.002(7)
O44 0.132(9) 0.129(10) 0.164(12) 0.013(9) 0.044(9) -0.025(7)
O71 0.093(7) 0.099(8) 0.127(9) 0.045(7) 0.015(7) -0.005(5)
O87 0.66(5) 0.23(2) 0.166(18) -0.050(16) 0.07(2) 0.08(3)
O89 0.150(8) 0.124(6) 0.191(8) -0.004(7) 0.065(7) 0.040(5)
O97 0.089(6) 0.098(7) 0.108(8) 0.013(6) 0.000(6) 0.004(5)
O327 0.207(15) 0.252(17) 0.217(15) -0.131(13) 0.073(12) -0.165(14)
N0AA 0.068(6) 0.055(6) 0.082(7) 0.009(5) 0.041(6) 0.003(4)
N10 0.080(7) 0.050(6) 0.089(8) 0.005(5) 0.018(6) -0.002(5)
N27 0.051(5) 0.041(5) 0.087(7) -0.013(4) 0.037(5) 0.002(4)
N29 0.063(6) 0.037(5) 0.083(7) 0.000(4) 0.029(5) -0.005(4)
N32 0.068(6) 0.053(6) 0.074(6) 0.009(5) 0.030(5) 0.003(5)
N35 0.085(7) 0.042(5) 0.109(9) 0.009(5) 0.057(7) 0.004(5)
N41 0.061(6) 0.047(5) 0.105(8) 0.005(5) 0.035(6) 0.003(4)
N46 0.075(7) 0.047(6) 0.109(8) 0.015(5) 0.018(6) 0.008(5)
C1 0.084(9) 0.029(6) 0.087(9) -0.010(6) 0.028(8) -0.004(6)
C1B 0.071(8) 0.049(7) 0.140(12) 0.012(8) 0.035(9) -0.002(6)
C2B 0.103(10) 0.047(7) 0.123(12) 0.029(8) 0.022(9) 0.005(7)
C3B 0.115(11) 0.071(9) 0.134(12) 0.012(8) 0.056(10) -0.012(8)
C4B 0.108(10) 0.066(9) 0.136(13) 0.015(9) 0.057(10) -0.007(8)
C5B 0.082(8) 0.036(6) 0.119(10) 0.018(7) 0.028(8) 0.005(6)
C6B 0.063(7) 0.049(7) 0.118(10) 0.006(7) 0.035(8) -0.002(6)
N1B 0.085(7) 0.040(5) 0.119(9) 0.004(6) 0.035(7) -0.009(5)
C7B 0.070(8) 0.036(7) 0.138(12) 0.003(7) 0.015(8) -0.003(6)
C8B 0.052(7) 0.037(6) 0.133(11) -0.005(7) 0.024(7) 0.004(5)
C9B 0.078(8) 0.057(7) 0.121(11) -0.003(7) 0.047(8) 0.001(6)
C1F 0.105(10) 0.083(10) 0.127(12) -0.022(9) 0.034(9) 0.005(8)
C2F 0.077(10) 0.122(15) 0.129(15) -0.010(12) 0.044(11) 0.004(10)
C3F 0.253(17) 0.112(12) 0.120(12) 0.007(9) 0.126(12) 0.036(11)
C5F 0.30(3) 0.23(2) 0.078(12) 0.099(14) 0.001(15) -0.07(2)
C7 0.130(15) 0.25(2) 0.179(19) -0.041(19) 0.079(14) -0.060(17)
C7AA 0.073(11) 0.24(3) 0.38(3) 0.10(2) -0.071(16) -0.047(14)
C7F 0.248(19) 0.161(16) 0.133(15) 0.046(13) -0.025(14) -0.133(14)
C8F 0.156(15) 0.144(17) 0.097(14) 0.027(14) -0.028(12) -0.040(14)
C9F 0.038(7) 0.131(14) 0.36(2) 0.045(14) -0.009(10) -0.004(8)
C10B 0.083(8) 0.066(8) 0.095(10) -0.006(7) 0.032(8) -0.006(7)
C11B 0.124(12) 0.087(10) 0.101(11) -0.028(9) 0.019(10) -0.004(8)
C12B 0.176(16) 0.106(12) 0.116(13) -0.039(10) 0.038(13) 0.035(12)
C13B 0.181(15) 0.078(10) 0.109(12) -0.017(9) 0.057(12) -0.008(11)
C14B 0.125(11) 0.062(8) 0.101(11) -0.020(8) 0.040(9) 0.000(8)
C15B 0.113(10) 0.046(7) 0.079(9) -0.007(6) 0.043(8) 0.012(7)
N2B 0.096(7) 0.040(5) 0.092(7) 0.003(5) 0.043(6) 0.003(5)
C16B 0.084(8) 0.051(7) 0.103(10) 0.005(7) 0.039(8) 0.008(6)
C17B 0.103(10) 0.064(8) 0.134(12) 0.005(8) 0.078(9) 0.014(7)
C18B 0.170(13) 0.067(8) 0.090(10) 0.011(7) 0.074(9) 0.016(9)
C11F 0.048(7) 0.144(12) 0.123(12) -0.033(10) 0.029(8) 0.008(8)
C13F 0.112(10) 0.088(10) 0.127(11) -0.001(8) 0.085(9) 0.001(8)
C14F 0.116(12) 0.102(12) 0.106(12) 0.004(10) 0.079(10) 0.025(10)
C15F 0.124(12) 0.141(14) 0.108(12) 0.028(11) 0.056(10) 0.032(10)
C16F 0.27(2) 0.22(2) 0.085(15) -0.008(17) 0.059(16) 0.10(2)
C19B 0.075(8) 0.049(7) 0.070(8) 0.004(6) 0.035(7) 0.000(6)
C20B 0.067(8) 0.072(8) 0.122(11) 0.024(8) 0.025(8) 0.008(6)
C21B 0.122(11) 0.096(10) 0.064(9) 0.021(7) 0.013(8) 0.011(8)
C22B 0.118(11) 0.085(9) 0.079(9) 0.011(7) 0.039(8) 0.021(8)
C23B 0.095(9) 0.054(7) 0.101(10) 0.008(7) 0.036(8) 0.013(7)
C24B 0.094(8) 0.038(6) 0.069(8) 0.013(6) 0.024(7) 0.000(6)
N3B 0.080(6) 0.031(5) 0.078(6) 0.002(4) 0.032(5) 0.003(4)
C25B 0.070(7) 0.041(6) 0.092(9) 0.009(6) 0.036(7) 0.002(5)
C26B 0.107(9) 0.057(7) 0.088(9) 0.010(7) 0.067(8) 0.009(7)
C27B 0.142(12) 0.075(9) 0.087(10) 0.020(7) 0.051(9) 0.014(9)
C20 0.084(9) 0.036(6) 0.080(9) -0.006(6) 0.033(7) -0.009(6)
C28B 0.082(8) 0.042(6) 0.079(9) 0.003(6) 0.026(7) 0.004(6)
C29B 0.085(9) 0.039(7) 0.137(12) -0.011(7) 0.030(8) -0.023(6)
C30B 0.075(9) 0.064(9) 0.164(15) -0.011(10) -0.006(10) -0.001(7)
C31B 0.108(11) 0.059(8) 0.122(12) 0.005(8) -0.008(10) -0.026(8)
C32B 0.132(11) 0.049(7) 0.102(11) 0.004(7) 0.027(9) -0.034(8)
C33B 0.082(8) 0.040(6) 0.082(9) -0.003(6) 0.021(7) 0.002(6)
N4B 0.086(7) 0.035(5) 0.081(7) 0.004(4) 0.033(6) 0.001(5)
C34B 0.150(12) 0.042(7) 0.107(11) -0.005(7) 0.061(10) -0.009(8)
C35B 0.216(16) 0.059(8) 0.074(10) 0.011(7) 0.058(11) -0.013(10)
C36B 0.168(13) 0.080(9) 0.082(10) -0.013(8) 0.006(10) -0.076(10)
C37B 0.068(8) 0.044(7) 0.150(11) 0.004(7) 0.059(9) 0.008(6)
C38B 0.097(9) 0.047(7) 0.208(15) 0.001(8) 0.089(10) -0.006(7)
C39B 0.086(10) 0.062(9) 0.254(19) 0.018(11) 0.109(12) 0.007(7)
C40B 0.067(8) 0.054(8) 0.254(19) 0.006(11) 0.069(11) 0.008(6)
C41B 0.074(9) 0.056(8) 0.203(15) 0.010(10) 0.046(10) 0.004(7)
C42B 0.043(6) 0.049(7) 0.154(12) 0.010(7) 0.045(8) 0.004(5)
N5B 0.049(5) 0.042(5) 0.138(9) 0.011(6) 0.032(6) -0.001(4)
C43B 0.073(8) 0.053(7) 0.114(10) 0.004(7) 0.041(8) 0.006(6)
C44B 0.059(8) 0.058(8) 0.160(13) 0.012(8) 0.003(8) -0.002(6)
C45B 0.047(7) 0.055(8) 0.230(15) 0.028(10) 0.028(9) 0.004(6)
C43 0.058(7) 0.028(6) 0.094(10) -0.007(6) 0.023(7) -0.001(5)
C46B 0.050(6) 0.046(6) 0.099(9) 0.017(6) 0.020(6) 0.002(5)
C47B 0.094(9) 0.053(7) 0.082(9) 0.006(6) 0.033(7) -0.007(6)
C48B 0.092(9) 0.062(8) 0.134(11) -0.003(8) 0.082(9) -0.002(7)
C49B 0.061(7) 0.061(7) 0.109(10) -0.003(7) 0.043(7) -0.001(6)
C50B 0.058(7) 0.051(7) 0.097(9) -0.013(6) 0.019(7) 0.001(5)
C51B 0.051(6) 0.037(6) 0.091(8) -0.002(5) 0.036(6) 0.004(5)
N6B 0.068(6) 0.035(5) 0.094(7) -0.015(5) 0.043(5) -0.009(4)
C52B 0.067(7) 0.036(6) 0.086(9) -0.005(6) 0.022(7) 0.008(5)
C53B 0.050(6) 0.046(6) 0.087(9) -0.017(6) 0.010(6) 0.009(5)
C54B 0.071(8) 0.047(7) 0.125(10) -0.019(7) 0.050(8) 0.001(6)
C55B 0.080(8) 0.042(6) 0.084(8) 0.003(6) 0.035(7) 0.000(6)
C56B 0.108(10) 0.056(8) 0.092(10) -0.014(7) 0.023(8) -0.019(7)
C57B 0.152(12) 0.070(9) 0.093(10) 0.004(7) 0.077(10) -0.010(9)
C58B 0.109(10) 0.077(9) 0.114(11) -0.001(8) 0.067(9) -0.017(8)
C59B 0.106(9) 0.048(7) 0.080(9) -0.021(6) 0.047(8) -0.018(6)
C60B 0.089(8) 0.046(7) 0.107(10) -0.005(6) 0.065(8) -0.017(6)
N7B 0.086(7) 0.034(5) 0.079(7) -0.002(4) 0.045(6) -0.001(4)
C61B 0.062(7) 0.045(6) 0.093(9) -0.010(6) 0.038(7) -0.008(5)
C62B 0.067(7) 0.044(6) 0.109(10) -0.005(6) 0.052(7) 0.009(5)
C63B 0.102(9) 0.048(7) 0.098(9) 0.013(6) 0.070(8) 0.014(6)
C64B 0.073(7) 0.045(6) 0.084(8) 0.001(6) 0.048(7) -0.005(5)
C65B 0.061(7) 0.066(8) 0.087(9) -0.007(7) 0.022(7) -0.011(6)
C66B 0.095(9) 0.092(9) 0.070(9) 0.016(7) 0.033(7) 0.001(7)
C67B 0.092(9) 0.102(10) 0.066(8) 0.000(7) 0.043(7) -0.002(7)
C68B 0.062(7) 0.069(8) 0.073(8) 0.002(6) 0.025(6) 0.007(6)
C69B 0.068(7) 0.048(6) 0.067(7) -0.006(5) 0.029(6) -0.012(5)
N8B 0.058(5) 0.039(5) 0.081(6) -0.011(4) 0.030(5) -0.005(4)
C70B 0.061(7) 0.049(6) 0.086(8) -0.014(6) 0.039(6) -0.008(5)
C71B 0.075(8) 0.073(8) 0.082(9) 0.007(6) 0.051(7) 0.011(6)
C72B 0.100(9) 0.085(9) 0.067(8) 0.008(7) 0.037(7) -0.002(7)
C82 0.150(8) 0.124(6) 0.191(8) -0.004(7) 0.065(7) 0.040(5)
C189 0.106(11) 0.044(7) 0.089(10) 0.002(7) 0.031(9) 0.002(7)
C190 0.113(10) 0.043(7) 0.123(12) 0.016(7) 0.076(10) 0.002(7)
C217 0.128(13) 0.042(7) 0.125(12) 0.035(9) 0.028(11) 0.005(8)
C283 0.150(8) 0.124(6) 0.191(8) -0.004(7) 0.065(7) 0.040(5)
C315 0.150(8) 0.124(6) 0.191(8) -0.004(7) 0.065(7) 0.040(5)
C450 0.068(8) 0.046(7) 0.107(11) -0.002(7) 0.032(8) -0.006(6)
C457 0.077(8) 0.022(6) 0.112(10) 0.007(6) 0.030(8) 0.000(5)
C459 0.078(8) 0.042(7) 0.092(9) 0.012(6) 0.046(8) 0.010(6)
O2AA 0.173(11) 0.149(10) 0.236(14) 0.014(9) 0.143(11) 0.059(8)
O3AA 0.058(4) 0.073(5) 0.095(6) -0.001(4) 0.042(4) -0.006(4)
O5BA 0.089(6) 0.089(6) 0.124(7) 0.021(5) 0.074(5) 0.019(5)
O6CA 0.100(7) 0.101(8) 0.176(10) 0.001(7) 0.034(7) 0.014(6)
O7G 0.32(2) 0.137(12) 0.228(16) -0.009(11) 0.128(16) -0.010(12)
O15 0.071(6) 0.275(16) 0.150(10) 0.016(10) 0.047(7) 0.001(8)
O25 0.180(12) 0.163(12) 0.186(13) -0.003(10) -0.046(10) 0.018(9)
O30 0.107(8) 0.224(13) 0.178(11) -0.090(10) 0.073(8) -0.057(8)
O39 0.32(2) 0.224(18) 0.240(19) -0.091(15) 0.054(17) -0.108(16)
O47 0.167(11) 0.171(12) 0.268(17) -0.020(11) 0.140(12) -0.010(9)
O54 0.073(5) 0.104(7) 0.091(6) -0.013(5) 0.028(5) 0.005(5)
O58 0.111(8) 0.148(10) 0.182(11) -0.054(9) 0.028(8) -0.002(7)
O60 0.41(3) 0.204(18) 0.27(2) 0.118(16) -0.13(2) -0.099(19)
O85 0.144(10) 0.135(10) 0.301(18) 0.006(11) 0.115(11) 0.005(8)
O104 0.27(2) 0.24(2) 0.26(2) -0.025(16) 0.058(17) -0.020(16)
O324 0.258(19) 0.241(18) 0.186(15) -0.022(13) 0.032(13) -0.057(14)
C6 0.37(3) 0.101(14) 0.170(19) -0.062(14) -0.13(2) 0.082(17)
C6AA 0.56(5) 0.24(3) 0.26(3) 0.11(2) 0.28(3) 0.09(3)
O5CA 0.183(15) 0.34(3) 0.32(3) -0.05(2) 0.056(16) -0.096(16)
O4AA 0.43(3) 0.24(2) 0.25(2) -0.032(16) 0.10(2) 0.04(2)
O9AA 0.232(14) 0.162(11) 0.094(8) -0.008(8) -0.020(9) 0.039(10)
O7BA 0.27(2) 0.154(15) 0.58(4) 0.03(2) 0.25(2) 0.063(14)
O19 0.185(18) 0.49(4) 0.41(3) 0.02(3) 0.09(2) 0.13(2)
O9BA 0.30(2) 0.34(2) 0.228(18) 0.106(16) 0.163(16) 0.187(18)
O3CA 0.183(16) 0.36(3) 0.211(18) 0.038(17) 0.043(13) 0.069(15)
O4CA 0.43(3) 0.205(19) 0.201(18) -0.019(14) -0.024(19) 0.16(2)
C4 0.24(2) 0.27(2) 0.142(17) -0.030(17) 0.051(15) 0.102(17)

loop_
_atom_type_symbol
_atom_type_description
_atom_type_scat_dispersion_real
_atom_type_scat_dispersion_imag
_atom_type_scat_source
C C 0.0181 0.0091 'International Tables Vol C Tables 4.2.6.8 and 6.1.1.4'
H H 0.0000 0.0000 'International Tables Vol C Tables 4.2.6.8 and 6.1.1.4'
N N 0.0311 0.0180 'International Tables Vol C Tables 4.2.6.8 and 6.1.1.4'
O O 0.0492 0.0322 'International Tables Vol C Tables 4.2.6.8 and 6.1.1.4'

loop_
_geom_angle_atom_site_label_1
_geom_angle_atom_site_label_2
_geom_angle_atom_site_label_3
_geom_angle
C5K O3K C6K 118.4(17)
C1C N1K H1K 113.1
C7K N1K H1K 113.1
C7K N1K C1C 133.9(18)
C8K N2K H2K 116.2
C8K N2K C10C 127.7(12)
C10C N2K H2K 116.2
C9K N3K H3K 114.8
C9K N3K C19C 130.4(11)
C19C N3K H3K 114.8
C10K N4K H4K 115.6
C10K N4K C28C 128.8(14)
C28C N4K H4K 115.6
C11K N5K H5K 114.7
C11K N5K C37C 130.6(13)
C37C N5K H5K 114.7
C12K N6K H6K 118.0
C12K N6K C46C 124.0(10)
C46C N6K H6K 118.0
C13K N7K H7K 115.0
C13K N7K C55C 129.9(11)
C55C N7K H7K 115.0
C14K N8K H8K 115.7
C14K N8K C64C 128.7(12)
C64C N8K H8K 115.7
C3 C0AA C36C 88(2)
C2C C1C N1K 123.4(8)
C2C C1C C6C 120.0
C6C C1C N1K 116.3(8)
C1C C2C H2C 120.0
C3C C2C C1C 120.0
C3C C2C H2C 120.0
C2C C3C H3C 120.0
C2C C3C C4C 120.0
C4C C3C H3C 120.0
C3C C4C H4C 120.0
C5C C4C C3C 120.0
C5C C4C H4C 120.0
C4C C5C C6C 120.0
C4C C5C C9C 120.0
C6C C5C C9C 120.0
C5C C6C C1C 120.0
C5C C6C N1C 120.0
N1C C6C C1C 120.0
C7C N1C C6C 120.0
N1C C7C C8C 120.0
N1C C7C C8K 115.2(9)
C8C C7C C8K 124.7(9)
C7C C8C H8C 120.0
C9C C8C C7C 120.0
C9C C8C H8C 120.0
C5C C9C C1G 124.3(8)
C8C C9C C5C 120.0
C8C C9C C1G 115.7(8)
O0AA C3 O8G 108(3)
O0AA C3 C0AA 122(3)
O8G C3 C0AA 126(3)
H3GA C3G H3GB 107.7
C4G C3G H3GA 108.8
C4G C3G H3GB 108.8
C18C C3G H3GA 108.8
C18C C3G H3GB 108.8
C18C C3G C4G 113.7(15)
O63 C4G C3G 116(2)
O64 C4G O63 120(2)
O64 C4G C3G 122(2)
C5K C4K O4AA 113(2)
O3BA C5AA C9G 113(3)
O3K C5K H5KA 104.9
O3K C5K H5KB 104.9
C4K C5K O3K 129(2)
C4K C5K H5KA 104.9
C4K C5K H5KB 104.9
H5KA C5K H5KB 105.8
O3K C6K H6KA 109.1
O3K C6K H6KB 109.1
H6KA C6K H6KB 107.9
C7K C6K O3K 112(2)
C7K C6K H6KA 109.1
C7K C6K H6KB 109.1
O4K C7K N1K 114(3)
O4K C7K C6K 126(2)
N1K C7K C6K 120(2)
O5K C8K N2K 125.3(17)
O5K C8K C7C 120.8(14)
N2K C8K C7C 113.8(15)
C5AA C9G H9GA 107.7
C5AA C9G H9GB 107.7
H9GA C9G H9GB 107.1
C45C C9G C5AA 118.2(12)
C45C C9G H9GA 107.7
C45C C9G H9GB 107.7
O6K C9K N3K 122.5(15)
O6K C9K C16C 117.1(13)
N3K C9K C16C 120.3(12)
C11C C10C N2K 125.6(7)
C11C C10C C15C 120.0
C15C C10C N2K 114.0(7)
C10C C11C H11J 120.0
C12C C11C C10C 120.0
C12C C11C H11J 120.0
C11C C12C H12C 120.0
C13C C12C C11C 120.0
C13C C12C H12C 120.0
C12C C13C H13J 120.0
C12C C13C C14C 120.0
C14C C13C H13J 120.0
C13C C14C C15C 120.0
C13C C14C C18C 120.0
C15C C14C C18C 120.0
C14C C15C C10C 120.0
N2C C15C C10C 120.0
N2C C15C C14C 120.0
C15C N2C C16C 120.0
N2C C16C C9K 112.8(8)
N2C C16C C17C 120.0
C17C C16C C9K 127.2(8)
C16C C17C H17C 120.0
C18C C17C C16C 120.0
C18C C17C H17C 120.0
C14C C18C C3G 125.0(10)
C17C C18C C3G 115.0(10)
C17C C18C C14C 120.0
O7K C10K N4K 121(2)
O7K C10K C25C 121(2)
N4K C10K C25C 117.9(14)
H11K C11G H11L 108.0
C54C C11G H11K 109.3
C54C C11G H11L 109.3
C62 C11G H11K 109.4
C62 C11G H11L 109.3
C62 C11G C54C 111.4(19)
O8K C11K N5K 122.1(19)
O8K C11K C34C 117.7(18)
N5K C11K C34C 119.9(16)
O9K C12K N6K 127.6(13)
O9K C12K C43C 117.6(12)
N6K C12K C43C 114.7(12)
O10K C13K N7K 123.8(16)
O10K C13K C52C 117.4(13)
N7K C13K C52C 118.8(12)
O11K C14K N8K 125(2)
O11K C14K C61C 122.5(17)
N8K C14K C61C 112.3(14)
C6AA C15G C72C 108.0(18)
O12K C15K O13K 121.8(12)
O12K C15K C70C 122.0(13)
O13K C15K C70C 116.2(12)
N3K C19C C20C 124.4(6)
N3K C19C C24C 115.2(6)
C20C C19C C24C 120.0
C19C C20C H20C 120.0
C19C C20C C21C 120.0
C21C C20C H20C 120.0
C20C C21C H21C 120.0
C22C C21C C20C 120.0
C22C C21C H21C 120.0
C21C C22C H22C 120.0
C21C C22C C23C 120.0
C23C C22C H22C 120.0
C22C C23C C27C 120.0
C24C C23C C22C 120.0
C24C C23C C27C 120.0
C23C C24C C19C 120.0
N3C C24C C19C 120.0
N3C C24C C23C 120.0
C24C N3C C25C 120.0
N3C C25C C10K 114.3(10)
C26C C25C C10K 125.2(10)
C26C C25C N3C 120.0
C25C C26C H26C 120.0
C25C C26C C27C 120.0
C27C C26C H26C 120.0
C26C C27C C23C 120.0
N4K C28C C29C 127.0(8)
N4K C28C C33C 111.4(8)
C29C C28C C33C 120.0
C28C C29C H29C 120.0
C30C C29C C28C 120.0
C30C C29C H29C 120.0
C29C C30C H30C 120.0
C31C C30C C29C 120.0
C31C C30C H30C 120.0
C30C C31C H31F 120.0
C30C C31C C32C 120.0
C32C C31C H31F 120.0
C31C C32C C36C 120.0
C33C C32C C31C 120.0
C33C C32C C36C 120.0
C32C C33C C28C 120.0
N4C C33C C28C 120.0
N4C C33C C32C 120.0
C33C N4C C34C 120.0
N4C C34C C11K 113.0(10)
C35C C34C C11K 125.8(10)
C35C C34C N4C 120.0
C34C C35C H35C 120.0
C34C C35C C36C 120.0
C36C C35C H35C 120.0
C32C C36C C0AA 102.1(15)
C35C C36C C0AA 137.9(15)
C35C C36C C32C 120.0
C38C C37C N5K 126.5(6)
C38C C37C C42C 120.0
C42C C37C N5K 112.6(6)
C37C C38C H38C 120.0
C37C C38C C39C 120.0
C39C C38C H38C 120.0
C38C C39C H39C 120.0
C40C C39C C38C 120.0
C40C C39C H39C 120.0
C39C C40C H40C 120.0
C41C C40C C39C 120.0
C41C C40C H40C 120.0
C40C C41C C42C 120.0
C40C C41C C45C 120.0
C42C C41C C45C 120.0
C41C C42C C37C 120.0
N5C C42C C37C 120.0
N5C C42C C41C 120.0
C42C N5C C43C 120.0
N5C C43C C12K 115.6(8)
N5C C43C C44C 120.0
C44C C43C C12K 123.9(8)
C43C C44C H44C 120.0
C45C C44C C43C 120.0
C45C C44C H44C 120.0
C41C C45C C9G 124.1(10)
C44C C45C C9G 115.6(10)
C44C C45C C41C 120.0
C47C C46C N6K 127.1(5)
C47C C46C C51C 120.0
C51C C46C N6K 112.7(5)
C46C C47C H47C 120.0
C48C C47C C46C 120.0
C48C C47C H47C 120.0
C47C C48C H48C 120.0
C47C C48C C49C 120.0
C49C C48C H48C 120.0
C48C C49C H49C 120.0
C48C C49C C50C 120.0
C50C C49C H49C 120.0
C49C C50C C54C 120.0
C51C C50C C49C 120.0
C51C C50C C54C 120.0
C50C C51C C46C 120.0
C50C C51C N6C 120.0
N6C C51C C46C 120.0
C52C N6C C51C 120.0
N6C C52C C13K 114.4(7)
N6C C52C C53C 120.0
C53C C52C C13K 125.5(7)
C52C C53C H53C 120.0
C54C C53C C52C 120.0
C54C C53C H53C 120.0
C50C C54C C11G 122.5(11)
C53C C54C C11G 117.4(11)
C53C C54C C50C 120.0
C56C C55C N7K 124.9(6)
C56C C55C C60C 120.0
C60C C55C N7K 115.0(6)
C55C C56C H56C 120.0
C57C C56C C55C 120.0
C57C C56C H56C 120.0
C56C C57C H57C 120.0
C58C C57C C56C 120.0
C58C C57C H57C 120.0
C57C C58C H58C 120.0
C57C C58C C59C 120.0
C59C C58C H58C 120.0
C58C C59C C63C 120.0
C60C C59C C58C 120.0
C60C C59C C63C 120.0
C59C C60C C55C 120.0
C59C C60C N5AA 120.0
N5AA C60C C55C 120.0
C60C N5AA C61C 120.0
N5AA C61C C14K 115.1(8)
C62C C61C C14K 124.8(9)
C62C C61C N5AA 120.0
C61C C62C H62C 120.0
C63C C62C C61C 120.0
C63C C62C H62C 120.0
C59C C63C C6 120.7(16)
C62C C63C C59C 120.0
C62C C63C C6 118.7(16)
O12G C62 O0CA 117(3)
O12G C62 C11G 133(3)
C11G C62 O0CA 108(3)
C65C C64C N8K 126.5(6)
C65C C64C C69C 120.0
C69C C64C N8K 113.4(6)
C64C C65C H65C 120.0
C64C C65C C66C 120.0
C66C C65C H65C 120.0
C65C C66C H66C 120.0
C67C C66C C65C 120.0
C67C C66C H66C 120.0
C66C C67C H67C 120.0
C66C C67C C68C 120.0
C68C C67C H67C 120.0
C67C C68C C72C 120.0
C69C C68C C67C 120.0
C69C C68C C72C 120.0
C68C C69C C64C 120.0
C68C C69C N8C 120.0
N8C C69C C64C 120.0
C69C N8C C70C 120.0
N8C C70C C15K 115.5(8)
C71C C70C C15K 124.3(8)
C71C C70C N8C 120.0
C70C C71C H71C 120.0
C70C C71C C72C 120.0
C72C C71C H71C 120.0
C68C C72C C15G 124.0(11)
C71C C72C C15G 116.0(11)
C71C C72C C68C 120.0
C4AA O2L C4L 127(2)
C5L O3L C6L 113.4(13)
C2L O8DA C3AA 100(2)
C1D N1L H1L 114.8
C7L N1L H1L 114.8
C7L N1L C1D 130.5(13)
C8L N2L H2L 115.0
C8L N2L C10D 130.0(11)
C10D N2L H2L 115.0
C9L N3L H3L 115.9
C9L N3L C19D 128.1(10)
C19D N3L H3L 115.9
C10L N4L H4L 115.8
C10L N4L C28D 128.4(8)
C28D N4L H4L 115.8
C11L N5L H5L 115.7
C11L N5L C37D 128.7(9)
C37D N5L H5L 115.7
C12L N6L H6L 115.4
C12L N6L C46D 129.1(9)
C46D N6L H6L 115.4
C13L N7L H7L 116.4
C13L N7L C55D 127.2(9)
C55D N7L H7L 116.4
C14L N8L H8L 116.0
C14L N8L C64D 127.9(9)
C64D N8L H8L 116.0
O16H C1AA O45 115(3)
O16H C1AA C15H 123(3)
O45 C1AA C15H 122(3)
C2D C1D N1L 123.9(6)
C2D C1D C6D 120.0
C6D C1D N1L 115.8(6)
C1D C2D H2D 120.0
C1D C2D C3D 120.0
C3D C2D H2D 120.0
C2D C3D H3D 120.0
C4D C3D C2D 120.0
C4D C3D H3D 120.0
C3D C4D H4D 120.0
C3D C4D C5D 120.0
C5D C4D H4D 120.0
C4D C5D C9D 120.0
C6D C5D C4D 120.0
C6D C5D C9D 120.0
C5D C6D C1D 120.0
N1D C6D C1D 120.0
N1D C6D C5D 120.0
C6D N1D C7D 120.0
N1D C7D C8D 120.0
N1D C7D C8L 114.1(7)
C8D C7D C8L 125.7(7)
C7D C8D H8D 120.0
C9D C8D C7D 120.0
C9D C8D H8D 120.0
C5D C9D C1H 119.9(8)
C8D C9D C5D 120.0
C8D C9D C1H 120.0(8)
C9D C1H H1HA 107.9
C9D C1H H1HB 107.9
H1HA C1H H1HB 107.2
C2H C1H C9D 117.4(13)
C2H C1H H1HA 107.9
C2H C1H H1HB 107.9
O59 C2H O94 119(2)
O59 C2H C1H 120.8(17)
O94 C2H C1H 120.2(19)
O8DA C2L H2LA 110.6
O8DA C2L H2LB 110.6
O8DA C2L C4AA 105.7(17)
H2LA C2L H2LB 108.7
C4AA C2L H2LA 110.6
C4AA C2L H2LB 110.6
O8DA C3AA H3AA 109.5
O8DA C3AA H3AB 109.5
O8DA C3AA H3AC 109.5
H3AA C3AA H3AB 109.5
H3AA C3AA H3AC 109.5
H3AB C3AA H3AC 109.5
H3HA C3H H3HB 107.0
C4H C3H H3HA 107.6
C4H C3H H3HB 107.6
C4H C3H C18D 118.9(13)
C18D C3H H3HA 107.6
C18D C3H H3HB 107.6
O2L C4AA C2L 113(2)
O2L C4AA H4AA 109.0
O2L C4AA H4AB 109.0
C2L C4AA H4AA 109.0
C2L C4AA H4AB 109.0
H4AA C4AA H4AB 107.8
O8CA C4H C3H 116.7(18)
O52 C4H O8CA 123.0(19)
O52 C4H C3H 120.2(19)
O2L C4L H4LA 110.8
O2L C4L H4LB 110.8
O2L C4L C5L 105(2)
H4LA C4L H4LB 108.8
C5L C4L H4LA 110.8
C5L C4L H4LB 110.8
O3L C5L C4L 112.8(16)
O3L C5L H5LA 109.0
O3L C5L H5LB 109.0
C4L C5L H5LA 109.0
C4L C5L H5LB 109.0
H5LA C5L H5LB 107.8
O3L C6L H6LA 109.1
O3L C6L H6LB 109.1
O3L C6L C7L 112.3(13)
H6LA C6L H6LB 107.9
C7L C6L H6LA 109.1
C7L C6L H6LB 109.1
H7HA C7H H7HB 109.2
C36D C7H H7HA 111.3
C36D C7H H7HB 111.3
C89 C7H H7HA 111.3
C89 C7H H7HB 111.3
C89 C7H C36D 102.3(19)
O4L C7L N1L 122.2(17)
O4L C7L C6L 119.0(16)
N1L C7L C6L 118.7(16)
O5L C8L N2L 124.7(15)
O5L C8L C7D 118.3(12)
N2L C8L C7D 116.8(13)
H9HA C9H H9HB 107.3
C10H C9H H9HA 108.1
C10H C9H H9HB 108.1
C10H C9H C45D 116.6(13)
C45D C9H H9HA 108.1
C45D C9H H9HB 108.1
O6L C9L N3L 125.1(14)
O6L C9L C16D 117.4(11)
N3L C9L C16D 117.4(11)
C11D C10D N2L 127.4(5)
C11D C10D C15D 120.0
C15D C10D N2L 111.3(5)
C10D C11D H11D 120.0
C10D C11D C12D 120.0
C12D C11D H11D 120.0
C11D C12D H12D 120.0
C11D C12D C13D 120.0
C13D C12D H12D 120.0
C12D C13D H13D 120.0
C12D C13D C14D 120.0
C14D C13D H13D 120.0
C13D C14D C18D 120.0
C15D C14D C13D 120.0
C15D C14D C18D 120.0
C14D C15D C10D 120.0
C14D C15D N2D 120.0
N2D C15D C10D 120.0
C15D N2D C16D 120.0
N2D C16D C9L 115.1(6)
C17D C16D C9L 124.8(6)
C17D C16D N2D 120.0
C16D C17D H17D 120.0
C16D C17D C18D 120.0
C18D C17D H17D 120.0
C14D C18D C3H 127.1(9)
C17D C18D C3H 111.5(9)
C17D C18D C14D 120.0
O0BA C10H C9H 121(2)
O7DA C10H O0BA 123(2)
O7DA C10H C9H 116(3)
O7L C10L N4L 125.6(11)
O7L C10L C25D 118.2(11)
N4L C10L C25D 116.2(9)
H11A C11H H11B 107.6
C12H C11H H11A 108.7
C12H C11H H11B 108.7
C12H C11H C54D 114.0(13)
C54D C11H H11A 108.7
C54D C11H H11B 108.7
O8L C11L N5L 124.6(12)
O8L C11L C34D 118.9(13)
N5L C11L C34D 116.5(11)
O2BA C12H O49 135(2)
O2BA C12H C11H 112(2)
O49 C12H C11H 111(2)
O9L C12L N6L 125.5(11)
O9L C12L C43D 118.7(11)
N6L C12L C43D 115.9(11)
H13A C13H H13B 107.1
C14H C13H H13A 107.7
C14H C13H H13B 107.7
C14H C13H C63D 118.6(13)
C63D C13H H13A 107.7
C63D C13H H13B 107.7
O10L C13L N7L 126.2(11)
O10L C13L C52D 119.7(9)
N7L C13L C52D 114.1(11)
O3DA C14H C13H 114(2)
O55 C14H O3DA 126(2)
O55 C14H C13H 119.7(18)
O11L C14L N8L 124.1(12)
O11L C14L C61D 118.4(10)
N8L C14L C61D 117.5(10)
C1AA C15H H15A 110.2
C1AA C15H H15B 110.2
C1AA C15H C72D 107.8(14)
H15A C15H H15B 108.5
C72D C15H H15A 110.2
C72D C15H H15B 110.2
O12L C15L O13L 121.6(13)
O12L C15L C70D 127.0(11)
O13L C15L C70D 111.4(12)
C20D C19D N3L 124.0(5)
C20D C19D C24D 120.0
C24D C19D N3L 115.3(5)
C19D C20D H20D 120.0
C19D C20D C21D 120.0
C21D C20D H20D 120.0
C20D C21D H21D 120.0
C22D C21D C20D 120.0
C22D C21D H21D 120.0
C21D C22D H22D 120.0
C21D C22D C23D 120.0
C23D C22D H22D 120.0
C22D C23D C27D 120.0
C24D C23D C22D 120.0
C24D C23D C27D 120.0
C23D C24D C19D 120.0
C23D C24D N3D 120.0
N3D C24D C19D 120.0
C24D N3D C25D 120.0
N3D C25D C10L 115.1(6)
C26D C25D C10L 124.5(6)
C26D C25D N3D 120.0
C25D C26D H26D 120.0
C25D C26D C27D 120.0
C27D C26D H26D 120.0
C23D C27D C5H 125.6(8)
C26D C27D C5H 113.8(8)
C26D C27D C23D 120.0
C29D C28D N4L 123.9(5)
C29D C28D C33D 120.0
C33D C28D N4L 115.1(5)
C28D C29D H29D 120.0
C30D C29D C28D 120.0
C30D C29D H29D 120.0
C29D C30D H30D 120.0
C29D C30D C31D 120.0
C31D C30D H30D 120.0
C30D C31D H31D 120.0
C30D C31D C32D 120.0
C32D C31D H31D 120.0
C31D C32D C36D 120.0
C33D C32D C31D 120.0
C33D C32D C36D 120.0
C32D C33D C28D 120.0
N4D C33D C28D 120.0
N4D C33D C32D 120.0
C33D N4D C34D 120.0
N4D C34D C11L 115.1(7)
N4D C34D C35D 120.0
C35D C34D C11L 124.7(7)
C34D C35D H35D 120.0
C36D C35D C34D 120.0
C36D C35D H35D 120.0
C32D C36D C7H 127.3(9)
C35D C36D C7H 111.9(9)
C35D C36D C32D 120.0
C38D C37D N5L 126.3(5)
C38D C37D C42D 120.0
C42D C37D N5L 113.1(5)
C37D C38D H38D 120.0
C37D C38D C39D 120.0
C39D C38D H38D 120.0
C38D C39D H39D 120.0
C40D C39D C38D 120.0
C40D C39D H39D 120.0
C39D C40D H40D 120.0
C39D C40D C41D 120.0
C41D C40D H40D 120.0
C40D C41D C42D 120.0
C40D C41D C45D 120.0
C42D C41D C45D 120.0
C41D C42D C37D 120.0
N5D C42D C37D 120.0
N5D C42D C41D 120.0
C42D N5D C43D 120.0
N5D C43D C12L 113.8(7)
C44D C43D C12L 126.0(6)
C44D C43D N5D 120.0
C43D C44D H44D 120.0
C43D C44D C45D 120.0
C45D C44D H44D 120.0
C41D C45D C9H 124.3(8)
C44D C45D C9H 115.7(8)
C44D C45D C41D 120.0
C47D C46D N6L 125.6(5)
C47D C46D C51D 120.0
C51D C46D N6L 113.8(4)
C46D C47D H47D 120.0
C48D C47D C46D 120.0
C48D C47D H47D 120.0
C47D C48D H48D 120.0
C47D C48D C49D 120.0
C49D C48D H48D 120.0
C48D C49D H49D 120.0
C48D C49D C50D 120.0
C50D C49D H49D 120.0
C49D C50D C51D 120.0
C49D C50D C54D 120.0
C51D C50D C54D 120.0
C50D C51D C46D 120.0
N6D C51D C46D 120.0
N6D C51D C50D 120.0
C52D N6D C51D 120.0
N6D C52D C13L 115.9(6)
N6D C52D C53D 120.0
C53D C52D C13L 123.9(6)
C52D C53D H53D 120.0
C54D C53D C52D 120.0
C54D C53D H53D 120.0
C50D C54D C11H 123.6(8)
C53D C54D C11H 116.0(8)
C53D C54D C50D 120.0
C56D C55D N7L 127.3(5)
C56D C55D C60D 120.0
C60D C55D N7L 112.3(5)
C55D C56D H56D 120.0
C55D C56D C57D 120.0
C57D C56D H56D 120.0
C56D C57D H57D 120.0
C56D C57D C58D 120.0
C58D C57D H57D 120.0
C57D C58D H58D 120.0
C59D C58D C57D 120.0
C59D C58D H58D 120.0
C58D C59D C60D 120.0
C58D C59D C63D 120.0
C60D C59D C63D 120.0
C59D C60D C55D 120.0
C59D C60D N7D 120.0
N7D C60D C55D 120.0
C61D N7D C60D 120.0
N7D C61D C14L 114.8(6)
N7D C61D C62D 120.0
C62D C61D C14L 125.0(6)
C61D C62D H62D 120.0
C63D C62D C61D 120.0
C63D C62D H62D 120.0
C59D C63D C13H 123.7(7)
C62D C63D C13H 116.1(7)
C62D C63D C59D 120.0
C65D C64D N8L 124.7(5)
C65D C64D C69D 120.0
C69D C64D N8L 115.2(5)
C64D C65D H65D 120.0
C66D C65D C64D 120.0
C66D C65D H65D 120.0
C65D C66D H66D 120.0
C65D C66D C67D 120.0
C67D C66D H66D 120.0
C66D C67D H67D 120.0
C68D C67D C66D 120.0
C68D C67D H67D 120.0
C67D C68D C69D 120.0
C67D C68D C72D 120.0
C69D C68D C72D 120.0
C68D C69D C64D 120.0
N8D C69D C64D 120.0
N8D C69D C68D 120.0
C69D N8D C70D 120.0
N8D C70D C15L 114.0(7)
C71D C70D C15L 126.0(7)
C71D C70D N8D 120.0
C70D C71D H71D 120.0
C72D C71D C70D 120.0
C72D C71D H71D 120.0
C68D C72D C15H 124.8(8)
C71D C72D C15H 114.7(8)
C71D C72D C68D 120.0
O4BA C89 O67 108(4)
O4BA C89 C7H 128(3)
C7H C89 O67 123(3)
C6I O3I C5I 123(2)
C1A N1I H1I 112.2
C1A N1I C7I 135.7(19)
C7I N1I H1I 112.2
C8I N2I H2I 115.7
C8I N2I C10A 128.5(12)
C10A N2I H2I 115.7
C9I N3I H3I 113.5
C9I N3I C19A 133.0(9)
C19A N3I H3I 113.5
C10I N4I H4I 115.2
C10I N4I C28A 129.6(8)
C28A N4I H4I 115.2
C11I N5I H5I 115.0
C11I N5I C37A 129.9(9)
C37A N5I H5I 115.0
C12I N6I H6I 114.9
C12I N6I C46A 130.3(8)
C46A N6I H6I 114.9
C13I N7I H7I 114.7
C13I N7I C55A 130.7(9)
C55A N7I H7I 114.7
C14I N8I H8I 117.0
C14I N8I C64A 126.0(9)
C64A N8I H8I 117.0
C2A C1A N1I 126.3(7)
C2A C1A C6A 120.0
C6A C1A N1I 113.5(7)
C1A C2A H2A 120.0
C3A C2A C1A 120.0
C3A C2A H2A 120.0
C2A C3A H3A 120.0
C4A C3A C2A 120.0
C4A C3A H3A 120.0
C3A C4A H4A 120.0
C3A C4A C5A 120.0
C5A C4A H4A 120.0
C4A C5A C9A 120.0
C6A C5A C4A 120.0
C6A C5A C9A 120.0
C5A C6A C1A 120.0
N1A C6A C1A 120.0
N1A C6A C5A 120.0
C6A N1A C7A 120.0
N1A C7A C8I 115.8(8)
C8A C7A N1A 120.0
C8A C7A C8I 124.0(8)
C7A C8A H8A 120.0
C7A C8A C9A 120.0
C9A C8A H8A 120.0
C5A C9A C1E 124.2(9)
C8A C9A C5A 120.0
C8A C9A C1E 115.8(9)
C9A C1E H1EA 108.7
C9A C1E H1EB 108.7
C9A C1E C2E 114.4(15)
H1EA C1E H1EB 107.6
C2E C1E H1EA 108.7
C2E C1E H1EB 108.7
O1A C2E C1E 112(2)
O338 C2E O1A 128(2)
O338 C2E C1E 117(2)
H3EA C3E H3EB 107.6
C4E C3E H3EA 108.6
C4E C3E H3EB 108.6
C4E C3E C18A 114.5(13)
C18A C3E H3EA 108.6
C18A C3E H3EB 108.6
O93 C4E C3E 123.2(17)
O93 C4E O13 112(2)
O13 C4E C3E 117.5(19)
O2I C4I H4IA 111.4
O2I C4I H4IB 111.4
O2I C4I C5I 102(2)
H4IA C4I H4IB 109.3
C5I C4I H4IA 111.4
C5I C4I H4IB 111.4
H5EA C5E H5EB 107.4
C6E C5E H5EA 108.3
C6E C5E H5EB 108.3
C6E C5E C27A 116.0(13)
C27A C5E H5EA 108.3
C27A C5E H5EB 108.3
O3I C5I C4I 123(2)
O3I C5I H5IA 106.5
O3I C5I H5IB 106.5
C4I C5I H5IA 106.5
C4I C5I H5IB 106.5
H5IA C5I H5IB 106.5
O6AA C6E C5E 121.0(19)
O21 C6E O6AA 118(2)
O21 C6E C5E 120.1(18)
O3I C6I H6IA 107.6
O3I C6I H6IB 107.6
H6IA C6I H6IB 107.0
C7I C6I O3I 119(3)
C7I C6I H6IA 107.6
C7I C6I H6IB 107.6
C8E C7E C36A 107.2(11)
O4I C7I N1I 111(3)
O4I C7I C6I 128(4)
C6I C7I N1I 121(3)
O5I C8I N2I 128.4(16)
O5I C8I C7A 117.6(13)
N2I C8I C7A 114.0(14)
H9EA C9E H9EB 106.8
C11 C9E H9EA 107.1
C11 C9E H9EB 107.1
C11 C9E C45A 121.0(11)
C45A C9E H9EA 107.1
C45A C9E H9EB 107.1
O6I C9I N3I 120.2(12)
O6I C9I C16A 120.2(12)
N3I C9I C16A 119.3(10)
C11A C10A N2I 126.3(6)
C11A C10A C15A 120.0
C15A C10A N2I 113.2(6)
C10A C11A H11C 120.0
C12A C11A C10A 120.0
C12A C11A H11C 120.0
C11A C12A H12A 120.0
C13A C12A C11A 120.0
C13A C12A H12A 120.0
C12A C13A H13C 120.0
C12A C13A C14A 120.0
C14A C13A H13C 120.0
C13A C14A C18A 120.0
C15A C14A C13A 120.0
C15A C14A C18A 120.0
C14A C15A C10A 120.0
C14A C15A N2A 120.0
N2A C15A C10A 120.0
C16A N2A C15A 120.0
N2A C16A C9I 114.7(7)
C17A C16A C9I 125.1(7)
C17A C16A N2A 120.0
C16A C17A H17A 120.0
C16A C17A C18A 120.0
C18A C17A H17A 120.0
C14A C18A C3E 122.3(9)
C17A C18A C3E 117.6(9)
C17A C18A C14A 120.0
O7I C10I N4I 122.9(11)
O7I C10I C25A 120.0(11)
N4I C10I C25A 117.0(10)
C9E C11 O7BA 102.6(17)
O9BA C11 C9E 92.8(16)
O9BA C11 O7BA 160.8(17)
H11E C11E H11F 107.4
C12E C11E H11E 108.3
C12E C11E H11F 108.3
C12E C11E C54A 115.8(9)
C54A C11E H11E 108.3
C54A C11E H11F 108.3
O8I C11I N5I 124.3(11)
O8I C11I C34A 118.3(12)
N5I C11I C34A 117.4(11)
O2DA C12E C11E 120.6(12)
O9A C12E O2DA 117.4(13)
O9A C12E C11E 121.9(12)
O9I C12I N6I 122.1(10)
O9I C12I C43A 119.8(9)
N6I C12I C43A 118.0(10)
H13E C13E H13F 108.1
C14E C13E H13E 109.5
C14E C13E H13F 109.5
C63A C13E H13E 109.5
C63A C13E H13F 109.5
C63A C13E C14E 110.7(13)
O10I C13I N7I 124.3(11)
O10I C13I C52A 115.8(10)
N7I C13I C52A 119.9(10)
O22 C14E C13E 116(2)
O24 C14E O22 122(3)
O24 C14E C13E 120(2)
O11I C14I N8I 127.4(12)
O11I C14I C61A 116.1(11)
N8I C14I C61A 116.4(10)
H15C C15E H15D 107.9
C72A C15E H15C 109.3
C72A C15E H15D 109.3
C279 C15E H15C 109.3
C279 C15E H15D 109.3
C279 C15E C72A 111.7(18)
O12I C15I O13I 125.2(10)
O12I C15I C70A 114.8(12)
O13I C15I C70A 120.0(10)
N3I C19A C20A 124.9(5)
N3I C19A C24A 114.9(5)
C20A C19A C24A 120.0
C19A C20A H20A 120.0
C19A C20A C21A 120.0
C21A C20A H20A 120.0
C20A C21A H21A 120.0
C22A C21A C20A 120.0
C22A C21A H21A 120.0
C21A C22A H22A 120.0
C21A C22A C23A 120.0
C23A C22A H22A 120.0
C22A C23A C27A 120.0
C24A C23A C22A 120.0
C24A C23A C27A 120.0
C23A C24A C19A 120.0
N3A C24A C19A 120.0
N3A C24A C23A 120.0
C25A N3A C24A 120.0
N3A C25A C10I 114.7(7)
N3A C25A C26A 120.0
C26A C25A C10I 125.0(7)
C25A C26A H26A 120.0
C27A C26A C25A 120.0
C27A C26A H26A 120.0
C23A C27A C5E 124.9(8)
C26A C27A C5E 115.1(8)
C26A C27A C23A 120.0
C29A C28A N4I 124.6(5)
C29A C28A C33A 120.0
C33A C28A N4I 115.0(5)
C28A C29A H29A 120.0
C30A C29A C28A 120.0
C30A C29A H29A 120.0
C29A C30A H30A 120.0
C29A C30A C31A 120.0
C31A C30A H30A 120.0
C30A C31A H31A 120.0
C32A C31A C30A 120.0
C32A C31A H31A 120.0
C31A C32A C33A 120.0
C31A C32A C36A 120.0
C33A C32A C36A 120.0
C32A C33A C28A 120.0
N4A C33A C28A 120.0
N4A C33A C32A 120.0
C33A N4A C34A 120.0
N4A C34A C11I 113.5(7)
C35A C34A C11I 126.1(7)
C35A C34A N4A 120.0
C34A C35A H35A 120.0
C34A C35A C36A 120.0
C36A C35A H35A 120.0
C32A C36A C7E 123.4(7)
C35A C36A C7E 116.5(7)
C35A C36A C32A 120.0
N5I C37A C38A 124.5(5)
N5I C37A C42A 114.7(5)
C38A C37A C42A 120.0
C37A C38A H38A 120.0
C39A C38A C37A 120.0
C39A C38A H38A 120.0
C38A C39A H39A 120.0
C40A C39A C38A 120.0
C40A C39A H39A 120.0
C39A C40A H40A 120.0
C39A C40A C41A 120.0
C41A C40A H40A 120.0
C40A C41A C42A 120.0
C40A C41A C45A 120.0
C42A C41A C45A 120.0
C41A C42A C37A 120.0
N5A C42A C37A 120.0
N5A C42A C41A 120.0
C42A N5A C43A 120.0
N5A C43A C12I 114.8(6)
C44A C43A C12I 124.6(6)
C44A C43A N5A 120.0
C43A C44A H44A 120.0
C45A C44A C43A 120.0
C45A C44A H44A 120.0
C41A C45A C9E 126.4(7)
C44A C45A C9E 113.3(7)
C44A C45A C41A 120.0
C47A C46A N6I 124.8(4)
C47A C46A C51A 120.0
C51A C46A N6I 114.9(4)
C46A C47A H47A 120.0
C48A C47A C46A 120.0
C48A C47A H47A 120.0
C47A C48A H48A 120.0
C49A C48A C47A 120.0
C49A C48A H48A 120.0
C48A C49A H49A 120.0
C48A C49A C50A 120.0
C50A C49A H49A 120.0
C49A C50A C51A 120.0
C49A C50A C54A 120.0
C51A C50A C54A 120.0
C50A C51A C46A 120.0
N6A C51A C46A 120.0
N6A C51A C50A 120.0
C51A N6A C52A 120.0
N6A C52A C13I 114.4(6)
C53A C52A C13I 125.3(6)
C53A C52A N6A 120.0
C52A C53A H53A 120.0
C54A C53A C52A 120.0
C54A C53A H53A 120.0
C50A C54A C11E 125.5(6)
C53A C54A C11E 114.5(6)
C53A C54A C50A 120.0
C56A C55A N7I 124.2(5)
C56A C55A C60A 120.0
C60A C55A N7I 115.7(5)
C55A C56A H56A 120.0
C57A C56A C55A 120.0
C57A C56A H56A 120.0
C56A C57A H57A 120.0
C56A C57A C58A 120.0
C58A C57A H57A 120.0
C57A C58A H58A 120.0
C57A C58A C59A 120.0
C59A C58A H58A 120.0
C58A C59A C63A 120.0
C60A C59A C58A 120.0
C60A C59A C63A 120.0
C59A C60A C55A 120.0
N7A C60A C55A 120.0
N7A C60A C59A 120.0
C60A N7A C61A 120.0
N7A C61A C14I 115.9(7)
N7A C61A C62A 120.0
C62A C61A C14I 124.1(7)
C61A C62A H62A 120.0
C63A C62A C61A 120.0
C63A C62A H62A 120.0
C59A C63A C13E 124.7(7)
C62A C63A C13E 115.3(7)
C62A C63A C59A 120.0
C65A C64A N8I 125.8(4)
C65A C64A C69A 120.0
C69A C64A N8I 114.2(4)
C64A C65A H65A 120.0
C66A C65A C64A 120.0
C66A C65A H65A 120.0
C65A C66A H66A 120.0
C65A C66A C67A 120.0
C67A C66A H66A 120.0
C66A C67A H67A 120.0
C66A C67A C68A 120.0
C68A C67A H67A 120.0
C67A C68A C72A 120.0
C69A C68A C67A 120.0
C69A C68A C72A 120.0
C68A C69A C64A 120.0
N8A C69A C64A 120.0
N8A C69A C68A 120.0
C69A N8A C70A 120.0
N8A C70A C15I 115.3(7)
C71A C70A C15I 124.5(7)
C71A C70A N8A 120.0
C72A C71A C70A 120.0
C68A C72A C15E 121.6(10)
C71A C72A C15E 118.2(10)
C71A C72A C68A 120.0
O16E C279 C15E 114(3)
O19 C279 O16E 115(3)
O19 C279 C15E 131(3)
C315 O89 C283 113.0(16)
C28B N0AA H0AA 115.9
C457 N0AA H0AA 115.9
C457 N0AA C28B 128.3(9)
C10B N10 H10 115.4
C189 N10 H10 115.4
C189 N10 C10B 129.1(10)
C20 N27 H27 117.5
C20 N27 C64B 125.0(9)
C64B N27 H27 117.5
C1 N29 H29 114.9
C1 N29 C55B 130.3(9)
C55B N29 H29 114.9
C46B N32 H32 116.0
C450 N32 H32 116.0
C450 N32 C46B 128.0(10)
C37B N35 H35 116.9
C190 N35 H35 116.9
C190 N35 C37B 126.2(10)
C19B N41 H41 115.1
C459 N41 H41 115.1
C459 N41 C19B 129.9(9)
C1B N46 H46 117.0
C217 N46 H46 117.0
C217 N46 C1B 126.0(12)
O12 C1 N29 125.4(12)
O12 C1 C52B 117.2(11)
N29 C1 C52B 117.3(11)
C2B C1B N46 125.9(6)
C2B C1B C6B 120.0
C6B C1B N46 113.7(6)
C1B C2B H2B 120.0
C3B C2B C1B 120.0
C3B C2B H2B 120.0
C2B C3B H3B 120.0
C4B C3B C2B 120.0
C4B C3B H3B 120.0
C3B C4B H4B 120.0
C5B C4B C3B 120.0
C5B C4B H4B 120.0
C4B C5B C6B 120.0
C4B C5B C9B 120.0
C6B C5B C9B 120.0
C5B C6B C1B 120.0
N1B C6B C1B 120.0
N1B C6B C5B 120.0
C6B N1B C7B 120.0
N1B C7B C8B 120.0
N1B C7B C189 115.1(8)
C8B C7B C189 124.7(8)
C7B C8B H8B 120.0
C9B C8B C7B 120.0
C9B C8B H8B 120.0
C5B C9B C1F 126.5(7)
C8B C9B C5B 120.0
C8B C9B C1F 113.3(7)
C9B C1F H1FA 109.5
C9B C1F H1FB 109.5
C9B C1F C2F 110.7(10)
H1FA C1F H1FB 108.1
C2F C1F H1FA 109.5
C2F C1F H1FB 109.5
O43 C2F O44 125(2)
O43 C2F C1F 123.5(18)
O44 C2F C1F 110.9(18)
C4 C3F C18B 119.5(17)
O327 C7 O6 121(3)
O327 C7 C11F 138(3)
C11F C7 O6 101(2)
H7FA C7F H7FB 106.8
C8F C7F H7FA 107.2
C8F C7F H7FB 107.2
C8F C7F C36B 120.6(16)
C36B C7F H7FA 107.2
C36B C7F H7FB 107.2
O6DA C8F C7F 119(2)
O40 C8F O6DA 118(2)
O40 C8F C7F 124(3)
C7AA C9F C45B 124.3(12)
N10 C10B C11B 126.9(6)
N10 C10B C15B 112.6(6)
C11B C10B C15B 120.0
C10B C11B H11G 120.0
C10B C11B C12B 120.0
C12B C11B H11G 120.0
C11B C12B H12B 120.0
C13B C12B C11B 120.0
C13B C12B H12B 120.0
C12B C13B H13G 120.0
C14B C13B C12B 120.0
C14B C13B H13G 120.0
C13B C14B C15B 120.0
C13B C14B C18B 120.0
C15B C14B C18B 120.0
C14B C15B C10B 120.0
C14B C15B N2B 120.0
N2B C15B C10B 120.0
C16B N2B C15B 120.0
N2B C16B C17B 120.0
N2B C16B C459 114.5(7)
C17B C16B C459 125.4(7)
C16B C17B H17B 120.0
C18B C17B C16B 120.0
C18B C17B H17B 120.0
C14B C18B C3F 127.3(9)
C17B C18B C3F 112.7(9)
C17B C18B C14B 120.0
C7 C11F H11H 105.3
C7 C11F H11I 105.3
C7 C11F C54B 128.0(15)
H11H C11F H11I 106.0
C54B C11F H11H 105.3
C54B C11F H11I 105.3
H13H C13F H13I 107.9
C14F C13F H13H 109.2
C14F C13F H13I 109.2
C14F C13F C63B 112.0(10)
C63B C13F H13H 109.2
C63B C13F H13I 109.2
O29 C14F O34 120.5(14)
O29 C14F C13F 124.2(17)
O34 C14F C13F 115.3(16)
H15E C15F H15F 108.4
C16F C15F H15E 110.1
C16F C15F H15F 110.1
C16F C15F C72B 108.2(16)
C72B C15F H15E 110.1
C72B C15F H15F 110.1
O5AA C16F O87 116(3)
O5AA C16F C15F 124(3)
O87 C16F C15F 118(3)
C20B C19B N41 126.1(5)
C20B C19B C24B 120.0
C24B C19B N41 113.0(5)
C19B C20B H20B 120.0
C21B C20B C19B 120.0
C21B C20B H20B 120.0
C20B C21B H21B 120.0
C20B C21B C22B 120.0
C22B C21B H21B 120.0
C21B C22B H22B 120.0
C23B C22B C21B 120.0
C23B C22B H22B 120.0
C22B C23B C24B 120.0
C22B C23B C27B 120.0
C24B C23B C27B 120.0
C23B C24B C19B 120.0
N3B C24B C19B 120.0
N3B C24B C23B 120.0
C24B N3B C25B 120.0
N3B C25B C26B 120.0
N3B C25B C457 114.6(7)
C26B C25B C457 124.7(7)
C25B C26B H26B 120.0
C25B C26B C27B 120.0
C27B C26B H26B 120.0
C23B C27B C5F 129.2(10)
C26B C27B C5F 110.7(10)
C26B C27B C23B 120.0
O26 C20 N27 128.5(11)
O26 C20 C61B 115.5(11)
N27 C20 C61B 116.0(10)
C29B C28B N0AA 126.3(5)
C29B C28B C33B 120.0
C33B C28B N0AA 113.1(5)
C28B C29B H29B 120.0
C30B C29B C28B 120.0
C30B C29B H29B 120.0
C29B C30B H30B 120.0
C31B C30B C29B 120.0
C31B C30B H30B 120.0
C30B C31B H31B 120.0
C30B C31B C32B 120.0
C32B C31B H31B 120.0
C31B C32B C36B 120.0
C33B C32B C31B 120.0
C33B C32B C36B 120.0
C32B C33B C28B 120.0
N4B C33B C28B 120.0
N4B C33B C32B 120.0
C33B N4B C34B 120.0
N4B C34B C190 116.0(8)
C35B C34B N4B 120.0
C35B C34B C190 123.5(8)
C34B C35B H35B 120.0
C34B C35B C36B 120.0
C36B C35B H35B 120.0
C32B C36B C7F 126.2(11)
C35B C36B C7F 112.7(12)
C35B C36B C32B 120.0
C38B C37B N35 125.0(6)
C38B C37B C42B 120.0
C42B C37B N35 114.4(6)
C37B C38B H38B 120.0
C39B C38B C37B 120.0
C39B C38B H38B 120.0
C38B C39B H39B 120.0
C38B C39B C40B 120.0
C40B C39B H39B 120.0
C39B C40B H40B 120.0
C39B C40B C41B 120.0
C41B C40B H40B 120.0
C40B C41B C45B 120.0
C42B C41B C40B 120.0
C42B C41B C45B 120.0
C41B C42B C37B 120.0
C41B C42B N5B 120.0
N5B C42B C37B 120.0
C43B N5B C42B 120.0
N5B C43B C44B 120.0
N5B C43B C450 114.4(8)
C44B C43B C450 125.6(8)
C43B C44B H44B 120.0
C45B C44B C43B 120.0
C45B C44B H44B 120.0
C41B C45B C9F 130.1(10)
C44B C45B C9F 109.8(10)
C44B C45B C41B 120.0
O1CA C43 O7 125.8(11)
O1CA C43 C70B 126.5(10)
O7 C43 C70B 107.7(11)
C47B C46B N32 125.7(5)
C47B C46B C51B 120.0
C51B C46B N32 113.8(5)
C46B C47B H47B 120.0
C46B C47B C48B 120.0
C48B C47B H47B 120.0
C47B C48B H48B 120.0
C49B C48B C47B 120.0
C49B C48B H48B 120.0
C48B C49B H49B 120.0
C50B C49B C48B 120.0
C50B C49B H49B 120.0
C49B C50B C51B 120.0
C49B C50B C54B 120.0
C51B C50B C54B 120.0
C50B C51B C46B 120.0
N6B C51B C46B 120.0
N6B C51B C50B 120.0
C52B N6B C51B 120.0
N6B C52B C1 113.3(7)
C53B C52B C1 126.4(7)
C53B C52B N6B 120.0
C52B C53B H53B 120.0
C54B C53B C52B 120.0
C54B C53B H53B 120.0
C50B C54B C11F 122.4(7)
C53B C54B C11F 117.4(7)
C53B C54B C50B 120.0
C56B C55B N29 125.9(5)
C56B C55B C60B 120.0
C60B C55B N29 113.8(5)
C55B C56B H56B 120.0
C55B C56B C57B 120.0
C57B C56B H56B 120.0
C56B C57B H57B 120.0
C58B C57B C56B 120.0
C58B C57B H57B 120.0
C57B C58B H58B 120.0
C57B C58B C59B 120.0
C59B C58B H58B 120.0
C58B C59B C60B 120.0
C58B C59B C63B 120.0
C60B C59B C63B 120.0
C59B C60B C55B 120.0
C59B C60B N7B 120.0
N7B C60B C55B 120.0
C61B N7B C60B 120.0
N7B C61B C20 114.5(6)
C62B C61B C20 125.4(6)
C62B C61B N7B 120.0
C61B C62B H62B 120.0
C61B C62B C63B 120.0
C63B C62B H62B 120.0
C59B C63B C13F 126.5(7)
C62B C63B C13F 113.5(7)
C62B C63B C59B 120.0
C65B C64B N27 124.6(4)
C65B C64B C69B 120.0
C69B C64B N27 115.2(4)
C64B C65B H65B 120.0
C64B C65B C66B 120.0
C66B C65B H65B 120.0
C65B C66B H66B 120.0
C65B C66B C67B 120.0
C67B C66B H66B 120.0
C66B C67B H67B 120.0
C68B C67B C66B 120.0
C68B C67B H67B 120.0
C67B C68B C69B 120.0
C67B C68B C72B 120.0
C69B C68B C72B 120.0
C68B C69B C64B 120.0
N8B C69B C64B 120.0
N8B C69B C68B 120.0
C69B N8B C70B 120.0
N8B C70B C43 113.5(6)
C71B C70B C43 126.5(6)
C71B C70B N8B 120.0
C70B C71B H71B 120.0
C72B C71B C70B 120.0
C72B C71B H71B 120.0
C68B C72B C15F 123.6(7)
C71B C72B C15F 116.3(7)
C71B C72B C68B 120.0
O8 C82 C315 102(2)
O97 C189 N10 128.0(14)
O97 C189 C7B 116.8(13)
N10 C189 C7B 115.1(13)
O6BA C190 N35 126.2(15)
O6BA C190 C34B 118.6(15)
N35 C190 C34B 115.1(12)
O71 C217 N46 125.5(17)
O71 C217 C283 120.5(17)
N46 C217 C283 114.0(16)
O89 C283 C217 112.9(17)
O89 C283 H28A 109.0
O89 C283 H28B 109.0
C217 C283 H28A 109.0
C217 C283 H28B 109.0
H28A C283 H28B 107.8
O89 C315 C82 111.1(16)
O89 C315 H31C 109.4
O89 C315 H31E 109.4
C82 C315 H31C 109.4
C82 C315 H31E 109.4
H31C C315 H31E 108.0
O5DA C450 N32 124.5(12)
O5DA C450 C43B 119.2(12)
N32 C450 C43B 116.4(13)
O1B C457 N0AA 127.2(12)
O1B C457 C25B 117.8(12)
N0AA C457 C25B 115.0(11)
O31 C459 N41 123.1(12)
O31 C459 C16B 120.2(11)
N41 C459 C16B 116.7(11)
O3CA C4 C3F 134(3)
O3CA C4 O4CA 109(3)
O4CA C4 C3F 107(2)

loop_
_geom_bond_atom_site_label_1
_geom_bond_atom_site_label_2
_geom_bond_distance
O0AA C3 1.254(18)
O0CA C62 1.46(3)
O3BA C5AA 1.12(4)
O3K C5K 1.38(2)
O3K C6K 1.44(2)
O4K C7K 1.26(3)
O5K C8K 1.205(16)
O6K C9K 1.249(15)
O7K C10K 1.264(17)
O8G C3 1.331(18)
O8K C11K 1.246(18)
O9K C12K 1.213(15)
O10K C13K 1.229(14)
O11K C14K 1.198(18)
O12G C62 1.19(3)
O12K C15K 1.237(14)
O13K C15K 1.342(14)
O63 C4G 1.35(2)
O64 C4G 1.16(2)
N1K H1K 0.8600
N1K C1C 1.429(16)
N1K C7K 1.37(2)
N2K H2K 0.8600
N2K C8K 1.362(16)
N2K C10C 1.394(13)
N3K H3K 0.8600
N3K C9K 1.373(16)
N3K C19C 1.379(13)
N4K H4K 0.8600
N4K C10K 1.38(2)
N4K C28C 1.369(16)
N5K H5K 0.8600
N5K C11K 1.359(19)
N5K C37C 1.410(13)
N6K H6K 0.8600
N6K C12K 1.385(15)
N6K C46C 1.419(12)
N7K H7K 0.8600
N7K C13K 1.322(15)
N7K C55C 1.407(13)
N8K H8K 0.8600
N8K C14K 1.373(19)
N8K C64C 1.419(15)
C0AA C3 1.46(4)
C0AA C36C 1.62(3)
C1C C2C 1.3900
C1C C6C 1.3900
C2C H2C 0.9300
C2C C3C 1.3900
C3C H3C 0.9300
C3C C4C 1.3900
C4C H4C 0.9300
C4C C5C 1.3900
C5C C6C 1.3900
C5C C9C 1.3900
C6C N1C 1.3900
N1C C7C 1.3900
C7C C8C 1.3900
C7C C8K 1.423(19)
C8C H8C 0.9300
C8C C9C 1.3900
C9C C1G 1.663(16)
C3G H3GA 0.9700
C3G H3GB 0.9700
C3G C4G 1.523(16)
C3G C18C 1.508(16)
C4K C5K 1.26(3)
C4K O4AA 1.52(3)
C5AA C9G 1.67(3)
C5K H5KA 0.9700
C5K H5KB 0.9700
C6K H6KA 0.9700
C6K H6KB 0.9700
C6K C7K 1.40(3)
C9G H9GA 0.9700
C9G H9GB 0.9700
C9G C45C 1.568(17)
C9K C16C 1.465(17)
C10C C11C 1.3900
C10C C15C 1.3900
C11C H11J 0.9300
C11C C12C 1.3900
C12C H12C 0.9300
C12C C13C 1.3900
C13C H13J 0.9300
C13C C14C 1.3900
C14C C15C 1.3900
C14C C18C 1.3900
C15C N2C 1.3900
N2C C16C 1.3900
C16C C17C 1.3900
C17C H17C 0.9300
C17C C18C 1.3900
C10K C25C 1.42(2)
C11G H11K 0.9700
C11G H11L 0.9700
C11G C54C 1.585(17)
C11G C62 1.46(3)
C11K C34C 1.44(2)
C12K C43C 1.473(15)
C13K C52C 1.472(18)
C14K C61C 1.46(2)
C15G C72C 1.63(2)
C15G C6AA 1.548(19)
C15K C70C 1.420(14)
C19C C20C 1.3900
C19C C24C 1.3900
C20C H20C 0.9300
C20C C21C 1.3900
C21C H21C 0.9300
C21C C22C 1.3900
C22C H22C 0.9300
C22C C23C 1.3900
C23C C24C 1.3900
C23C C27C 1.3900
C24C N3C 1.3900
N3C C25C 1.3900
C25C C26C 1.3900
C26C H26C 0.9300
C26C C27C 1.3900
C28C C29C 1.3900
C28C C33C 1.3900
C29C H29C 0.9300
C29C C30C 1.3900
C30C H30C 0.9300
C30C C31C 1.3900
C31C H31F 0.9300
C31C C32C 1.3900
C32C C33C 1.3900
C32C C36C 1.3900
C33C N4C 1.3900
N4C C34C 1.3900
C34C C35C 1.3900
C35C H35C 0.9300
C35C C36C 1.3900
C37C C38C 1.3900
C37C C42C 1.3900
C38C H38C 0.9300
C38C C39C 1.3900
C39C H39C 0.9300
C39C C40C 1.3900
C40C H40C 0.9300
C40C C41C 1.3900
C41C C42C 1.3900
C41C C45C 1.3900
C42C N5C 1.3900
N5C C43C 1.3900
C43C C44C 1.3900
C44C H44C 0.9300
C44C C45C 1.3900
C46C C47C 1.3900
C46C C51C 1.3900
C47C H47C 0.9300
C47C C48C 1.3900
C48C H48C 0.9300
C48C C49C 1.3900
C49C H49C 0.9300
C49C C50C 1.3900
C50C C51C 1.3900
C50C C54C 1.3900
C51C N6C 1.3900
N6C C52C 1.3900
C52C C53C 1.3900
C53C H53C 0.9300
C53C C54C 1.3900
C55C C56C 1.3900
C55C C60C 1.3900
C56C H56C 0.9300
C56C C57C 1.3900
C57C H57C 0.9300
C57C C58C 1.3900
C58C H58C 0.9300
C58C C59C 1.3900
C59C C60C 1.3900
C59C C63C 1.3900
C60C N5AA 1.3900
N5AA C61C 1.3900
C61C C62C 1.3900
C62C H62C 0.9300
C62C C63C 1.3900
C63C C6 1.540(14)
C64C C65C 1.3900
C64C C69C 1.3900
C65C H65C 0.9300
C65C C66C 1.3900
C66C H66C 0.9300
C66C C67C 1.3900
C67C H67C 0.9300
C67C C68C 1.3900
C68C C69C 1.3900
C68C C72C 1.3900
C69C N8C 1.3900
N8C C70C 1.3900
C70C C71C 1.3900
C71C H71C 0.9300
C71C C72C 1.3900
O0BA C10H 1.26(2)
O2BA C12H 1.25(2)
O2L C4AA 1.26(2)
O2L C4L 1.309(19)
O3DA C14H 1.31(2)
O3L C5L 1.373(18)
O3L C6L 1.442(17)
O4BA C89 1.22(3)
O4L C7L 1.218(17)
O5L C8L 1.265(15)
O6L C9L 1.227(13)
O7DA C10H 1.23(2)
O7L C10L 1.215(12)
O8CA C4H 1.352(19)
O8DA C2L 1.46(2)
O8DA C3AA 1.48(3)
O8L C11L 1.233(14)
O9L C12L 1.221(13)
O10L C13L 1.219(13)
O11L C14L 1.228(12)
O12L C15L 1.210(13)
O13L C15L 1.339(14)
O16H C1AA 1.28(3)
O45 C1AA 1.33(3)
O49 C12H 1.26(2)
O52 C4H 1.149(19)
O55 C14H 1.26(2)
O59 C2H 1.27(2)
O67 C89 1.45(3)
O94 C2H 1.284(18)
N1L H1L 0.8600
N1L C1D 1.413(12)
N1L C7L 1.348(17)
N2L H2L 0.8600
N2L C8L 1.330(15)
N2L C10D 1.432(12)
N3L H3L 0.8600
N3L C9L 1.346(14)
N3L C19D 1.399(12)
N4L H4L 0.8600
N4L C10L 1.365(13)
N4L C28D 1.397(10)
N5L H5L 0.8600
N5L C11L 1.372(15)
N5L C37D 1.399(10)
N6L H6L 0.8600
N6L C12L 1.336(14)
N6L C46D 1.428(9)
N7L H7L 0.8600
N7L C13L 1.389(13)
N7L C55D 1.391(10)
N8L H8L 0.8600
N8L C14L 1.376(13)
N8L C64D 1.396(11)
C1AA C15H 1.40(3)
C1D C2D 1.3900
C1D C6D 1.3900
C2D H2D 0.9300
C2D C3D 1.3900
C3D H3D 0.9300
C3D C4D 1.3900
C4D H4D 0.9300
C4D C5D 1.3900
C5D C6D 1.3900
C5D C9D 1.3900
C6D N1D 1.3900
N1D C7D 1.3900
C7D C8D 1.3900
C7D C8L 1.471(16)
C8D H8D 0.9300
C8D C9D 1.3900
C9D C1H 1.515(12)
C1H H1HA 0.9700
C1H H1HB 0.9700
C1H C2H 1.52(2)
C2L H2LA 0.9700
C2L H2LB 0.9700
C2L C4AA 1.54(3)
C3AA H3AA 0.9600
C3AA H3AB 0.9600
C3AA H3AC 0.9600
C3H H3HA 0.9700
C3H H3HB 0.9700
C3H C4H 1.44(2)
C3H C18D 1.629(15)
C4AA H4AA 0.9700
C4AA H4AB 0.9700
C4L H4LA 0.9700
C4L H4LB 0.9700
C4L C5L 1.49(2)
C5H C27D 1.633(17)
C5L H5LA 0.9700
C5L H5LB 0.9700
C6L H6LA 0.9700
C6L H6LB 0.9700
C6L C7L 1.47(2)
C7H H7HA 0.9700
C7H H7HB 0.9700
C7H C36D 1.57(2)
C7H C89 1.42(4)
C9H H9HA 0.9700
C9H H9HB 0.9700
C9H C10H 1.36(2)
C9H C45D 1.567(14)
C9L C16D 1.477(15)
C10D C11D 1.3900
C10D C15D 1.3900
C11D H11D 0.9300
C11D C12D 1.3900
C12D H12D 0.9300
C12D C13D 1.3900
C13D H13D 0.9300
C13D C14D 1.3900
C14D C15D 1.3900
C14D C18D 1.3900
C15D N2D 1.3900
N2D C16D 1.3900
C16D C17D 1.3900
C17D H17D 0.9300
C17D C18D 1.3900
C10L C25D 1.489(12)
C11H H11A 0.9700
C11H H11B 0.9700
C11H C12H 1.56(2)
C11H C54D 1.552(15)
C11L C34D 1.443(14)
C12L C43D 1.481(12)
C13H H13A 0.9700
C13H H13B 0.9700
C13H C14H 1.44(2)
C13H C63D 1.542(14)
C13L C52D 1.478(13)
C14L C61D 1.473(14)
C15H H15A 0.9700
C15H H15B 0.9700
C15H C72D 1.582(15)
C15L C70D 1.434(15)
C19D C20D 1.3900
C19D C24D 1.3900
C20D H20D 0.9300
C20D C21D 1.3900
C21D H21D 0.9300
C21D C22D 1.3900
C22D H22D 0.9300
C22D C23D 1.3900
C23D C24D 1.3900
C23D C27D 1.3900
C24D N3D 1.3900
N3D C25D 1.3900
C25D C26D 1.3900
C26D H26D 0.9300
C26D C27D 1.3900
C28D C29D 1.3900
C28D C33D 1.3900
C29D H29D 0.9300
C29D C30D 1.3900
C30D H30D 0.9300
C30D C31D 1.3900
C31D H31D 0.9300
C31D C32D 1.3900
C32D C33D 1.3900
C32D C36D 1.3900
C33D N4D 1.3900
N4D C34D 1.3900
C34D C35D 1.3900
C35D H35D 0.9300
C35D C36D 1.3900
C37D C38D 1.3900
C37D C42D 1.3900
C38D H38D 0.9300
C38D C39D 1.3900
C39D H39D 0.9300
C39D C40D 1.3900
C40D H40D 0.9300
C40D C41D 1.3900
C41D C42D 1.3900
C41D C45D 1.3900
C42D N5D 1.3900
N5D C43D 1.3900
C43D C44D 1.3900
C44D H44D 0.9300
C44D C45D 1.3900
C46D C47D 1.3900
C46D C51D 1.3900
C47D H47D 0.9300
C47D C48D 1.3900
C48D H48D 0.9300
C48D C49D 1.3900
C49D H49D 0.9300
C49D C50D 1.3900
C50D C51D 1.3900
C50D C54D 1.3900
C51D N6D 1.3900
N6D C52D 1.3900
C52D C53D 1.3900
C53D H53D 0.9300
C53D C54D 1.3900
C55D C56D 1.3900
C55D C60D 1.3901
C56D H56D 0.9300
C56D C57D 1.3900
C57D H57D 0.9300
C57D C58D 1.3900
C58D H58D 0.9300
C58D C59D 1.3900
C59D C60D 1.3900
C59D C63D 1.3900
C60D N7D 1.3900
N7D C61D 1.3900
C61D C62D 1.3900
C62D H62D 0.9300
C62D C63D 1.3900
C64D C65D 1.3900
C64D C69D 1.3900
C65D H65D 0.9300
C65D C66D 1.3900
C66D H66D 0.9300
C66D C67D 1.3900
C67D H67D 0.9300
C67D C68D 1.3900
C68D C69D 1.3900
C68D C72D 1.3900
C69D N8D 1.3900
N8D C70D 1.3900
C70D C71D 1.3900
C71D H71D 0.9300
C71D C72D 1.3900
O1A C2E 1.27(2)
O2DA C12E 1.238(14)
O2I C4I 1.45(2)
O3I C5I 1.47(3)
O3I C6I 1.37(3)
O4I C7I 1.21(3)
O5I C8I 1.216(16)
O6I C9I 1.254(13)
O7I C10I 1.235(12)
O8I C11I 1.218(13)
O9A C12E 1.221(14)
O9I C12I 1.222(12)
O10I C13I 1.246(12)
O11I C14I 1.230(13)
O12I C15I 1.247(13)
O13I C15I 1.281(13)
O16E C279 1.30(3)
O6AA C6E 1.305(19)
O21 C6E 1.30(2)
O22 C14E 1.22(2)
O24 C14E 1.18(2)
O93 C4E 1.185(18)
O338 C2E 1.24(2)
N1I H1I 0.8600
N1I C1A 1.448(16)
N1I C7I 1.43(3)
N2I H2I 0.8600
N2I C8I 1.309(16)
N2I C10A 1.432(14)
N3I H3I 0.8600
N3I C9I 1.367(14)
N3I C19A 1.365(11)
N4I H4I 0.8600
N4I C10I 1.331(13)
N4I C28A 1.423(10)
N5I H5I 0.8600
N5I C11I 1.350(15)
N5I C37A 1.385(10)
N6I H6I 0.8600
N6I C12I 1.376(12)
N6I C46A 1.414(9)
N7I H7I 0.8600
N7I C13I 1.322(13)
N7I C55A 1.404(11)
N8I H8I 0.8600
N8I C14I 1.322(14)
N8I C64A 1.426(11)
C1A C2A 1.3900
C1A C6A 1.3900
C2A H2A 0.9300
C2A C3A 1.3900
C3A H3A 0.9300
C3A C4A 1.3900
C4A H4A 0.9300
C4A C5A 1.3900
C5A C6A 1.3900
C5A C9A 1.3900
C6A N1A 1.3900
N1A C7A 1.3900
C7A C8A 1.3900
C7A C8I 1.482(17)
C8A H8A 0.9300
C8A C9A 1.3900
C9A C1E 1.504(18)
C1E H1EA 0.9700
C1E H1EB 0.9700
C1E C2E 1.538(17)
C3E H3EA 0.9700
C3E H3EB 0.9700
C3E C4E 1.50(2)
C3E C18A 1.547(16)
C4E O13 1.36(3)
C4I H4IA 0.9700
C4I H4IB 0.9700
C4I C5I 1.50(3)
C5E H5EA 0.9700
C5E H5EB 0.9700
C5E C6E 1.45(2)
C5E C27A 1.517(16)
C5I H5IA 0.9700
C5I H5IB 0.9700
C6I H6IA 0.9700
C6I H6IB 0.9700
C6I C7I 1.32(4)
C7E C8E 1.580(15)
C7E C36A 1.623(15)
C9E H9EA 0.9700
C9E H9EB 0.9700
C9E C11 1.575(15)
C9E C45A 1.605(14)
C9I C16A 1.417(14)
C10A C11A 1.3900
C10A C15A 1.3900
C11A H11C 0.9300
C11A C12A 1.3900
C12A H12A 0.9300
C12A C13A 1.3900
C13A H13C 0.9300
C13A C14A 1.3900
C14A C15A 1.3900
C14A C18A 1.3900
C15A N2A 1.3900
N2A C16A 1.3900
C16A C17A 1.3900
C17A H17A 0.9300
C17A C18A 1.3900
C10I C25A 1.464(12)
C11 O7BA 1.61(3)
C11 O9BA 1.48(2)
C11E H11E 0.9700
C11E H11F 0.9700
C11E C12E 1.493(14)
C11E C54A 1.554(11)
C11I C34A 1.489(13)
C12I C43A 1.452(12)
C13E H13E 0.9700
C13E H13F 0.9700
C13E C14E 1.56(3)
C13E C63A 1.543(15)
C13I C52A 1.470(13)
C14I C61A 1.481(14)
C15E H15C 0.9700
C15E H15D 0.9700
C15E C72A 1.554(15)
C15E C279 1.486(18)
C15I C70A 1.462(12)
C19A C20A 1.3900
C19A C24A 1.3900
C20A H20A 0.9300
C20A C21A 1.3900
C21A H21A 0.9300
C21A C22A 1.3900
C22A H22A 0.9300
C22A C23A 1.3900
C23A C24A 1.3900
C23A C27A 1.3900
C24A N3A 1.3900
N3A C25A 1.3900
C25A C26A 1.3900
C26A H26A 0.9300
C26A C27A 1.3900
C28A C29A 1.3900
C28A C33A 1.3900
C29A H29A 0.9300
C29A C30A 1.3900
C30A H30A 0.9300
C30A C31A 1.3900
C31A H31A 0.9300
C31A C32A 1.3900
C32A C33A 1.3900
C32A C36A 1.3900
C33A N4A 1.3900
N4A C34A 1.3900
C34A C35A 1.3900
C35A H35A 0.9300
C35A C36A 1.3900
C37A C38A 1.3900
C37A C42A 1.3900
C38A H38A 0.9300
C38A C39A 1.3900
C39A H39A 0.9300
C39A C40A 1.3900
C40A H40A 0.9300
C40A C41A 1.3900
C41A C42A 1.3900
C41A C45A 1.3900
C42A N5A 1.3900
N5A C43A 1.3900
C43A C44A 1.3900
C44A H44A 0.9300
C44A C45A 1.3900
C46A C47A 1.3900
C46A C51A 1.3900
C47A H47A 0.9300
C47A C48A 1.3900
C48A H48A 0.9300
C48A C49A 1.3900
C49A H49A 0.9300
C49A C50A 1.3900
C50A C51A 1.3900
C50A C54A 1.3900
C51A N6A 1.3900
N6A C52A 1.3900
C52A C53A 1.3900
C53A H53A 0.9300
C53A C54A 1.3900
C55A C56A 1.3900
C55A C60A 1.3900
C56A H56A 0.9300
C56A C57A 1.3900
C57A H57A 0.9300
C57A C58A 1.3900
C58A H58A 0.9300
C58A C59A 1.3900
C59A C60A 1.3900
C59A C63A 1.3900
C60A N7A 1.3900
N7A C61A 1.3900
C61A C62A 1.3900
C62A H62A 0.9300
C62A C63A 1.3900
C64A C65A 1.3900
C64A C69A 1.3900
C65A H65A 0.9300
C65A C66A 1.3900
C66A H66A 0.9300
C66A C67A 1.3900
C67A H67A 0.9300
C67A C68A 1.3900
C68A C69A 1.3900
C68A C72A 1.3900
C69A N8A 1.3900
N8A C70A 1.3900
C70A C71A 1.3900
C71A C72A 1.3900
C279 O19 1.14(3)
O1B C457 1.229(14)
O1CA C43 1.187(13)
O5AA C16F 1.12(3)
O5DA C450 1.242(14)
O6 C7 1.50(3)
O6BA C190 1.188(14)
O6DA C8F 1.29(2)
O7 C43 1.335(13)
O12 C1 1.244(13)
O26 C20 1.221(13)
O29 C14F 1.209(17)
O31 C459 1.227(13)
O34 C14F 1.268(18)
O40 C8F 1.16(2)
O43 C2F 1.18(2)
O44 C2F 1.274(19)
O71 C217 1.197(17)
O87 C16F 1.30(3)
O89 C283 1.39(2)
O89 C315 1.353(19)
O97 C189 1.227(15)
O327 C7 1.14(3)
N0AA H0AA 0.8600
N0AA C28B 1.406(11)
N0AA C457 1.356(15)
N10 H10 0.8600
N10 C10B 1.388(13)
N10 C189 1.329(16)
N27 H27 0.8600
N27 C20 1.348(14)
N27 C64B 1.410(10)
N29 H29 0.8600
N29 C1 1.339(14)
N29 C55B 1.427(10)
N32 H32 0.8600
N32 C46B 1.411(10)
N32 C450 1.373(15)
N35 H35 0.8600
N35 C37B 1.415(12)
N35 C190 1.367(17)
N41 H41 0.8600
N41 C19B 1.407(11)
N41 C459 1.388(14)
N46 H46 0.8600
N46 C1B 1.429(12)
N46 C217 1.378(18)
C1 C52B 1.459(14)
C1B C2B 1.3900
C1B C6B 1.3900
C2B H2B 0.9300
C2B C3B 1.3900
C3B H3B 0.9300
C3B C4B 1.3900
C4B H4B 0.9300
C4B C5B 1.3900
C5B C6B 1.3900
C5B C9B 1.3900
C6B N1B 1.3900
N1B C7B 1.3900
C7B C8B 1.3900
C7B C189 1.503(15)
C8B H8B 0.9300
C8B C9B 1.3900
C9B C1F 1.525(15)
C1F H1FA 0.9700
C1F H1FB 0.9700
C1F C2F 1.61(2)
C3F C18B 1.560(13)
C3F C4 1.503(18)
C5F C27B 1.69(2)
C7 C11F 1.36(3)
C7AA C9F 1.604(18)
C7F H7FA 0.9700
C7F H7FB 0.9700
C7F C8F 1.38(2)
C7F C36B 1.48(2)
C9F C45B 1.643(14)
C10B C11B 1.3900
C10B C15B 1.3900
C11B H11G 0.9300
C11B C12B 1.3900
C12B H12B 0.9300
C12B C13B 1.3900
C13B H13G 0.9300
C13B C14B 1.3900
C14B C15B 1.3900
C14B C18B 1.3900
C15B N2B 1.3900
N2B C16B 1.3900
C16B C17B 1.3900
C16B C459 1.456(14)
C17B H17B 0.9300
C17B C18B 1.3900
C11F H11H 0.9700
C11F H11I 0.9700
C11F C54B 1.538(12)
C13F H13H 0.9700
C13F H13I 0.9700
C13F C14F 1.504(14)
C13F C63B 1.597(12)
C15F H15E 0.9700
C15F H15F 0.9700
C15F C16F 1.47(3)
C15F C72B 1.521(13)
C19B C20B 1.3900
C19B C24B 1.3900
C20B H20B 0.9300
C20B C21B 1.3900
C21B H21B 0.9300
C21B C22B 1.3900
C22B H22B 0.9300
C22B C23B 1.3900
C23B C24B 1.3900
C23B C27B 1.3900
C24B N3B 1.3900
N3B C25B 1.3900
C25B C26B 1.3900
C25B C457 1.502(13)
C26B H26B 0.9300
C26B C27B 1.3900
C20 C61B 1.485(13)
C28B C29B 1.3900
C28B C33B 1.3900
C29B H29B 0.9300
C29B C30B 1.3900
C30B H30B 0.9300
C30B C31B 1.3900
C31B H31B 0.9300
C31B C32B 1.3900
C32B C33B 1.3900
C32B C36B 1.3900
C33B N4B 1.3900
N4B C34B 1.3900
C34B C35B 1.3900
C34B C190 1.528(16)
C35B H35B 0.9300
C35B C36B 1.3900
C37B C38B 1.3900
C37B C42B 1.3900
C38B H38B 0.9300
C38B C39B 1.3900
C39B H39B 0.9300
C39B C40B 1.3900
C40B H40B 0.9300
C40B C41B 1.3900
C41B C42B 1.3900
C41B C45B 1.3900
C42B N5B 1.3900
N5B C43B 1.3900
C43B C44B 1.3900
C43B C450 1.459(14)
C44B H44B 0.9300
C44B C45B 1.3900
C43 C70B 1.500(13)
C46B C47B 1.3900
C46B C51B 1.3900
C47B H47B 0.9300
C47B C48B 1.3900
C48B H48B 0.9300
C48B C49B 1.3900
C49B H49B 0.9300
C49B C50B 1.3900
C50B C51B 1.3900
C50B C54B 1.3900
C51B N6B 1.3900
N6B C52B 1.3900
C52B C53B 1.3900
C53B H53B 0.9300
C53B C54B 1.3900
C55B C56B 1.3900
C55B C60B 1.3900
C56B H56B 0.9300
C56B C57B 1.3900
C57B H57B 0.9300
C57B C58B 1.3900
C58B H58B 0.9300
C58B C59B 1.3900
C59B C60B 1.3900
C59B C63B 1.3900
C60B N7B 1.3900
N7B C61B 1.3900
C61B C62B 1.3900
C62B H62B 0.9300
C62B C63B 1.3900
C64B C65B 1.3900
C64B C69B 1.3900
C65B H65B 0.9300
C65B C66B 1.3900
C66B H66B 0.9300
C66B C67B 1.3900
C67B H67B 0.9300
C67B C68B 1.3900
C68B C69B 1.3900
C68B C72B 1.3900
C69B N8B 1.3900
N8B C70B 1.3900
C70B C71B 1.3900
C71B H71B 0.9300
C71B C72B 1.3900
C82 C315 1.63(3)
C82 O8 1.28(3)
C217 C283 1.54(2)
C283 H28A 0.9700
C283 H28B 0.9700
C315 H31C 0.9700
C315 H31E 0.9700
O3CA C4 1.21(3)
O4CA C4 1.28(3)

loop_
_geom_torsion_atom_site_label_1
_geom_torsion_atom_site_label_2
_geom_torsion_atom_site_label_3
_geom_torsion_atom_site_label_4
_geom_torsion
O3BA C5AA C9G C45C 108(2)
O3K C6K C7K O4K 176.1(19)
O3K C6K C7K N1K -2(3)
O6K C9K C16C N2C -164.5(8)
O6K C9K C16C C17C 17.3(13)
O7K C10K C25C N3C -169.3(11)
O7K C10K C25C C26C 18.8(17)
O8K C11K C34C N4C -169.1(9)
O8K C11K C34C C35C 23.5(15)
O9K C12K C43C N5C -169.8(9)
O9K C12K C43C C44C 18.0(14)
O10K C13K C52C N6C -165.0(8)
O10K C13K C52C C53C 18.9(13)
O11K C14K C61C N5AA -167.7(11)
O11K C14K C61C C62C 8.6(17)
O12K C15K C70C N8C -175.5(9)
O12K C15K C70C C71C 9.3(14)
O13K C15K C70C N8C 2.9(11)
O13K C15K C70C C71C -172.3(6)
N1K C1C C2C C3C 173.3(9)
N1K C1C C6C C5C -173.7(8)
N1K C1C C6C N1C 6.3(8)
N2K C10C C11C C12C 172.8(7)
N2K C10C C15C C14C -173.6(6)
N2K C10C C15C N2C 6.4(6)
N3K C9K C16C N2C 15.2(11)
N3K C9K C16C C17C -163.0(7)
N3K C19C C20C C21C 172.0(8)
N3K C19C C24C C23C -172.7(7)
N3K C19C C24C N3C 7.3(7)
N4K C10K C25C N3C 6.7(15)
N4K C10K C25C C26C -165.2(9)
N4K C28C C29C C30C 164.0(9)
N4K C28C C33C C32C -166.3(7)
N4K C28C C33C N4C 13.7(7)
N5K C11K C34C N4C 5.0(13)
N5K C11K C34C C35C -162.4(8)
N5K C37C C38C C39C 168.0(7)
N5K C37C C42C C41C -169.6(6)
N5K C37C C42C N5C 10.4(6)
N6K C12K C43C N5C 11.9(11)
N6K C12K C43C C44C -160.3(7)
N6K C46C C47C C48C 174.4(7)
N6K C46C C51C C50C -175.1(6)
N6K C46C C51C N6C 4.9(6)
N7K C13K C52C N6C 14.5(11)
N7K C13K C52C C53C -161.7(7)
N7K C55C C56C C57C 176.9(7)
N7K C55C C60C C59C -177.2(6)
N7K C55C C60C N5AA 2.8(6)
N8K C14K C61C N5AA 17.1(13)
N8K C14K C61C C62C -166.6(7)
N8K C64C C65C C66C 175.7(7)
N8K C64C C69C C68C -176.3(6)
N8K C64C C69C N8C 3.7(6)
C1C N1K C7K O4K 3(3)
C1C N1K C7K C6K -178.8(16)
C1C C2C C3C C4C 0.0
C1C C6C N1C C7C 180.0
C2C C1C C6C C5C 0.0
C2C C1C C6C N1C 180.0
C2C C3C C4C C5C 0.0
C3C C4C C5C C6C 0.0
C3C C4C C5C C9C 180.0
C4C C5C C6C C1C 0.0
C4C C5C C6C N1C 180.0
C4C C5C C9C C8C 180.0
C4C C5C C9C C1G -0.1(8)
C5C C6C N1C C7C 0.0
C6C C1C C2C C3C 0.0
C6C C5C C9C C8C 0.0
C6C C5C C9C C1G 179.9(8)
C6C N1C C7C C8C 0.0
C6C N1C C7C C8K -178.6(8)
N1C C7C C8C C9C 0.0
N1C C7C C8K O5K -164.1(10)
N1C C7C C8K N2K 19.2(12)
C7C C8C C9C C5C 0.0
C7C C8C C9C C1G -179.9(7)
C8C C7C C8K O5K 17.4(17)
C8C C7C C8K N2K -159.4(8)
C9C C5C C6C C1C 180.0
C9C C5C C6C N1C 0.0
C3 C0AA C36C C32C -176.1(14)
C3 C0AA C36C C35C 4(3)
C4G C3G C18C C14C 88(2)
C4G C3G C18C C17C -91.9(19)
C5AA C9G C45C C41C 98(2)
C5AA C9G C45C C44C -76(2)
C5K O3K C6K C7K 157.7(19)
C6K O3K C5K C4K 60(3)
C7K N1K C1C C2C 11(2)
C7K N1K C1C C6C -175.6(16)
C8K N2K C10C C11C 8.8(13)
C8K N2K C10C C15C -178.1(9)
C8K C7C C8C C9C 178.5(9)
C9K N3K C19C C20C 5.6(13)
C9K N3K C19C C24C 177.9(9)
C9K C16C C17C C18C 178.1(8)
C10C N2K C8K O5K 7(2)
C10C N2K C8K C7C -176.5(8)
C10C C11C C12C C13C 0.0
C10C C15C N2C C16C 180.0
C11C C10C C15C C14C 0.0
C11C C10C C15C N2C 180.0
C11C C12C C13C C14C 0.0
C12C C13C C14C C15C 0.0
C12C C13C C14C C18C 180.0
C13C C14C C15C C10C 0.0
C13C C14C C15C N2C 180.0
C13C C14C C18C C3G 0.1(9)
C13C C14C C18C C17C 180.0
C14C C15C N2C C16C 0.0
C15C C10C C11C C12C 0.0
C15C C14C C18C C3G -179.9(9)
C15C C14C C18C C17C 0.0
C15C N2C C16C C9K -178.3(6)
C15C N2C C16C C17C 0.0
N2C C16C C17C C18C 0.0
C16C C17C C18C C3G 179.9(8)
C16C C17C C18C C14C 0.0
C18C C3G C4G O63 45(3)
C18C C3G C4G O64 -152(3)
C18C C14C C15C C10C 180.0
C18C C14C C15C N2C 0.0
C10K N4K C28C C29C 11.7(16)
C10K N4K C28C C33C 176.9(11)
C10K C25C C26C C27C 171.5(9)
C11K N5K C37C C38C 9.7(14)
C11K N5K C37C C42C 178.5(10)
C11K C34C C35C C36C 166.6(9)
C12K N6K C46C C47C 8.7(12)
C12K N6K C46C C51C -176.6(8)
C12K C43C C44C C45C 171.9(7)
C13K N7K C55C C56C 11.2(13)
C13K N7K C55C C60C -171.8(9)
C13K C52C C53C C54C 176.0(7)
C14K N8K C64C C65C 10.2(14)
C14K N8K C64C C69C -173.8(10)
C14K C61C C62C C63C -176.1(9)
C15K C70C C71C C72C 175.0(7)
C19C N3K C9K O6K 6.5(18)
C19C N3K C9K C16C -173.1(9)
C19C C20C C21C C22C 0.0
C19C C24C N3C C25C 180.0
C20C C19C C24C C23C 0.0
C20C C19C C24C N3C 180.0
C20C C21C C22C C23C 0.0
C21C C22C C23C C24C 0.0
C21C C22C C23C C27C 180.0
C22C C23C C24C C19C 0.0
C22C C23C C24C N3C 180.0
C22C C23C C27C C26C 180.0
C23C C24C N3C C25C 0.0
C24C C19C C20C C21C 0.0
C24C C23C C27C C26C 0.0
C24C N3C C25C C10K -172.4(8)
C24C N3C C25C C26C 0.0
N3C C25C C26C C27C 0.0
C25C C26C C27C C23C 0.0
C27C C23C C24C C19C 180.0
C27C C23C C24C N3C 0.0
C28C N4K C10K O7K 1(2)
C28C N4K C10K C25C -174.9(10)
C28C C29C C30C C31C 0.0
C28C C33C N4C C34C 180.0
C29C C28C C33C C32C 0.0
C29C C28C C33C N4C 180.0
C29C C30C C31C C32C 0.0
C30C C31C C32C C33C 0.0
C30C C31C C32C C36C 180.0
C31C C32C C33C C28C 0.0
C31C C32C C33C N4C 180.0
C31C C32C C36C C0AA -0.1(12)
C31C C32C C36C C35C 180.0
C32C C33C N4C C34C 0.0
C33C C28C C29C C30C 0.0
C33C C32C C36C C0AA 179.9(12)
C33C C32C C36C C35C 0.0
C33C N4C C34C C11K -168.2(7)
C33C N4C C34C C35C 0.0
N4C C34C C35C C36C 0.0
C34C C35C C36C C0AA -179.8(17)
C34C C35C C36C C32C 0.0
C36C C0AA C3 O0AA -90(3)
C36C C0AA C3 O8G 114(3)
C36C C32C C33C C28C 180.0
C36C C32C C33C N4C 0.0
C37C N5K C11K O8K -2(2)
C37C N5K C11K C34C -175.7(9)
C37C C38C C39C C40C 0.0
C37C C42C N5C C43C 180.0
C38C C37C C42C C41C 0.0
C38C C37C C42C N5C 180.0
C38C C39C C40C C41C 0.0
C39C C40C C41C C42C 0.0
C39C C40C C41C C45C 180.0
C40C C41C C42C C37C 0.0
C40C C41C C42C N5C 180.0
C40C C41C C45C C9G 5.9(9)
C40C C41C C45C C44C 180.0
C41C C42C N5C C43C 0.0
C42C C37C C38C C39C 0.0
C42C C41C C45C C9G -174.1(9)
C42C C41C C45C C44C 0.0
C42C N5C C43C C12K -172.5(7)
C42C N5C C43C C44C 0.0
N5C C43C C44C C45C 0.0
C43C C44C C45C C9G 174.6(9)
C43C C44C C45C C41C 0.0
C45C C41C C42C C37C 180.0
C45C C41C C42C N5C 0.0
C46C N6K C12K O9K 2.8(19)
C46C N6K C12K C43C -179.2(8)
C46C C47C C48C C49C 0.0
C46C C51C N6C C52C 180.0
C47C C46C C51C C50C 0.0
C47C C46C C51C N6C 180.0
C47C C48C C49C C50C 0.0
C48C C49C C50C C51C 0.0
C48C C49C C50C C54C 180.0
C49C C50C C51C C46C 0.0
C49C C50C C51C N6C 180.0
C49C C50C C54C C11G -4.0(11)
C49C C50C C54C C53C 180.0
C50C C51C N6C C52C 0.0
C51C C46C C47C C48C 0.0
C51C C50C C54C C11G 176.0(11)
C51C C50C C54C C53C 0.0
C51C N6C C52C C13K -176.4(6)
C51C N6C C52C C53C 0.0
N6C C52C C53C C54C 0.0
C52C C53C C54C C11G -176.2(11)
C52C C53C C54C C50C 0.0
C54C C11G C62 O0CA -172(3)
C54C C11G C62 O12G -9(7)
C54C C50C C51C C46C 180.0
C54C C50C C51C N6C 0.0
C55C N7K C13K O10K 6.1(18)
C55C N7K C13K C52C -173.3(8)
C55C C56C C57C C58C 0.0
C55C C60C N5AA C61C 180.0
C56C C55C C60C C59C 0.0
C56C C55C C60C N5AA 180.0
C56C C57C C58C C59C 0.0
C57C C58C C59C C60C 0.0
C57C C58C C59C C63C 180.0
C58C C59C C60C C55C 0.0
C58C C59C C60C N5AA 180.0
C58C C59C C63C C62C 180.0
C58C C59C C63C C6 -9.2(10)
C59C C60C N5AA C61C 0.0
C60C C55C C56C C57C 0.0
C60C C59C C63C C62C 0.0
C60C C59C C63C C6 170.8(10)
C60C N5AA C61C C14K 176.5(8)
C60C N5AA C61C C62C 0.0
N5AA C61C C62C C63C 0.0
C61C C62C C63C C59C 0.0
C61C C62C C63C C6 -171.0(9)
C63C C59C C60C C55C 180.0
C63C C59C C60C N5AA 0.0
C62 C11G C54C C50C 78(3)
C62 C11G C54C C53C -106(2)
C64C N8K C14K O11K 9(2)
C64C N8K C14K C61C -175.9(9)
C64C C65C C66C C67C 0.0
C64C C69C N8C C70C 180.0
C65C C64C C69C C68C 0.0
C65C C64C C69C N8C 180.0
C65C C66C C67C C68C 0.0
C66C C67C C68C C69C 0.0
C66C C67C C68C C72C 180.0
C67C C68C C69C C64C 0.0
C67C C68C C69C N8C 180.0
C67C C68C C72C C15G -1.9(13)
C67C C68C C72C C71C 180.0
C68C C69C N8C C70C 0.0
C69C C64C C65C C66C 0.0
C69C C68C C72C C15G 178.1(13)
C69C C68C C72C C71C 0.0
C69C N8C C70C C15K -175.4(7)
C69C N8C C70C C71C 0.0
N8C C70C C71C C72C 0.0
C70C C71C C72C C15G -178.3(12)
C70C C71C C72C C68C 0.0
C72C C68C C69C C64C 180.0
C72C C68C C69C N8C 0.0
O2L C4L C5L O3L 69(2)
O3L C6L C7L O4L 177.9(12)
O3L C6L C7L N1L -5.4(17)
O6L C9L C16D N2D -168.8(8)
O6L C9L C16D C17D 14.6(13)
O7L C10L C25D N3D -171.3(7)
O7L C10L C25D C26D 15.6(11)
O8DA C2L C4AA O2L -179.9(18)
O8L C11L C34D N4D -168.0(8)
O8L C11L C34D C35D 17.8(14)
O9L C12L C43D N5D -164.8(7)
O9L C12L C43D C44D 20.2(12)
O10L C13L C52D N6D -169.4(8)
O10L C13L C52D C53D 16.4(12)
O11L C14L C61D N7D -166.5(7)
O11L C14L C61D C62D 18.6(12)
O12L C15L C70D N8D 7.8(14)
O12L C15L C70D C71D -173.8(9)
O13L C15L C70D N8D -172.0(6)
O13L C15L C70D C71D 6.4(11)
O16H C1AA C15H C72D 101(2)
O45 C1AA C15H C72D -82(3)
N1L C1D C2D C3D 174.2(6)
N1L C1D C6D C5D -174.7(6)
N1L C1D C6D N1D 5.3(6)
N2L C10D C11D C12D 165.6(7)
N2L C10D C15D C14D -167.8(6)
N2L C10D C15D N2D 12.2(6)
N3L C9L C16D N2D 13.4(11)
N3L C9L C16D C17D -163.1(7)
N3L C19D C20D C21D 170.1(6)
N3L C19D C24D C23D -171.0(6)
N3L C19D C24D N3D 9.0(6)
N4L C10L C25D N3D 8.5(9)
N4L C10L C25D C26D -164.7(6)
N4L C28D C29D C30D 168.2(6)
N4L C28D C33D C32D -169.2(6)
N4L C28D C33D N4D 10.8(6)
N5L C11L C34D N4D 12.7(11)
N5L C11L C34D C35D -161.5(7)
N5L C37D C38D C39D 170.8(6)
N5L C37D C42D C41D -171.9(5)
N5L C37D C42D N5D 8.1(5)
N6L C12L C43D N5D 15.5(9)
N6L C12L C43D C44D -159.6(6)
N6L C46D C47D C48D 171.0(6)
N6L C46D C51D C50D -172.0(5)
N6L C46D C51D N6D 8.0(5)
N7L C13L C52D N6D 10.5(10)
N7L C13L C52D C53D -163.7(6)
N7L C55D C56D C57D 171.4(6)
N7L C55D C60D C59D -172.6(5)
N7L C55D C60D N7D 7.4(5)
N8L C14L C61D N7D 12.6(10)
N8L C14L C61D C62D -162.4(6)
N8L C64D C65D C66D 176.4(6)
N8L C64D C69D C68D -176.7(5)
N8L C64D C69D N8D 3.3(5)
C1AA C15H C72D C68D 92.0(19)
C1AA C15H C72D C71D -96.6(18)
C1D N1L C7L O4L -1(2)
C1D N1L C7L C6L -177.8(10)
C1D C2D C3D C4D 0.0
C1D C6D N1D C7D 180.0
C2D C1D C6D C5D 0.0
C2D C1D C6D N1D 180.0
C2D C3D C4D C5D 0.0
C3D C4D C5D C6D 0.0
C3D C4D C5D C9D 180.0
C4D C5D C6D C1D 0.0
C4D C5D C6D N1D 180.0
C4D C5D C9D C8D 180.0
C4D C5D C9D C1H -2.7(8)
C5D C6D N1D C7D 0.0
C5D C9D C1H C2H -160.4(11)
C6D C1D C2D C3D 0.0
C6D C5D C9D C8D 0.0
C6D C5D C9D C1H 177.3(8)
C6D N1D C7D C8D 0.0
C6D N1D C7D C8L -176.0(6)
N1D C7D C8D C9D 0.0
N1D C7D C8L O5L -163.6(8)
N1D C7D C8L N2L 21.1(11)
C7D C8D C9D C5D 0.0
C7D C8D C9D C1H -177.3(8)
C8D C7D C8L O5L 20.7(13)
C8D C7D C8L N2L -154.6(7)
C8D C9D C1H C2H 16.9(16)
C9D C5D C6D C1D 180.0
C9D C5D C6D N1D 0.0
C9D C1H C2H O59 -60(2)
C9D C1H C2H O94 122.6(15)
C3AA O8DA C2L C4AA 175.4(16)
C4AA O2L C4L C5L -109(3)
C4H C3H C18D C14D 126.2(17)
C4H C3H C18D C17D -40(2)
C4L O2L C4AA C2L -90(3)
C5L O3L C6L C7L 158.4(13)
C6L O3L C5L C4L -169.8(14)
C7L N1L C1D C2D 14.6(14)
C7L N1L C1D C6D -170.9(10)
C8L N2L C10D C11D 7.7(13)
C8L N2L C10D C15D 174.3(9)
C8L C7D C8D C9D 175.5(7)
C9L N3L C19D C20D 4.6(12)
C9L N3L C19D C24D 175.2(8)
C9L C16D C17D C18D 176.4(7)
C10D N2L C8L O5L 6.9(18)
C10D N2L C8L C7D -178.2(8)
C10D C11D C12D C13D 0.0
C10D C15D N2D C16D 180.0
C11D C10D C15D C14D 0.0
C11D C10D C15D N2D 180.0
C11D C12D C13D C14D 0.0
C12D C13D C14D C15D 0.0
C12D C13D C14D C18D 180.0
C13D C14D C15D C10D 0.0
C13D C14D C15D N2D 180.0
C13D C14D C18D C3H 15.1(10)
C13D C14D C18D C17D 180.0
C14D C15D N2D C16D 0.0
C15D C10D C11D C12D 0.0
C15D C14D C18D C3H -164.9(10)
C15D C14D C18D C17D 0.0
C15D N2D C16D C9L -176.7(6)
C15D N2D C16D C17D 0.0
N2D C16D C17D C18D 0.0
C16D C17D C18D C3H 167.1(8)
C16D C17D C18D C14D 0.0
C18D C3H C4H O8CA -44(3)
C18D C3H C4H O52 137.7(18)
C18D C14D C15D C10D 180.0
C18D C14D C15D N2D 0.0
C10H C9H C45D C41D -176.1(15)
C10H C9H C45D C44D 5.3(19)
C10L N4L C28D C29D 11.7(11)
C10L N4L C28D C33D -179.7(7)
C10L C25D C26D C27D 172.8(6)
C11L N5L C37D C38D 6.7(12)
C11L N5L C37D C42D 178.0(8)
C11L C34D C35D C36D 173.9(7)
C12H C11H C54D C50D 174.5(13)
C12H C11H C54D C53D 1.6(19)
C12L N6L C46D C47D 6.9(11)
C12L N6L C46D C51D 178.4(7)
C12L C43D C44D C45D 174.8(6)
C13L N7L C55D C56D 14.9(11)
C13L N7L C55D C60D -173.1(8)
C13L C52D C53D C54D 174.0(6)
C14H C13H C63D C59D 173.1(14)
C14H C13H C63D C62D -2.5(18)
C14L N8L C64D C65D 7.5(11)
C14L N8L C64D C69D -176.0(7)
C14L C61D C62D C63D 174.7(6)
C15L C70D C71D C72D -178.3(7)
C19D N3L C9L O6L 6.2(17)
C19D N3L C9L C16D -176.3(7)
C19D C20D C21D C22D 0.0
C19D C24D N3D C25D 180.0
C20D C19D C24D C23D 0.0
C20D C19D C24D N3D 180.0
C20D C21D C22D C23D 0.0
C21D C22D C23D C24D 0.0
C21D C22D C23D C27D 180.0
C22D C23D C24D C19D 0.0
C22D C23D C24D N3D 180.0
C22D C23D C27D C5H 9.7(11)
C22D C23D C27D C26D 180.0
C23D C24D N3D C25D 0.0
C24D C19D C20D C21D 0.0
C24D C23D C27D C5H -170.3(11)
C24D C23D C27D C26D 0.0
C24D N3D C25D C10L -173.5(5)
C24D N3D C25D C26D 0.0
N3D C25D C26D C27D 0.0
C25D C26D C27D C5H 171.4(9)
C25D C26D C27D C23D 0.0
C27D C23D C24D C19D 180.0
C27D C23D C24D N3D 0.0
C28D N4L C10L O7L 2.9(15)
C28D N4L C10L C25D -176.8(7)
C28D C29D C30D C31D 0.0
C28D C33D N4D C34D 180.0
C29D C28D C33D C32D 0.0
C29D C28D C33D N4D 180.0
C29D C30D C31D C32D 0.0
C30D C31D C32D C33D 0.0
C30D C31D C32D C36D 180.0
C31D C32D C33D C28D 0.0
C31D C32D C33D N4D 180.0
C31D C32D C36D C7H 11.2(14)
C31D C32D C36D C35D 180.0
C32D C33D N4D C34D 0.0
C33D C28D C29D C30D 0.0
C33D C32D C36D C7H -168.8(14)
C33D C32D C36D C35D 0.0
C33D N4D C34D C11L -174.5(6)
C33D N4D C34D C35D 0.0
N4D C34D C35D C36D 0.0
C34D C35D C36D C7H 170.4(12)
C34D C35D C36D C32D 0.0
C36D C7H C89 O4BA -83(3)
C36D C7H C89 O67 89(3)
C36D C32D C33D C28D 180.0
C36D C32D C33D N4D 0.0
C37D N5L C11L O8L 4.1(18)
C37D N5L C11L C34D -176.6(7)
C37D C38D C39D C40D 0.0
C37D C42D N5D C43D 180.0
C38D C37D C42D C41D 0.0
C38D C37D C42D N5D 180.0
C38D C39D C40D C41D 0.0
C39D C40D C41D C42D 0.0
C39D C40D C41D C45D 180.0
C40D C41D C42D C37D 0.0
C40D C41D C42D N5D 180.0
C40D C41D C45D C9H 1.5(8)
C40D C41D C45D C44D 180.0
C41D C42D N5D C43D 0.0
C42D C37D C38D C39D 0.0
C42D C41D C45D C9H -178.5(8)
C42D C41D C45D C44D 0.0
C42D N5D C43D C12L -175.4(5)
C42D N5D C43D C44D 0.0
N5D C43D C44D C45D 0.0
C43D C44D C45D C9H 178.7(7)
C43D C44D C45D C41D 0.0
C45D C9H C10H O0BA 84(2)
C45D C9H C10H O7DA -100.9(17)
C45D C41D C42D C37D 180.0
C45D C41D C42D N5D 0.0
C46D N6L C12L O9L 2.8(16)
C46D N6L C12L C43D -177.5(7)
C46D C47D C48D C49D 0.0
C46D C51D N6D C52D 180.0
C47D C46D C51D C50D 0.0
C47D C46D C51D N6D 180.0
C47D C48D C49D C50D 0.0
C48D C49D C50D C51D 0.0
C48D C49D C50D C54D 180.0
C49D C50D C51D C46D 0.0
C49D C50D C51D N6D 180.0
C49D C50D C54D C11H 7.4(10)
C49D C50D C54D C53D 180.0
C50D C51D N6D C52D 0.0
C51D C46D C47D C48D 0.0
C51D C50D C54D C11H -172.6(10)
C51D C50D C54D C53D 0.0
C51D N6D C52D C13L -174.4(6)
C51D N6D C52D C53D 0.0
N6D C52D C53D C54D 0.0
C52D C53D C54D C11H 173.2(9)
C52D C53D C54D C50D 0.0
C54D C11H C12H O2BA 82.1(17)
C54D C11H C12H O49 -111.4(16)
C54D C50D C51D C46D 180.0
C54D C50D C51D N6D 0.0
C55D N7L C13L O10L 0.4(17)
C55D N7L C13L C52D -179.6(7)
C55D C56D C57D C58D 0.0
C55D C60D N7D C61D 180.0
C56D C55D C60D C59D 0.0
C56D C55D C60D N7D 180.0
C56D C57D C58D C59D 0.0
C57D C58D C59D C60D 0.0
C57D C58D C59D C63D 180.0
C58D C59D C60D C55D 0.0
C58D C59D C60D N7D 180.0
C58D C59D C63D C13H 4.6(9)
C58D C59D C63D C62D 180.0
C59D C60D N7D C61D 0.0
C60D C55D C56D C57D 0.0
C60D C59D C63D C13H -175.4(9)
C60D C59D C63D C62D 0.0
C60D N7D C61D C14L -175.2(6)
C60D N7D C61D C62D 0.0
N7D C61D C62D C63D 0.0
C61D C62D C63D C13H 175.8(8)
C61D C62D C63D C59D 0.0
C63D C13H C14H O3DA 123.1(16)
C63D C13H C14H O55 -61(2)
C63D C59D C60D C55D 180.0
C63D C59D C60D N7D 0.0
C64D N8L C14L O11L 8.6(16)
C64D N8L C14L C61D -170.4(7)
C64D C65D C66D C67D 0.0
C64D C69D N8D C70D 180.0
C65D C64D C69D C68D 0.0
C65D C64D C69D N8D 180.0
C65D C66D C67D C68D 0.0
C66D C67D C68D C69D 0.0
C66D C67D C68D C72D 180.0
C67D C68D C69D C64D 0.0
C67D C68D C69D N8D 180.0
C67D C68D C72D C15H -9.0(9)
C67D C68D C72D C71D 180.0
C68D C69D N8D C70D 0.0
C69D C64D C65D C66D 0.0
C69D C68D C72D C15H 171.0(9)
C69D C68D C72D C71D 0.0
C69D N8D C70D C15L 178.5(6)
C69D N8D C70D C71D 0.0
N8D C70D C71D C72D 0.0
C70D C71D C72D C15H -171.9(8)
C70D C71D C72D C68D 0.0
C72D C68D C69D C64D 180.0
C72D C68D C69D N8D 0.0
C89 C7H C36D C32D -104.3(17)
C89 C7H C36D C35D 86(2)
O2I C4I C5I O3I -74(2)
O3I C6I C7I O4I 174(2)
O3I C6I C7I N1I -3(4)
O6I C9I C16A N2A 160.7(9)
O6I C9I C16A C17A -24.8(13)
O7I C10I C25A N3A 166.6(7)
O7I C10I C25A C26A -19.4(11)
O8I C11I C34A N4A 168.9(8)
O8I C11I C34A C35A -18.5(12)
O9I C12I C43A N5A 172.5(7)
O9I C12I C43A C44A -17.0(12)
O10I C13I C52A N6A 167.8(7)
O10I C13I C52A C53A -19.3(11)
O11I C14I C61A N7A 172.4(7)
O11I C14I C61A C62A -10.4(12)
O12I C15I C70A N8A 176.5(7)
O12I C15I C70A C71A -9.4(11)
O13I C15I C70A N8A -4.6(10)
O13I C15I C70A C71A 169.5(6)
N1I C1A C2A C3A -174.5(7)
N1I C1A C6A C5A 175.2(6)
N1I C1A C6A N1A -4.8(6)
N2I C10A C11A C12A -171.5(8)
N2I C10A C15A C14A 172.6(7)
N2I C10A C15A N2A -7.4(7)
N3I C9I C16A N2A -14.3(11)
N3I C9I C16A C17A 160.2(7)
N3I C19A C20A C21A -173.6(6)
N3I C19A C24A C23A 174.2(6)
N3I C19A C24A N3A -5.8(6)
N4I C10I C25A N3A -9.5(10)
N4I C10I C25A C26A 164.5(6)
N4I C28A C29A C30A -172.1(6)
N4I C28A C33A C32A 172.8(5)
N4I C28A C33A N4A -7.2(5)
N5I C11I C34A N4A -11.5(10)
N5I C11I C34A C35A 161.1(6)
N5I C37A C38A C39A -169.1(6)
N5I C37A C42A C41A 170.1(6)
N5I C37A C42A N5A -9.9(6)
N6I C12I C43A N5A -9.9(9)
N6I C12I C43A C44A 160.6(6)
N6I C46A C47A C48A -173.3(6)
N6I C46A C51A C50A 174.0(5)
N6I C46A C51A N6A -6.0(5)
N7I C13I C52A N6A -12.8(10)
N7I C13I C52A C53A 160.1(7)
N7I C55A C56A C57A -177.0(6)
N7I C55A C60A C59A 177.2(6)
N7I C55A C60A N7A -2.8(6)
N8I C14I C61A N7A -6.9(11)
N8I C14I C61A C62A 170.4(7)
N8I C64A C65A C66A -179.6(6)
N8I C64A C69A C68A 179.6(5)
N8I C64A C69A N8A -0.4(5)
C1A N1I C7I O4I -1(3)
C1A N1I C7I C6I 176.1(17)
C1A C2A C3A C4A 0.0
C1A C6A N1A C7A 180.0
C2A C1A C6A C5A 0.0
C2A C1A C6A N1A 180.0
C2A C3A C4A C5A 0.0
C3A C4A C5A C6A 0.0
C3A C4A C5A C9A 180.0
C4A C5A C6A C1A 0.0
C4A C5A C6A N1A 180.0
C4A C5A C9A C8A 180.0
C4A C5A C9A C1E -2.2(9)
C5A C6A N1A C7A 0.0
C5A C9A C1E C2E -73.2(17)
C6A C1A C2A C3A 0.0
C6A C5A C9A C8A 0.0
C6A C5A C9A C1E 177.8(9)
C6A N1A C7A C8A 0.0
C6A N1A C7A C8I 174.9(7)
N1A C7A C8A C9A 0.0
N1A C7A C8I O5I 160.8(9)
N1A C7A C8I N2I -17.7(12)
C7A C8A C9A C5A 0.0
C7A C8A C9A C1E -177.9(8)
C8A C7A C8I O5I -24.5(14)
C8A C7A C8I N2I 156.9(8)
C8A C9A C1E C2E 104.7(15)
C9A C5A C6A C1A 180.0
C9A C5A C6A N1A 0.0
C9A C1E C2E O1A -48(2)
C9A C1E C2E O338 149(2)
C4E C3E C18A C14A -68.8(16)
C4E C3E C18A C17A 109.4(14)
C5I O3I C6I C7I -156(2)
C6E C5E C27A C23A -168.4(11)
C6E C5E C27A C26A 13.1(16)
C6I O3I C5I C4I -170(2)
C7I N1I C1A C2A -8.5(19)
C7I N1I C1A C6A 176.7(16)
C8E C7E C36A C32A -76.4(13)
C8E C7E C36A C35A 105.7(11)
C8I N2I C10A C11A -7.8(15)
C8I N2I C10A C15A -179.8(10)
C8I C7A C8A C9A -174.5(7)
C9I N3I C19A C20A -8.8(13)
C9I N3I C19A C24A 177.3(9)
C9I C16A C17A C18A -174.2(7)
C10A N2I C8I O5I 0(2)
C10A N2I C8I C7A 178.8(9)
C10A C11A C12A C13A 0.0
C10A C15A N2A C16A 180.0
C11A C10A C15A C14A 0.0
C11A C10A C15A N2A 180.0
C11A C12A C13A C14A 0.0
C12A C13A C14A C15A 0.0
C12A C13A C14A C18A 180.0
C13A C14A C15A C10A 0.0
C13A C14A C15A N2A 180.0
C13A C14A C18A C3E -1.9(8)
C13A C14A C18A C17A 180.0
C14A C15A N2A C16A 0.0
C15A C10A C11A C12A 0.0
C15A C14A C18A C3E 178.1(8)
C15A C14A C18A C17A 0.0
C15A N2A C16A C9I 174.8(7)
C15A N2A C16A C17A 0.0
N2A C16A C17A C18A 0.0
C16A C17A C18A C3E -178.2(8)
C16A C17A C18A C14A 0.0
C18A C3E C4E O93 143.4(19)
C18A C3E C4E O13 -5(3)
C18A C14A C15A C10A 180.0
C18A C14A C15A N2A 0.0
C10I N4I C28A C29A -13.3(11)
C10I N4I C28A C33A 174.3(8)
C10I C25A C26A C27A -173.8(6)
C11 C9E C45A C41A -90.5(16)
C11 C9E C45A C44A 84.1(16)
C11I N5I C37A C38A -11.9(12)
C11I N5I C37A C42A 178.5(8)
C11I C34A C35A C36A -172.2(7)
C12E C11E C54A C50A -76.0(13)
C12E C11E C54A C53A 103.2(11)
C12I N6I C46A C47A -9.2(11)
C12I N6I C46A C51A 177.2(7)
C12I C43A C44A C45A -170.1(6)
C13I N7I C55A C56A -6.0(12)
C13I N7I C55A C60A 176.9(8)
C13I C52A C53A C54A -172.6(6)
C14E C13E C63A C59A 69.1(14)
C14E C13E C63A C62A -111.5(12)
C14I N8I C64A C65A -16.8(11)
C14I N8I C64A C69A 163.5(8)
C14I C61A C62A C63A -177.2(7)
C15I C70A C71A C72A -173.8(6)
C19A N3I C9I O6I 1.9(17)
C19A N3I C9I C16A 176.8(8)
C19A C20A C21A C22A 0.0
C19A C24A N3A C25A 180.0
C20A C19A C24A C23A 0.0
C20A C19A C24A N3A 180.0
C20A C21A C22A C23A 0.0
C21A C22A C23A C24A 0.0
C21A C22A C23A C27A 180.0
C22A C23A C24A C19A 0.0
C22A C23A C24A N3A 180.0
C22A C23A C27A C5E 1.5(9)
C22A C23A C27A C26A 180.0
C23A C24A N3A C25A 0.0
C24A C19A C20A C21A 0.0
C24A C23A C27A C5E -178.5(9)
C24A C23A C27A C26A 0.0
C24A N3A C25A C10I 174.4(5)
C24A N3A C25A C26A 0.0
N3A C25A C26A C27A 0.0
C25A C26A C27A C5E 178.6(8)
C25A C26A C27A C23A 0.0
C27A C5E C6E O6AA 79(2)
C27A C5E C6E O21 -93.9(18)
C27A C23A C24A C19A 180.0
C27A C23A C24A N3A 0.0
C28A N4I C10I O7I 1.7(16)
C28A N4I C10I C25A 177.7(7)
C28A C29A C30A C31A 0.0
C28A C33A N4A C34A 180.0
C29A C28A C33A C32A 0.0
C29A C28A C33A N4A 180.0
C29A C30A C31A C32A 0.0
C30A C31A C32A C33A 0.0
C30A C31A C32A C36A 180.0
C31A C32A C33A C28A 0.0
C31A C32A C33A N4A 180.0
C31A C32A C36A C7E 2.2(9)
C31A C32A C36A C35A 180.0
C32A C33A N4A C34A 0.0
C33A C28A C29A C30A 0.0
C33A C32A C36A C7E -177.8(9)
C33A C32A C36A C35A 0.0
C33A N4A C34A C11I 173.1(6)
C33A N4A C34A C35A 0.0
N4A C34A C35A C36A 0.0
C34A C35A C36A C7E 178.0(8)
C34A C35A C36A C32A 0.0
C36A C32A C33A C28A 180.0
C36A C32A C33A N4A 0.0
C37A N5I C11I O8I -0.6(17)
C37A N5I C11I C34A 179.7(7)
C37A C38A C39A C40A 0.0
C37A C42A N5A C43A 180.0
C38A C37A C42A C41A 0.0
C38A C37A C42A N5A 180.0
C38A C39A C40A C41A 0.0
C39A C40A C41A C42A 0.0
C39A C40A C41A C45A 180.0
C40A C41A C42A C37A 0.0
C40A C41A C42A N5A 180.0
C40A C41A C45A C9E -5.7(8)
C40A C41A C45A C44A 180.0
C41A C42A N5A C43A 0.0
C42A C37A C38A C39A 0.0
C42A C41A C45A C9E 174.3(8)
C42A C41A C45A C44A 0.0
C42A N5A C43A C12I 171.0(6)
C42A N5A C43A C44A 0.0
N5A C43A C44A C45A 0.0
C43A C44A C45A C9E -175.0(7)
C43A C44A C45A C41A 0.0
C45A C9E C11 O7BA 56.5(18)
C45A C9E C11 O9BA -111.9(16)
C45A C41A C42A C37A 180.0
C45A C41A C42A N5A 0.0
C46A N6I C12I O9I -4.8(15)
C46A N6I C12I C43A 177.7(7)
C46A C47A C48A C49A 0.0
C46A C51A N6A C52A 180.0
C47A C46A C51A C50A 0.0
C47A C46A C51A N6A 180.0
C47A C48A C49A C50A 0.0
C48A C49A C50A C51A 0.0
C48A C49A C50A C54A 180.0
C49A C50A C51A C46A 0.0
C49A C50A C51A N6A 180.0
C49A C50A C54A C11E -0.9(7)
C49A C50A C54A C53A 180.0
C50A C51A N6A C52A 0.0
C51A C46A C47A C48A 0.0
C51A C50A C54A C11E 179.1(7)
C51A C50A C54A C53A 0.0
C51A N6A C52A C13I 173.3(6)
C51A N6A C52A C53A 0.0
N6A C52A C53A C54A 0.0
C52A C53A C54A C11E -179.2(6)
C52A C53A C54A C50A 0.0
C54A C11E C12E O2DA -164.3(14)
C54A C11E C12E O9A 10(2)
C54A C50A C51A C46A 180.0
C54A C50A C51A N6A 0.0
C55A N7I C13I O10I -8.6(17)
C55A N7I C13I C52A 172.1(7)
C55A C56A C57A C58A 0.0
C55A C60A N7A C61A 180.0
C56A C55A C60A C59A 0.0
C56A C55A C60A N7A 180.0
C56A C57A C58A C59A 0.0
C57A C58A C59A C60A 0.0
C57A C58A C59A C63A 180.0
C58A C59A C60A C55A 0.0
C58A C59A C60A N7A 180.0
C58A C59A C63A C13E -0.6(9)
C58A C59A C63A C62A 180.0
C59A C60A N7A C61A 0.0
C60A C55A C56A C57A 0.0
C60A C59A C63A C13E 179.4(9)
C60A C59A C63A C62A 0.0
C60A N7A C61A C14I 177.4(6)
C60A N7A C61A C62A 0.0
N7A C61A C62A C63A 0.0
C61A C62A C63A C13E -179.4(8)
C61A C62A C63A C59A 0.0
C63A C13E C14E O22 27(2)
C63A C13E C14E O24 -167(2)
C63A C59A C60A C55A 180.0
C63A C59A C60A N7A 0.0
C64A N8I C14I O11I 0.9(17)
C64A N8I C14I C61A -179.9(7)
C64A C65A C66A C67A 0.0
C64A C69A N8A C70A 180.0
C65A C64A C69A C68A 0.0
C65A C64A C69A N8A 180.0
C65A C66A C67A C68A 0.0
C66A C67A C68A C69A 0.0
C66A C67A C68A C72A 180.0
C67A C68A C69A C64A 0.0
C67A C68A C69A N8A 180.0
C67A C68A C72A C15E 4.6(12)
C67A C68A C72A C71A 180.0
C68A C69A N8A C70A 0.0
C69A C64A C65A C66A 0.0
C69A C68A C72A C15E -175.4(12)
C69A C68A C72A C71A 0.0
C69A N8A C70A C15I 174.4(5)
C69A N8A C70A C71A 0.0
N8A C70A C71A C72A 0.0
C70A C71A C72A C15E 175.6(11)
C70A C71A C72A C68A 0.0
C72A C15E C279 O16E -125(2)
C72A C15E C279 O19 55(4)
C72A C68A C69A C64A 180.0
C72A C68A C69A N8A 0.0
C279 C15E C72A C68A 169.8(16)
C279 C15E C72A C71A -6(2)
O1CA C43 C70B N8B -2.0(12)
O1CA C43 C70B C71B 175.3(8)
O6 C7 C11F C54B -72(2)
O7 C43 C70B N8B 175.7(5)
O7 C43 C70B C71B -7.0(9)
O12 C1 C52B N6B 169.6(7)
O12 C1 C52B C53B -16.7(12)
O26 C20 C61B N7B 165.9(7)
O26 C20 C61B C62B -17.0(11)
O71 C217 C283 O89 175.0(14)
O327 C7 C11F C54B 114(3)
N0AA C28B C29B C30B -170.5(6)
N0AA C28B C33B C32B 171.7(6)
N0AA C28B C33B N4B -8.3(6)
N10 C10B C11B C12B -171.9(7)
N10 C10B C15B C14B 173.0(6)
N10 C10B C15B N2B -7.0(6)
N27 C20 C61B N7B -14.5(10)
N27 C20 C61B C62B 162.6(6)
N27 C64B C65B C66B -173.7(6)
N27 C64B C69B C68B 174.3(5)
N27 C64B C69B N8B -5.7(5)
N29 C1 C52B N6B -7.0(10)
N29 C1 C52B C53B 166.6(6)
N29 C55B C56B C57B -173.1(6)
N29 C55B C60B C59B 173.9(5)
N29 C55B C60B N7B -6.1(5)
N32 C46B C47B C48B -171.4(6)
N32 C46B C51B C50B 172.4(5)
N32 C46B C51B N6B -7.6(5)
N35 C37B C38B C39B -170.8(6)
N35 C37B C42B C41B 171.7(6)
N35 C37B C42B N5B -8.3(6)
N41 C19B C20B C21B -168.9(6)
N41 C19B C24B C23B 170.3(5)
N41 C19B C24B N3B -9.7(5)
N46 C1B C2B C3B -172.0(6)
N46 C1B C6B C5B 172.9(6)
N46 C1B C6B N1B -7.1(6)
N46 C217 C283 O89 -4(2)
C1 N29 C55B C56B -15.9(11)
C1 N29 C55B C60B 170.7(8)
C1 C52B C53B C54B -173.3(6)
C1B N46 C217 O71 0(2)
C1B N46 C217 C283 179.3(11)
C1B C2B C3B C4B 0.0
C1B C6B N1B C7B 180.0
C2B C1B C6B C5B 0.0
C2B C1B C6B N1B 180.0
C2B C3B C4B C5B 0.0
C3B C4B C5B C6B 0.0
C3B C4B C5B C9B 180.0
C4B C5B C6B C1B 0.0
C4B C5B C6B N1B 180.0
C4B C5B C9B C8B 180.0
C4B C5B C9B C1F -5.6(8)
C5B C6B N1B C7B 0.0
C5B C9B C1F C2F -83.5(13)
C6B C1B C2B C3B 0.0
C6B C5B C9B C8B 0.0
C6B C5B C9B C1F 174.4(8)
C6B N1B C7B C8B 0.0
C6B N1B C7B C189 175.5(6)
N1B C7B C8B C9B 0.0
N1B C7B C189 O97 165.8(8)
N1B C7B C189 N10 -15.9(11)
C7B C8B C9B C5B 0.0
C7B C8B C9B C1F -175.1(7)
C8B C7B C189 O97 -18.9(13)
C8B C7B C189 N10 159.3(7)
C8B C9B C1F C2F 91.2(13)
C9B C5B C6B C1B 180.0
C9B C5B C6B N1B 0.0
C9B C1F C2F O43 82.1(19)
C9B C1F C2F O44 -90.7(15)
C7 C11F C54B C50B -166(2)
C7 C11F C54B C53B 9(3)
C7AA C9F C45B C41B -122(2)
C7AA C9F C45B C44B 56(2)
C8F C7F C36B C32B 130(2)
C8F C7F C36B C35B -62(3)
C10B N10 C189 O97 -4(2)
C10B N10 C189 C7B 178.4(8)
C10B C11B C12B C13B 0.0
C10B C15B N2B C16B 180.0
C11B C10B C15B C14B 0.0
C11B C10B C15B N2B 180.0
C11B C12B C13B C14B 0.0
C12B C13B C14B C15B 0.0
C12B C13B C14B C18B 180.0
C13B C14B C15B C10B 0.0
C13B C14B C15B N2B 180.0
C13B C14B C18B C3F -1.5(9)
C13B C14B C18B C17B 180.0
C14B C15B N2B C16B 0.0
C15B C10B C11B C12B 0.0
C15B C14B C18B C3F 178.5(9)
C15B C14B C18B C17B 0.0
C15B N2B C16B C17B 0.0
C15B N2B C16B C459 176.5(6)
N2B C16B C17B C18B 0.0
N2B C16B C459 O31 162.0(8)
N2B C16B C459 N41 -18.6(10)
C16B C17B C18B C3F -178.7(8)
C16B C17B C18B C14B 0.0
C17B C16B C459 O31 -21.7(12)
C17B C16B C459 N41 157.7(6)
C18B C3F C4 O3CA -47(6)
C18B C3F C4 O4CA 93(3)
C18B C14B C15B C10B 180.0
C18B C14B C15B N2B 0.0
C14F C13F C63B C59B -88.6(13)
C14F C13F C63B C62B 92.3(13)
C16F C15F C72B C68B 74.6(17)
C16F C15F C72B C71B -107.1(15)
C19B N41 C459 O31 -2.8(16)
C19B N41 C459 C16B 177.8(7)
C19B C20B C21B C22B 0.0
C19B C24B N3B C25B 180.0
C20B C19B C24B C23B 0.0
C20B C19B C24B N3B 180.0
C20B C21B C22B C23B 0.0
C21B C22B C23B C24B 0.0
C21B C22B C23B C27B 180.0
C22B C23B C24B C19B 0.0
C22B C23B C24B N3B 180.0
C22B C23B C27B C5F -2.7(11)
C22B C23B C27B C26B 180.0
C23B C24B N3B C25B 0.0
C24B C19B C20B C21B 0.0
C24B C23B C27B C5F 177.3(11)
C24B C23B C27B C26B 0.0
C24B N3B C25B C26B 0.0
C24B N3B C25B C457 171.3(5)
N3B C25B C26B C27B 0.0
N3B C25B C457 O1B 170.9(7)
N3B C25B C457 N0AA -7.5(9)
C25B C26B C27B C5F -177.8(9)
C25B C26B C27B C23B 0.0
C26B C25B C457 O1B -18.3(11)
C26B C25B C457 N0AA 163.3(6)
C27B C23B C24B C19B 180.0
C27B C23B C24B N3B 0.0
C20 N27 C64B C65B -4.7(10)
C20 N27 C64B C69B -178.7(7)
C20 C61B C62B C63B -176.9(6)
C28B N0AA C457 O1B -2.6(17)
C28B N0AA C457 C25B 175.6(7)
C28B C29B C30B C31B 0.0
C28B C33B N4B C34B 180.0
C29B C28B C33B C32B 0.0
C29B C28B C33B N4B 180.0
C29B C30B C31B C32B 0.0
C30B C31B C32B C33B 0.0
C30B C31B C32B C36B 180.0
C31B C32B C33B C28B 0.0
C31B C32B C33B N4B 180.0
C31B C32B C36B C7F -13.3(13)
C31B C32B C36B C35B 180.0
C32B C33B N4B C34B 0.0
C33B C28B C29B C30B 0.0
C33B C32B C36B C7F 166.7(13)
C33B C32B C36B C35B 0.0
C33B N4B C34B C35B 0.0
C33B N4B C34B C190 172.0(6)
N4B C34B C35B C36B 0.0
N4B C34B C190 O6BA 168.9(8)
N4B C34B C190 N35 -9.4(11)
C34B C35B C36B C7F -168.4(10)
C34B C35B C36B C32B 0.0
C35B C34B C190 O6BA -19.4(13)
C35B C34B C190 N35 162.4(7)
C36B C7F C8F O6DA 157(2)
C36B C7F C8F O40 -22(4)
C36B C32B C33B C28B 180.0
C36B C32B C33B N4B 0.0
C37B N35 C190 O6BA -1.7(18)
C37B N35 C190 C34B 176.5(7)
C37B C38B C39B C40B 0.0
C37B C42B N5B C43B 180.0
C38B C37B C42B C41B 0.0
C38B C37B C42B N5B 180.0
C38B C39B C40B C41B 0.0
C39B C40B C41B C42B 0.0
C39B C40B C41B C45B 180.0
C40B C41B C42B C37B 0.0
C40B C41B C42B N5B 180.0
C40B C41B C45B C9F -2.4(10)
C40B C41B C45B C44B 180.0
C41B C42B N5B C43B 0.0
C42B C37B C38B C39B 0.0
C42B C41B C45B C9F 177.6(10)
C42B C41B C45B C44B 0.0
C42B N5B C43B C44B 0.0
C42B N5B C43B C450 178.9(6)
N5B C43B C44B C45B 0.0
N5B C43B C450 O5DA 164.5(8)
N5B C43B C450 N32 -15.5(10)
C43B C44B C45B C9F -178.0(8)
C43B C44B C45B C41B 0.0
C44B C43B C450 O5DA -16.6(13)
C44B C43B C450 N32 163.3(6)
C45B C41B C42B C37B 180.0
C45B C41B C42B N5B 0.0
C43 C70B C71B C72B -177.1(6)
C46B N32 C450 O5DA -1.8(17)
C46B N32 C450 C43B 178.3(7)
C46B C47B C48B C49B 0.0
C46B C51B N6B C52B 180.0
C47B C46B C51B C50B 0.0
C47B C46B C51B N6B 180.0
C47B C48B C49B C50B 0.0
C48B C49B C50B C51B 0.0
C48B C49B C50B C54B 180.0
C49B C50B C51B C46B 0.0
C49B C50B C51B N6B 180.0
C49B C50B C54B C11F -5.6(8)
C49B C50B C54B C53B 180.0
C50B C51B N6B C52B 0.0
C51B C46B C47B C48B 0.0
C51B C50B C54B C11F 174.4(8)
C51B C50B C54B C53B 0.0
C51B N6B C52B C1 174.1(5)
C51B N6B C52B C53B 0.0
N6B C52B C53B C54B 0.0
C52B C53B C54B C11F -174.6(8)
C52B C53B C54B C50B 0.0
C54B C50B C51B C46B 180.0
C54B C50B C51B N6B 0.0
C55B N29 C1 O12 -1.8(16)
C55B N29 C1 C52B 174.5(7)
C55B C56B C57B C58B 0.0
C55B C60B N7B C61B 180.0
C56B C55B C60B C59B 0.0
C56B C55B C60B N7B 180.0
C56B C57B C58B C59B 0.0
C57B C58B C59B C60B 0.0
C57B C58B C59B C63B 180.0
C58B C59B C60B C55B 0.0
C58B C59B C60B N7B 180.0
C58B C59B C63B C13F 1.0(7)
C58B C59B C63B C62B 180.0
C59B C60B N7B C61B 0.0
C60B C55B C56B C57B 0.0
C60B C59B C63B C13F -179.0(7)
C60B C59B C63B C62B 0.0
C60B N7B C61B C20 177.2(6)
C60B N7B C61B C62B 0.0
N7B C61B C62B C63B 0.0
C61B C62B C63B C13F 179.1(6)
C61B C62B C63B C59B 0.0
C63B C13F C14F O29 -94.5(18)
C63B C13F C14F O34 85.0(15)
C63B C59B C60B C55B 180.0
C63B C59B C60B N7B 0.0
C64B N27 C20 O26 -10.8(16)
C64B N27 C20 C61B 169.6(7)
C64B C65B C66B C67B 0.0
C64B C69B N8B C70B 180.0
C65B C64B C69B C68B 0.0
C65B C64B C69B N8B 180.0
C65B C66B C67B C68B 0.0
C66B C67B C68B C69B 0.0
C66B C67B C68B C72B 180.0
C67B C68B C69B C64B 0.0
C67B C68B C69B N8B 180.0
C67B C68B C72B C15F -1.8(10)
C67B C68B C72B C71B 180.0
C68B C69B N8B C70B 0.0
C69B C64B C65B C66B 0.0
C69B C68B C72B C15F 178.2(10)
C69B C68B C72B C71B 0.0
C69B N8B C70B C43 177.4(5)
C69B N8B C70B C71B 0.0
N8B C70B C71B C72B 0.0
C70B C71B C72B C15F -178.4(9)
C70B C71B C72B C68B 0.0
C72B C15F C16F O5AA -128(3)
C72B C15F C16F O87 68(3)
C72B C68B C69B C64B 180.0
C72B C68B C69B N8B 0.0
C189 N10 C10B C11B -9.8(13)
C189 N10 C10B C15B 177.7(9)
C189 C7B C8B C9B -175.0(7)
C190 N35 C37B C38B -11.9(12)
C190 N35 C37B C42B 176.9(8)
C190 C34B C35B C36B -171.4(7)
C217 N46 C1B C2B -12.2(12)
C217 N46 C1B C6B 175.3(8)
C283 O89 C315 C82 -178.5(16)
C315 O89 C283 C217 -157.2(15)
C450 N32 C46B C47B -9.4(11)
C450 N32 C46B C51B 178.7(8)
C450 C43B C44B C45B -178.8(7)
C457 N0AA C28B C29B -10.3(12)
C457 N0AA C28B C33B 178.6(8)
C457 C25B C26B C27B -170.3(6)
C459 N41 C19B C20B -6.0(12)
C459 N41 C19B C24B -175.6(8)
C459 C16B C17B C18B -176.1(7)
C6AA C15G C72C C68C -49(3)
C6AA C15G C72C C71C 129.2(19)
O4AA C4K C5K O3K -74(3)
C4 C3F C18B C14B -112(2)
C4 C3F C18B C17B 67(2)
O8 C82 C315 O89 165(2)
